data_7227265
loop_
_publ_author_name
'Escudero, Eduardo Carmelo'
'Bauza, Antonio'
'Hern\'andez-Egu\'ia, Laura P'
'W\"urthner, Frank'
'Ballester, Pablo'
'Frontera, Antonio'

_publ_section_title
;
 Solid-state Inclusion of C60 and C70 in a Co-polymer Induced by
 Metal-Ligand Coordination of a Zn-Porphyrin Cage with a bis-pyridyl
 Perylene Derivative
;
_journal_name_full CrystEngComm
_journal_paper_doi 10.1039/C6CE02341J
_journal_year 2016
_chemical_formula_sum 'C384 H324 N12 O12 Zn2'
_chemical_formula_weight 5429.27
_chemical_name_systematic
;
 ?
;
_space_group_IT_number 15
_space_group_name_Hall '-C 2yc'
_symmetry_cell_setting monoclinic
_symmetry_space_group_name_Hall '-C 2yc'
_symmetry_space_group_name_H-M 'C 1 2/c 1'
_atom_sites_solution_hydrogens difmap
_audit_creation_method SHELXL-2014
_audit_update_record
;
2016-11-29 deposited with the CCDC.
2016-12-13 downloaded from the CCDC.
;
_cell_angle_alpha 90
_cell_angle_beta 92.683(3)
_cell_angle_gamma 90
_cell_formula_units_Z 4
_cell_length_a 23.4161(15)
_cell_length_b 37.487(2)
_cell_length_c 32.528(2)
_cell_measurement_reflns_used 9860
_cell_measurement_temperature 100(2)
_cell_measurement_theta_max 28.32
_cell_measurement_theta_min 2.51
_cell_volume 28522(3)
_computing_cell_refinement 'Bruker APEX2 v2014.9-0'
_computing_data_collection 'Bruker APEX2 v2014.9-0'
_computing_data_reduction 'Bruker SAINT V7.60A'
_computing_molecular_graphics 'Bruker SHELXTL'
_computing_publication_material 'Bruker SHELXTL'
_computing_structure_refinement 'SHELXL-2014 (Sheldrick, 2014)'
_computing_structure_solution Sir2011
_diffrn_ambient_temperature 100(2)
_diffrn_detector_area_resol_mean 512
_diffrn_detector_type '4K CCD area detector APEX II'
_diffrn_measured_fraction_theta_full 0.973
_diffrn_measured_fraction_theta_max 0.905
_diffrn_measurement_device_type 'APEX DUO Kappa 4-axis goniometer'
_diffrn_measurement_method
;
 Fullsphere data collection, phi and omega scans
;
_diffrn_measurement_specimen_support 'magnetic support with MicroMount'
_diffrn_radiation_monochromator 'Quazar MX Multilayer Optics'
_diffrn_radiation_type MoK\a
_diffrn_radiation_wavelength 0.71073
_diffrn_reflns_av_R_equivalents 0.0768
_diffrn_reflns_av_unetI/netI 0.0653
_diffrn_reflns_Laue_measured_fraction_full 0.973
_diffrn_reflns_Laue_measured_fraction_max 0.905
_diffrn_reflns_limit_h_max 31
_diffrn_reflns_limit_h_min -28
_diffrn_reflns_limit_k_max 50
_diffrn_reflns_limit_k_min -48
_diffrn_reflns_limit_l_max 43
_diffrn_reflns_limit_l_min -43
_diffrn_reflns_number 157990
_diffrn_reflns_point_group_measured_fraction_full 0.973
_diffrn_reflns_point_group_measured_fraction_max 0.905
_diffrn_reflns_theta_full 25.242
_diffrn_reflns_theta_max 28.578
_diffrn_reflns_theta_min 1.254
_diffrn_source 'Microfocus source E025 IuS'
_diffrn_source_current 0.6
_diffrn_source_power 50
_diffrn_source_size '0.2 mm x 0.2 mm fine focus'
_diffrn_source_type 'Bruker APEX DUO'
_exptl_absorpt_coefficient_mu 0.238
_exptl_absorpt_correction_T_max 0.981
_exptl_absorpt_correction_T_min 0.701
_exptl_absorpt_correction_type multi-scan
_exptl_absorpt_process_details
; 
 SADABS Version 2008/1 Bruker-Nonius
 Blessing, Acta Cryst. (1995) A51 33-38
;
_exptl_crystal_colour red
_exptl_crystal_density_diffrn 1.264
_exptl_crystal_description block
_exptl_crystal_F_000 11472
_exptl_crystal_size_max 0.15
_exptl_crystal_size_mid 0.10
_exptl_crystal_size_min 0.08
_refine_diff_density_max 2.238
_refine_diff_density_min -1.273
_refine_diff_density_rms 0.128
_refine_ls_extinction_method none
_refine_ls_goodness_of_fit_ref 1.041
_refine_ls_hydrogen_treatment noref
_refine_ls_matrix_type full
_refine_ls_number_parameters 2593
_refine_ls_number_reflns 32986
_refine_ls_number_restraints 3045
_refine_ls_restrained_S_all 1.033
_refine_ls_R_factor_all 0.1472
_refine_ls_R_factor_gt 0.1076
_refine_ls_shift/su_max 0.005
_refine_ls_shift/su_mean 0.000
_refine_ls_structure_factor_coef Fsqd
_refine_ls_weighting_details 'w=1/[\s^2^(Fo^2^)+(0.1801P)^2^+211.9796P] where P=(Fo^2^+2Fc^2^)/3'
_refine_ls_weighting_scheme calc
_refine_ls_wR_factor_gt 0.2956
_refine_ls_wR_factor_ref 0.3372
_reflns_Friedel_coverage 0.000
_reflns_number_gt 22503
_reflns_number_total 32986
_reflns_threshold_expression 'I > 2\s(I)'
_cod_data_source_file c6ce02341j2.cif
_cod_data_source_block LPH005C70111_0m
_cod_depositor_comments
;
The following automatic conversions were performed:

'_symmetry_cell_setting' value 'Monoclinic' changed to 'monoclinic'
according to
/usr/data/users/saulius/crontab/automatic-downloads/rss-feeds/RSC/lib/dictionaries/cif_core.dic
dictionary named 'cif_core.dic' version 2.4.2 from 2011-04-26.

'_exptl_absorpt_correction_type' value 'Multi-scan' changed to
'multi-scan' according to
/usr/data/users/saulius/crontab/automatic-downloads/rss-feeds/RSC/lib/dictionaries/cif_core.dic
dictionary named 'cif_core.dic' version 2.4.2 from 2011-04-26.

Automatic conversion script
Id: cif_fix_values 4268 2015-11-12 08:31:59Z antanas 
;
_cod_original_cell_volume 28521(3)
_cod_original_sg_symbol_H-M C2/c
_cod_database_code 7227265
_shelx_space_group_comment
;
The symmetry employed for this shelxl refinement is uniquely defined
by the following loop, which should always be used as a source of
symmetry information in preference to the above space-group names.
They are only intended as comments.
;
_shelx_estimated_absorpt_t_min 0.965
_shelx_estimated_absorpt_t_max 0.981
_shelxl_version_number 2014-3

loop_
_space_group_symop_operation_xyz
'x, y, z'
'-x, y, -z+1/2'
'x+1/2, y+1/2, z'
'-x+1/2, y+1/2, -z+1/2'
'-x, -y, -z'
'x, -y, z-1/2'
'-x+1/2, -y+1/2, -z'
'x+1/2, -y+1/2, z-1/2'

loop_
_atom_site_label
_atom_site_type_symbol
_atom_site_fract_x
_atom_site_fract_y
_atom_site_fract_z
_atom_site_U_iso_or_equiv
_atom_site_adp_type
_atom_site_occupancy
_atom_site_site_symmetry_order
_atom_site_calc_flag
_atom_site_refinement_flags_posn
_atom_site_refinement_flags_adp
_atom_site_refinement_flags_occupancy
_atom_site_disorder_assembly
_atom_site_disorder_group
C1 C 0.50822(18) 0.42599(9) 0.65670(11) 0.0176(7) Uani 1 1 d . . . . .
C2 C 0.54958(19) 0.42636(11) 0.62494(12) 0.0213(8) Uani 1 1 d . . . . .
H2 H 0.5418 0.4296 0.5963 0.026 Uiso 1 1 d . U . . .
C3 C 0.60163(19) 0.42122(11) 0.64392(12) 0.0220(8) Uani 1 1 d . . . . .
H3 H 0.6372 0.4201 0.6310 0.026 Uiso 1 1 d . U . . .
C4 C 0.59289(18) 0.41842(10) 0.68761(11) 0.0182(8) Uani 1 1 d . . . . .
C5 C 0.63736(18) 0.41479(9) 0.71771(12) 0.0183(8) Uani 1 1 d . . . . .
C6 C 0.69538(19) 0.40586(10) 0.70327(12) 0.0205(8) Uani 1 1 d . . . . .
C7 C 0.7094(2) 0.36991(11) 0.69794(12) 0.0240(8) Uani 1 1 d . . . . .
C8 C 0.7628(2) 0.36127(13) 0.68287(15) 0.0323(10) Uani 1 1 d . . . . .
H8 H 0.7729 0.3370 0.6794 0.039 Uiso 1 1 d . U . . .
C9 C 0.8016(2) 0.38764(14) 0.67289(15) 0.0348(11) Uani 1 1 d . . . . .
C10 C 0.7873(2) 0.42306(14) 0.67889(15) 0.0323(10) Uani 1 1 d . . . . .
H10 H 0.8135 0.4412 0.6721 0.039 Uiso 1 1 d . U . . .
C11 C 0.7348(2) 0.43247(11) 0.69426(13) 0.0249(9) Uani 1 1 d . . . . .
C12 C 0.6689(2) 0.34029(11) 0.70752(15) 0.0322(10) Uani 1 1 d . . . . .
H12A H 0.6898 0.3180 0.7115 0.048 Uiso 1 1 d . U . . .
H12B H 0.6405 0.3376 0.6842 0.048 Uiso 1 1 d . U . . .
H12C H 0.6487 0.3462 0.7323 0.048 Uiso 1 1 d . U . . .
C13 C 0.8588(3) 0.3776(2) 0.6566(2) 0.0548(17) Uani 1 1 d . . . . .
H13A H 0.8589 0.3836 0.6272 0.082 Uiso 1 1 d . U . . .
H13B H 0.8657 0.3523 0.6606 0.082 Uiso 1 1 d . U . . .
H13C H 0.8887 0.3916 0.6716 0.082 Uiso 1 1 d . U . . .
C14 C 0.7202(2) 0.47131(12) 0.70011(15) 0.0331(10) Uani 1 1 d . . . . .
H14A H 0.7526 0.4863 0.6940 0.050 Uiso 1 1 d . U . . .
H14B H 0.7098 0.4753 0.7287 0.050 Uiso 1 1 d . U . . .
H14C H 0.6871 0.4776 0.6816 0.050 Uiso 1 1 d . U . . .
C15 C 0.63052(18) 0.41869(10) 0.76008(12) 0.0187(8) Uani 1 1 d . . . . .
C16 C 0.67677(19) 0.42257(11) 0.79044(12) 0.0218(8) Uani 1 1 d . . . . .
H16 H 0.7161 0.4215 0.7854 0.026 Uiso 1 1 d . U . . .
C17 C 0.65300(19) 0.42741(11) 0.82721(12) 0.0226(8) Uani 1 1 d . . . . .
H17 H 0.6729 0.4312 0.8531 0.027 Uiso 1 1 d . U . . .
C18 C 0.59179(18) 0.42549(9) 0.81986(11) 0.0177(7) Uani 1 1 d . . . . .
C19 C 0.55146(18) 0.42789(9) 0.85029(11) 0.0170(7) Uani 1 1 d . . . . .
C20 C 0.57379(18) 0.43109(10) 0.89390(11) 0.0189(8) Uani 1 1 d . . . . .
C21 C 0.6047(2) 0.40339(11) 0.91251(12) 0.0234(8) Uani 1 1 d . . . . .
H21 H 0.6114 0.3823 0.8974 0.028 Uiso 1 1 d . U . . .
C22 C 0.6248(2) 0.40627(11) 0.95303(13) 0.0256(9) Uani 1 1 d . . . . .
H22 H 0.6467 0.3874 0.9655 0.031 Uiso 1 1 d . U . . .
C23 C 0.6146(2) 0.43682(11) 0.97555(12) 0.0253(9) Uani 1 1 d . . . . .
H23 H 0.6278 0.4386 1.0035 0.030 Uiso 1 1 d . U . . .
C24 C 0.5844(2) 0.46495(10) 0.95691(12) 0.0223(8) Uani 1 1 d . . . . .
C25 C 0.56360(19) 0.46218(10) 0.91640(12) 0.0217(8) Uani 1 1 d . . . . .
H25 H 0.5426 0.4814 0.9038 0.026 Uiso 1 1 d . U . . .
C26 C 0.5484(2) 0.52450(11) 0.96393(13) 0.0285(10) Uani 1 1 d . . . . .
H26A H 0.5083 0.5186 0.9556 0.034 Uiso 1 1 d . U . . .
H26B H 0.5679 0.5325 0.9390 0.034 Uiso 1 1 d . U . . .
C27 C 0.5506(2) 0.55356(11) 0.99602(13) 0.0286(10) Uani 1 1 d . . . . .
H27A H 0.5909 0.5587 1.0043 0.034 Uiso 1 1 d . U . . .
H27B H 0.5312 0.5451 1.0206 0.034 Uiso 1 1 d . U . . .
C28 C 0.5219(2) 0.58774(11) 0.98044(13) 0.0289(10) Uani 1 1 d . . . . .
H28A H 0.4818 0.5826 0.9713 0.035 Uiso 1 1 d . U . . .
H28B H 0.5419 0.5967 0.9563 0.035 Uiso 1 1 d . U . . .
C29 C 0.5225(2) 0.61679(11) 1.01338(13) 0.0299(10) Uani 1 1 d . . . . .
H29A H 0.5090 0.6065 1.0391 0.036 Uiso 1 1 d . U . . .
H29B H 0.5622 0.6250 1.0187 0.036 Uiso 1 1 d . U . . .
C30 C 0.4851(2) 0.64867(12) 1.00142(14) 0.0311(10) Uani 1 1 d . . . . .
H30A H 0.4461 0.6400 0.9946 0.037 Uiso 1 1 d . U . . .
H30B H 0.4834 0.6644 1.0258 0.037 Uiso 1 1 d . U . . .
C31 C 0.5045(2) 0.67083(11) 0.96570(13) 0.0279(9) Uani 1 1 d . . . . .
H31A H 0.5112 0.6554 0.9420 0.034 Uiso 1 1 d . U . . .
H31B H 0.4744 0.6885 0.9577 0.034 Uiso 1 1 d . U . . .
C32 C 0.4051(2) 0.77163(10) 0.81044(12) 0.0227(8) Uani 1 1 d . . . . .
C33 C 0.3945(2) 0.77154(12) 0.85354(13) 0.0279(9) Uani 1 1 d . . . . .
H33 H 0.3581 0.7745 0.8653 0.034 Uiso 1 1 d . U . . .
C34 C 0.4454(2) 0.76555(12) 0.87395(13) 0.0271(9) Uani 1 1 d . . . . .
H34 H 0.4518 0.7633 0.9030 0.032 Uiso 1 1 d . U . . .
C35 C 0.48802(19) 0.76298(10) 0.84337(12) 0.0214(8) Uani 1 1 d . . . . .
C36 C 0.54751(19) 0.76010(10) 0.85205(12) 0.0217(8) Uani 1 1 d . . . . .
C37 C 0.5682(2) 0.75442(11) 0.89555(12) 0.0243(9) Uani 1 1 d . . . . .
C38 C 0.6066(2) 0.77810(11) 0.91574(13) 0.0282(9) Uani 1 1 d . . . . .
H38 H 0.6178 0.7991 0.9022 0.034 Uiso 1 1 d . U . . .
C39 C 0.6283(2) 0.77069(13) 0.95523(14) 0.0320(10) Uani 1 1 d . . . . .
H39 H 0.6558 0.7860 0.9683 0.038 Uiso 1 1 d . U . . .
C40 C 0.6110(2) 0.74021(13) 0.97558(14) 0.0321(10) Uani 1 1 d . . . . .
H40 H 0.6256 0.7350 1.0028 0.039 Uiso 1 1 d . U . . .
C41 C 0.5718(2) 0.71735(11) 0.95631(13) 0.0264(9) Uani 1 1 d . . . . .
C42 C 0.5509(2) 0.72401(10) 0.91634(12) 0.0233(8) Uani 1 1 d . . . . .
H42 H 0.5249 0.7077 0.9031 0.028 Uiso 1 1 d . U . . .
C43 C 0.58919(19) 0.76240(10) 0.82221(13) 0.0218(8) Uani 1 1 d . . . . .
C44 C 0.6505(2) 0.76146(11) 0.83062(13) 0.0262(9) Uani 1 1 d . . . . .
H44 H 0.6702 0.7574 0.8564 0.031 Uiso 1 1 d . U . . .
C45 C 0.6750(2) 0.76755(11) 0.79431(13) 0.0258(9) Uani 1 1 d . . . . .
H45 H 0.7147 0.7693 0.7902 0.031 Uiso 1 1 d . U . . .
C46 C 0.62934(18) 0.77068(10) 0.76337(13) 0.0211(8) Uani 1 1 d . . . . .
C47 C 0.63746(19) 0.77518(10) 0.72131(13) 0.0215(8) Uani 1 1 d . . . . .
C48 C 0.69586(19) 0.78613(11) 0.70930(12) 0.0221(8) Uani 1 1 d . . . . .
C49 C 0.7080(2) 0.82271(11) 0.70659(13) 0.0252(9) Uani 1 1 d . . . . .
C50 C 0.7621(2) 0.83326(12) 0.69621(14) 0.0277(9) Uani 1 1 d . . . . .
H50 H 0.7700 0.8579 0.6945 0.033 Uiso 1 1 d . U . . .
C51 C 0.8046(2) 0.80868(13) 0.68810(13) 0.0289(10) Uani 1 1 d . . . . .
C52 C 0.7922(2) 0.77260(12) 0.69105(14) 0.0285(9) Uani 1 1 d . . . . .
H52 H 0.8202 0.7553 0.6853 0.034 Uiso 1 1 d . U . . .
C53 C 0.7385(2) 0.76108(11) 0.70223(13) 0.0259(9) Uani 1 1 d . . . . .
C54 C 0.6632(2) 0.85050(12) 0.71506(16) 0.0334(10) Uani 1 1 d . . . . .
H54A H 0.6815 0.8740 0.7186 0.050 Uiso 1 1 d . U . . .
H54B H 0.6444 0.8443 0.7405 0.050 Uiso 1 1 d . U . . .
H54C H 0.6350 0.8513 0.6921 0.050 Uiso 1 1 d . U . . .
C55 C 0.8633(2) 0.82143(14) 0.67619(16) 0.0373(11) Uani 1 1 d . . . . .
H55A H 0.8627 0.8260 0.6464 0.056 Uiso 1 1 d . U . . .
H55B H 0.8917 0.8025 0.6828 0.056 Uiso 1 1 d . U . . .
H55C H 0.8738 0.8430 0.6912 0.056 Uiso 1 1 d . U . . .
C56 C 0.7264(2) 0.72178(12) 0.70728(17) 0.0364(11) Uani 1 1 d . . . . .
H56A H 0.7612 0.7080 0.7033 0.055 Uiso 1 1 d . U . . .
H56B H 0.6965 0.7143 0.6867 0.055 Uiso 1 1 d . U . . .
H56C H 0.7129 0.7173 0.7349 0.055 Uiso 1 1 d . U . . .
C57 C 0.48002(19) 0.33685(10) 0.78161(12) 0.0209(8) Uani 1 1 d . . . . .
H57 H 0.4656 0.3499 0.8036 0.025 Uiso 1 1 d . U . . .
C58 C 0.4785(2) 0.29985(10) 0.78262(12) 0.0225(8) Uani 1 1 d . . . . .
H58 H 0.4638 0.2875 0.8053 0.027 Uiso 1 1 d . U . . .
C59 C 0.5000 0.28141(13) 0.7500 0.0201(11) Uani 1 2 d S T P . .
C60 C 0.4690(2) 0.22593(10) 0.71761(12) 0.0228(8) Uani 1 1 d . . . . .
C61 C 0.46934(19) 0.18659(10) 0.71861(12) 0.0208(8) Uani 1 1 d . . . . .
C62 C 0.4409(2) 0.16860(10) 0.68746(12) 0.0217(8) Uani 1 1 d . . . . .
H62 H 0.4231 0.1814 0.6653 0.026 Uiso 1 1 d . U . . .
C63 C 0.5000 0.16792(13) 0.7500 0.0196(11) Uani 1 2 d S T P . .
C64 C 0.5000 0.13053(13) 0.7500 0.0190(11) Uani 1 2 d S T P . .
C65 C 0.53704(19) 0.11176(9) 0.77883(12) 0.0191(8) Uani 1 1 d . . . . .
C66 C 0.56266(19) 0.13120(10) 0.81149(12) 0.0209(8) Uani 1 1 d . . . . .
C67 C 0.63677(19) 0.12564(10) 0.86368(12) 0.0203(8) Uani 1 1 d . . . . .
C68 C 0.6778(2) 0.14379(11) 0.84291(12) 0.0248(9) Uani 1 1 d . . . . .
H68 H 0.6715 0.1495 0.8148 0.030 Uiso 1 1 d . U . . .
C69 C 0.7286(2) 0.15346(11) 0.86363(13) 0.0252(9) Uani 1 1 d . . . . .
H69 H 0.7558 0.1665 0.8489 0.030 Uiso 1 1 d . U . . .
C70 C 0.7406(2) 0.14501(10) 0.90488(13) 0.0235(8) Uani 1 1 d . . . . .
C71 C 0.6983(2) 0.12576(11) 0.92446(12) 0.0253(9) Uani 1 1 d . . . . .
H71 H 0.7043 0.1192 0.9524 0.030 Uiso 1 1 d . U . . .
C72 C 0.6473(2) 0.11631(11) 0.90501(12) 0.0241(9) Uani 1 1 d . . . . .
H72 H 0.6195 0.1034 0.9190 0.029 Uiso 1 1 d . U . . .
C73 C 0.7969(2) 0.15433(12) 0.92723(13) 0.0280(9) Uani 1 1 d . . . . .
C74 C 0.8325(2) 0.18044(15) 0.90248(16) 0.0380(11) Uani 1 1 d . . . . .
H74A H 0.8677 0.1861 0.9183 0.057 Uiso 1 1 d . U . . .
H74B H 0.8102 0.2023 0.8973 0.057 Uiso 1 1 d . U . . .
H74C H 0.8412 0.1693 0.8765 0.057 Uiso 1 1 d . U . . .
C75 C 0.7867(3) 0.17149(16) 0.96897(16) 0.0422(13) Uani 1 1 d . . . . .
H75A H 0.7627 0.1563 0.9853 0.063 Uiso 1 1 d . U . . .
H75B H 0.7684 0.1949 0.9650 0.063 Uiso 1 1 d . U . . .
H75C H 0.8240 0.1751 0.9843 0.063 Uiso 1 1 d . U . . .
C76 C 0.8318(3) 0.11990(15) 0.93386(17) 0.0394(12) Uani 1 1 d . . . . .
H76A H 0.8105 0.1034 0.9513 0.059 Uiso 1 1 d . U . . .
H76B H 0.8686 0.1255 0.9478 0.059 Uiso 1 1 d . U . . .
H76C H 0.8375 0.1087 0.9074 0.059 Uiso 1 1 d . U . . .
C77 C 0.54508(19) 0.07332(10) 0.77219(12) 0.0199(8) Uani 1 1 d . . . . .
C78 C 0.59378(19) 0.05384(10) 0.78467(12) 0.0214(8) Uani 1 1 d . . . . .
C79 C 0.5955(2) 0.01656(10) 0.77990(13) 0.0243(9) Uani 1 1 d . . . . .
H79 H 0.6297 0.0041 0.7868 0.029 Uiso 1 1 d . U . . .
C80 C 0.5490(2) -0.00162(10) 0.76503(13) 0.0227(8) Uani 1 1 d . . . . .
C81 C 0.5000 0.01693(13) 0.7500 0.0206(11) Uani 1 2 d S T P . .
C82 C 0.5000 0.05462(13) 0.7500 0.0199(11) Uani 1 2 d S T P . .
C83 C 0.67347(19) 0.05463(10) 0.83167(12) 0.0213(8) Uani 1 1 d . . . . .
C84 C 0.73091(19) 0.05949(10) 0.83333(12) 0.0220(8) Uani 1 1 d . . . . .
H84 H 0.7485 0.0732 0.8130 0.026 Uiso 1 1 d . U . . .
C85 C 0.7641(2) 0.04405(11) 0.86532(13) 0.0254(9) Uani 1 1 d . . . . .
H85 H 0.8043 0.0478 0.8665 0.030 Uiso 1 1 d . U . . .
C86 C 0.7400(2) 0.02362(11) 0.89515(13) 0.0251(9) Uani 1 1 d . . . . .
C87 C 0.6806(2) 0.01993(11) 0.89347(13) 0.0276(9) Uani 1 1 d . . . . .
H87 H 0.6634 0.0064 0.9141 0.033 Uiso 1 1 d . U . . .
C88 C 0.6467(2) 0.03553(11) 0.86223(13) 0.0248(9) Uani 1 1 d . . . . .
H88 H 0.6059 0.0333 0.8618 0.030 Uiso 1 1 d . U . . .
C89 C 0.7760(2) 0.00531(12) 0.92986(14) 0.0320(10) Uani 1 1 d . . . . .
C90 C 0.7588(3) 0.02075(14) 0.97168(15) 0.0406(13) Uani 1 1 d . . . . .
H90A H 0.7825 0.0095 0.9941 0.061 Uiso 1 1 d . U . . .
H90B H 0.7186 0.0152 0.9757 0.061 Uiso 1 1 d . U . . .
H90C H 0.7648 0.0464 0.9725 0.061 Uiso 1 1 d . U . . .
C91 C 0.8400(3) 0.01042(15) 0.92526(16) 0.0388(12) Uani 1 1 d . . . . .
H91A H 0.8505 0.0019 0.8983 0.058 Uiso 1 1 d . U . . .
H91B H 0.8614 -0.0026 0.9470 0.058 Uiso 1 1 d . U . . .
H91C H 0.8494 0.0361 0.9278 0.058 Uiso 1 1 d . U . . .
C92 C 0.7632(3) -0.03487(14) 0.92875(17) 0.0454(14) Uani 1 1 d . . . . .
H92A H 0.7658 -0.0437 0.9007 0.068 Uiso 1 1 d . U . . .
H92B H 0.7244 -0.0389 0.9381 0.068 Uiso 1 1 d . U . . .
H92C H 0.7908 -0.0475 0.9471 0.068 Uiso 1 1 d . U . . .
C93 C 0.5508(2) -0.04093(10) 0.76330(13) 0.0251(9) Uani 1 1 d . . . . .
N8 N 0.5000 -0.05782(11) 0.7500 0.0210(10) Uani 1 2 d S T P . .
C94 C 0.5000 -0.09623(13) 0.7500 0.0212(11) Uani 1 2 d S T P . .
C95 C 0.5021(2) -0.11450(10) 0.71328(12) 0.0247(9) Uani 1 1 d . . . . .
H95 H 0.5029 -0.1021 0.6879 0.030 Uiso 1 1 d . U . . .
C97 C 0.5019(2) 0.84883(10) 0.71502(12) 0.0257(9) Uani 1 1 d . . . . .
H97 H 0.5041 0.8358 0.6901 0.031 Uiso 1 1 d . U . . .
C1S C 0.4700(4) 0.11082(17) 0.39497(19) 0.058(2) Uani 1 1 d . . . . .
C2S C 0.5130(3) 0.08592(17) 0.39462(18) 0.0491(15) Uani 1 1 d . . . . .
H2S H 0.5494 0.0921 0.4061 0.059 Uiso 1 1 d . U . . .
C3S C 0.5046(3) 0.05265(17) 0.37877(19) 0.0525(16) Uani 1 1 d . . . . .
H3S H 0.5349 0.0363 0.3786 0.063 Uiso 1 1 d . U . . .
C4S C 0.4527(5) 0.0421(3) 0.3631(2) 0.075(3) Uani 1 1 d . . . . .
C5S C 0.4094(4) 0.0661(4) 0.3616(2) 0.088(3) Uani 1 1 d . . . . .
H5S H 0.3746 0.0578 0.3489 0.106 Uiso 1 1 d . U . . .
C6S C 0.4168(4) 0.1001(3) 0.3773(3) 0.088(4) Uani 1 1 d . . . . .
H6S H 0.3850 0.1152 0.3757 0.106 Uiso 1 1 d . U . . .
C7S C 0.4776(7) 0.1477(2) 0.4128(3) 0.130(6) Uani 1 1 d . . . . .
H7S1 H 0.4597 0.1494 0.4389 0.195 Uiso 1 1 d . U . . .
H7S2 H 0.4603 0.1651 0.3932 0.195 Uiso 1 1 d . U . . .
H7S3 H 0.5189 0.1534 0.4166 0.195 Uiso 1 1 d . U . . .
C8S C 0.4432(8) 0.0047(4) 0.3481(3) 0.168(8) Uani 1 1 d . . . . .
H8S1 H 0.4292 -0.0099 0.3702 0.251 Uiso 1 1 d . U . . .
H8S2 H 0.4783 -0.0048 0.3380 0.251 Uiso 1 1 d . U . . .
H8S3 H 0.4134 0.0048 0.3249 0.251 Uiso 1 1 d . U . . .
C1T C 0.6884(3) 0.18300(15) 0.05669(15) 0.0394(12) Uani 1 1 d . . . . .
C2T C 0.6620(3) 0.15760(17) 0.03112(16) 0.0430(13) Uani 1 1 d . . . . .
H2T H 0.6349 0.1651 0.0099 0.052 Uiso 1 1 d . U . . .
C3T C 0.6744(3) 0.12187(17) 0.03601(15) 0.0433(13) Uani 1 1 d . . . . .
H3T H 0.6556 0.1052 0.0179 0.052 Uiso 1 1 d . U . . .
C4T C 0.7131(2) 0.10969(14) 0.06635(16) 0.0364(11) Uani 1 1 d . . . . .
C5T C 0.7388(3) 0.13526(14) 0.09207(16) 0.0382(11) Uani 1 1 d . . . . .
H5T H 0.7648 0.1282 0.1133 0.046 Uiso 1 1 d . U . . .
C6T C 0.7267(3) 0.17111(15) 0.08733(16) 0.0411(12) Uani 1 1 d . . . . .
H6T H 0.7443 0.1877 0.1054 0.049 Uiso 1 1 d . U . . .
C7T C 0.6769(3) 0.22209(18) 0.05029(19) 0.0533(16) Uani 1 1 d . . . . .
H7T1 H 0.7029 0.2357 0.0685 0.080 Uiso 1 1 d . U . . .
H7T2 H 0.6374 0.2272 0.0558 0.080 Uiso 1 1 d . U . . .
H7T3 H 0.6841 0.2279 0.0214 0.080 Uiso 1 1 d . U . . .
C8T C 0.7267(3) 0.07100(15) 0.07157(19) 0.0457(14) Uani 1 1 d . . . . .
H8T1 H 0.7107 0.0625 0.0970 0.069 Uiso 1 1 d . U . . .
H8T2 H 0.7674 0.0673 0.0720 0.069 Uiso 1 1 d . U . . .
H8T3 H 0.7081 0.0578 0.0481 0.069 Uiso 1 1 d . U . . .
C1U C 0.8424(3) 0.21366(15) 0.41040(16) 0.0409(12) Uani 1 1 d . . . . .
C2U C 0.8842(3) 0.23967(14) 0.41159(17) 0.0431(13) Uani 1 1 d . . . . .
H2U H 0.8740 0.2634 0.4177 0.052 Uiso 1 1 d . U . . .
C3U C 0.9406(3) 0.23198(14) 0.40470(16) 0.0411(12) Uani 1 1 d . . . . .
H3U H 0.9677 0.2509 0.4055 0.049 Uiso 1 1 d . U . . .
C4U C 0.9576(2) 0.19789(14) 0.39633(14) 0.0348(11) Uani 1 1 d . . . . .
C5U C 0.9167(3) 0.17127(14) 0.39507(17) 0.0438(13) Uani 1 1 d . . . . .
H5U H 0.9262 0.1471 0.3895 0.053 Uiso 1 1 d . U . . .
C6U C 0.8595(3) 0.17921(16) 0.40196(19) 0.0487(14) Uani 1 1 d . . . . .
H6U H 0.8322 0.1605 0.4009 0.058 Uiso 1 1 d . U . . .
C7U C 0.7816(3) 0.2221(2) 0.4193(2) 0.0639(19) Uani 1 1 d . . . . .
H7U1 H 0.7719 0.2103 0.4450 0.096 Uiso 1 1 d . U . . .
H7U2 H 0.7565 0.2133 0.3966 0.096 Uiso 1 1 d . U . . .
H7U3 H 0.7774 0.2478 0.4221 0.096 Uiso 1 1 d . U . . .
C8U C 1.0190(3) 0.18969(18) 0.38876(17) 0.0485(14) Uani 1 1 d . . . . .
H8U1 H 1.0323 0.2055 0.3676 0.073 Uiso 1 1 d . U . . .
H8U2 H 1.0211 0.1646 0.3792 0.073 Uiso 1 1 d . U . . .
H8U3 H 1.0420 0.1923 0.4142 0.073 Uiso 1 1 d . U . . .
C1V C 0.3877(3) 0.23936(17) 0.55665(18) 0.0473(14) Uani 1 1 d . . . . .
C2V C 0.4249(3) 0.25042(18) 0.52665(19) 0.0537(16) Uani 1 1 d . . . . .
H2V H 0.4176 0.2721 0.5125 0.064 Uiso 1 1 d . U . . .
C3V C 0.4704(3) 0.22949(19) 0.51609(19) 0.0542(17) Uani 1 1 d . . . . .
H3V H 0.4949 0.2376 0.4956 0.065 Uiso 1 1 d . U . . .
C4V C 0.4818(3) 0.19710(17) 0.53562(19) 0.0481(14) Uani 1 1 d . . . . .
C5V C 0.4439(3) 0.18590(15) 0.56455(17) 0.0453(14) Uani 1 1 d . . . . .
H5V H 0.4510 0.1637 0.5781 0.054 Uiso 1 1 d . U . . .
C6V C 0.3983(3) 0.20637(16) 0.57483(16) 0.0445(13) Uani 1 1 d . . . . .
H6V H 0.3728 0.1981 0.5946 0.053 Uiso 1 1 d . U . . .
C7V C 0.3385(3) 0.2620(2) 0.5682(2) 0.0605(17) Uani 1 1 d . . . . .
H7V1 H 0.3034 0.2538 0.5526 0.091 Uiso 1 1 d . U . . .
H7V2 H 0.3453 0.2868 0.5621 0.091 Uiso 1 1 d . U . . .
H7V3 H 0.3320 0.2591 0.5978 0.091 Uiso 1 1 d . U . . .
C8V C 0.5326(3) 0.1750(2) 0.5259(2) 0.0654(19) Uani 1 1 d . . . . .
H8V1 H 0.5459 0.1820 0.4988 0.098 Uiso 1 1 d . U . . .
H8V2 H 0.5232 0.1502 0.5265 0.098 Uiso 1 1 d . U . . .
H8V3 H 0.5637 0.1804 0.5469 0.098 Uiso 1 1 d . U . . .
C1W C 0.4444(3) 0.04286(16) 0.50777(19) 0.0470(14) Uani 1 1 d . . . . .
C2W C 0.4152(3) 0.03734(17) 0.47029(18) 0.0491(15) Uani 1 1 d . . . . .
H2W H 0.4130 0.0562 0.4507 0.059 Uiso 1 1 d . U . . .
C3W C 0.3894(3) 0.00500(19) 0.46093(19) 0.0537(16) Uani 1 1 d . . . . .
H3W H 0.3701 0.0020 0.4349 0.064 Uiso 1 1 d . U . . .
C4W C 0.3905(3) -0.02249(17) 0.4885(2) 0.0482(14) Uani 1 1 d . . . . .
C5W C 0.4195(3) -0.01754(16) 0.52590(19) 0.0479(14) Uani 1 1 d . . . . .
H5W H 0.4217 -0.0363 0.5455 0.058 Uiso 1 1 d . U . . .
C6W C 0.4459(3) 0.01458(17) 0.53561(18) 0.0481(14) Uani 1 1 d . . . . .
H6W H 0.4651 0.0174 0.5618 0.058 Uiso 1 1 d . U . . .
C7W C 0.4737(3) 0.0773(2) 0.5177(3) 0.066(2) Uani 1 1 d . . . . .
H7W1 H 0.4873 0.0784 0.5455 0.099 Uiso 1 1 d . U . . .
H7W2 H 0.4456 0.0973 0.5117 0.099 Uiso 1 1 d . U . . .
H7W3 H 0.5052 0.0809 0.4987 0.099 Uiso 1 1 d . U . . .
C8W C 0.3620(4) -0.0579(2) 0.4785(3) 0.071(2) Uani 1 1 d . . . . .
H8W1 H 0.3213 -0.0558 0.4816 0.107 Uiso 1 1 d . U . . .
H8W2 H 0.3782 -0.0760 0.4978 0.107 Uiso 1 1 d . U . . .
H8W3 H 0.3703 -0.0646 0.4504 0.107 Uiso 1 1 d . U . . .
C1X C 0.6299(3) 0.19648(16) 0.69706(18) 0.0442(13) Uani 1 1 d . . . . .
C2X C 0.5906(3) 0.19184(17) 0.66486(19) 0.0478(14) Uani 1 1 d . . . . .
H2X H 0.5752 0.2122 0.6502 0.057 Uiso 1 1 d . U . . .
C3X C 0.5720(3) 0.15824(19) 0.65212(18) 0.0514(15) Uani 1 1 d . . . . .
H3X H 0.5441 0.1567 0.6301 0.062 Uiso 1 1 d . U . . .
C4X C 0.5928(3) 0.12796(17) 0.67167(19) 0.0480(14) Uani 1 1 d . . . . .
C5X C 0.6319(3) 0.13251(15) 0.70496(18) 0.0445(13) Uani 1 1 d . . . . .
H5X H 0.6464 0.1119 0.7194 0.053 Uiso 1 1 d . U . . .
C6X C 0.6505(3) 0.16544(16) 0.71702(16) 0.0436(13) Uani 1 1 d . . . . .
H6X H 0.6787 0.1674 0.7391 0.052 Uiso 1 1 d . U . . .
C7X C 0.6505(3) 0.23293(18) 0.7097(2) 0.0597(18) Uani 1 1 d . . . . .
H7X1 H 0.6421 0.2502 0.6876 0.090 Uiso 1 1 d . U . . .
H7X2 H 0.6924 0.2326 0.7156 0.090 Uiso 1 1 d . U . . .
H7X3 H 0.6319 0.2407 0.7346 0.090 Uiso 1 1 d . U . . .
C8X C 0.5737(4) 0.09154(19) 0.6573(3) 0.066(2) Uani 1 1 d . . . . .
H8X1 H 0.6016 0.0818 0.6387 0.098 Uiso 1 1 d . U . . .
H8X2 H 0.5362 0.0930 0.6430 0.098 Uiso 1 1 d . U . . .
H8X3 H 0.5716 0.0757 0.6813 0.098 Uiso 1 1 d . U . . .
C1Y C 0.2639(4) 0.14782(18) 0.9938(3) 0.080(3) Uani 1 1 d . . . . .
C2Y C 0.3101(3) 0.15042(16) 0.9695(3) 0.0594(18) Uani 1 1 d . . . . .
H2Y H 0.3475 0.1445 0.9814 0.071 Uiso 1 1 d . U . . .
C3Y C 0.3048(3) 0.16221(16) 0.9296(2) 0.0547(16) Uani 1 1 d . . . . .
H3Y H 0.3374 0.1624 0.9133 0.066 Uiso 1 1 d . U . . .
C4Y C 0.2528(3) 0.17282(16) 0.9114(3) 0.0596(18) Uani 1 1 d . . . . .
C5Y C 0.2058(4) 0.1703(2) 0.9359(3) 0.075(2) Uani 1 1 d . . . . .
H5Y H 0.1690 0.1766 0.9242 0.090 Uiso 1 1 d . U . . .
C6Y C 0.2095(4) 0.1587(2) 0.9752(3) 0.079(3) Uani 1 1 d . . . . .
H6Y H 0.1760 0.1578 0.9902 0.095 Uiso 1 1 d . U . . .
C7Y C 0.2471(4) 0.1844(2) 0.8675(3) 0.073(2) Uani 1 1 d . . . . .
H7Y1 H 0.2795 0.1990 0.8609 0.109 Uiso 1 1 d . U . . .
H7Y2 H 0.2115 0.1988 0.8636 0.109 Uiso 1 1 d . U . . .
H7Y3 H 0.2440 0.1636 0.8496 0.109 Uiso 1 1 d . U . . .
C8Y C 0.2702(6) 0.1341(2) 1.0373(4) 0.106(4) Uani 1 1 d . . . . .
H8Y1 H 0.3100 0.1348 1.0467 0.159 Uiso 1 1 d . U . . .
H8Y2 H 0.2553 0.1097 1.0388 0.159 Uiso 1 1 d . U . . .
H8Y3 H 0.2475 0.1495 1.0553 0.159 Uiso 1 1 d . U . . .
C1Z C 0.2742(3) 0.03302(16) 0.83582(18) 0.0449(13) Uani 1 1 d . . . . .
C2Z C 0.2777(3) 0.06669(16) 0.85334(19) 0.0472(14) Uani 1 1 d . . . . .
H2Z H 0.2988 0.0848 0.8404 0.057 Uiso 1 1 d . U . . .
C3Z C 0.2524(3) 0.07416(14) 0.88956(18) 0.0419(12) Uani 1 1 d . . . . .
H3Z H 0.2551 0.0978 0.9004 0.050 Uiso 1 1 d . U . . .
C4Z C 0.2226(3) 0.04827(14) 0.90996(17) 0.0394(12) Uani 1 1 d . . . . .
C5Z C 0.2189(3) 0.01449(14) 0.8924(2) 0.0461(14) Uani 1 1 d . . . . .
H5Z H 0.1977 -0.0039 0.9055 0.055 Uiso 1 1 d . U . . .
C6Z C 0.2446(3) 0.00721(15) 0.8563(2) 0.0496(14) Uani 1 1 d . . . . .
H6Z H 0.2418 -0.0162 0.8450 0.060 Uiso 1 1 d . U . . .
C7Z C 0.2991(4) 0.0254(2) 0.7948(2) 0.067(2) Uani 1 1 d . . . . .
H7Z1 H 0.2895 0.0021 0.7858 0.100 Uiso 1 1 d . U . . .
H7Z2 H 0.3411 0.0285 0.7982 0.100 Uiso 1 1 d . U . . .
H7Z3 H 0.2843 0.0436 0.7751 0.100 Uiso 1 1 d . U . . .
C8Z C 0.1929(3) 0.05767(19) 0.9486(2) 0.0551(16) Uani 1 1 d . . . . .
H8Z1 H 0.2206 0.0679 0.9684 0.083 Uiso 1 1 d . U . . .
H8Z2 H 0.1770 0.0356 0.9601 0.083 Uiso 1 1 d . U . . .
H8Z3 H 0.1620 0.0744 0.9422 0.083 Uiso 1 1 d . U . . .
N1 N 0.53612(15) 0.42145(8) 0.69442(9) 0.0173(6) Uani 1 1 d . . . . .
N2 N 0.57943(15) 0.42087(8) 0.77863(9) 0.0171(6) Uani 1 1 d . . . . .
N3 N 0.57772(16) 0.76706(8) 0.78100(10) 0.0206(7) Uani 1 1 d . . . . .
N4 N 0.46224(16) 0.76629(8) 0.80522(10) 0.0202(7) Uani 1 1 d . . . . .
N5 N 0.5000 0.35522(11) 0.7500 0.0182(9) Uani 1 2 d S T P . .
N6 N 0.5000 0.24308(11) 0.7500 0.0214(10) Uani 1 2 d S T P . .
N7 N 0.5000 0.83057(11) 0.7500 0.0187(9) Uani 1 2 d S T P . .
O1 O 0.57704(16) 0.49400(8) 0.98164(9) 0.0290(7) Uani 1 1 d . . . . .
O2 O 0.55600(16) 0.68861(9) 0.97903(10) 0.0335(8) Uani 1 1 d . . . . .
O3 O 0.44356(16) 0.24307(7) 0.69106(10) 0.0312(7) Uani 1 1 d . . . . .
O4 O 0.58555(14) 0.11337(7) 0.84513(9) 0.0226(6) Uani 1 1 d . . . . .
O5 O 0.64139(14) 0.07105(7) 0.79933(9) 0.0224(6) Uani 1 1 d . . . . .
O6 O 0.59300(16) -0.05825(8) 0.77284(12) 0.0378(8) Uani 1 1 d . . . . .
Zn1 Zn 0.5000 0.41269(2) 0.7500 0.01518(15) Uani 1 2 d S T P . .
Zn2 Zn 0.5000 0.77399(2) 0.7500 0.01751(16) Uani 1 2 d S T P . .
C1D C 0.5804(4) 0.6301(2) 0.8325(2) 0.125(6) Uani 0.25 1 d DG U P A -1
C2D C 0.5238(4) 0.6317(2) 0.8457(2) 0.112(6) Uani 0.25 1 d DG U P A -1
C3D C 0.4887(4) 0.6586(2) 0.8286(2) 0.083(5) Uani 0.25 1 d DG U P A -1
C4D C 0.5105(4) 0.68043(17) 0.7951(3) 0.073(5) Uani 0.25 1 d DG U P A -1
C5D C 0.5649(4) 0.67684(18) 0.7804(3) 0.100(5) Uani 0.25 1 d DG U P A -1
C6D C 0.6016(4) 0.6531(2) 0.8012(3) 0.120(6) Uani 0.25 1 d DG U P A -1
C7D C 0.6447(3) 0.6331(2) 0.7791(3) 0.120(6) Uani 0.25 1 d DG U P A -1
C8D C 0.6524(3) 0.5983(3) 0.7977(3) 0.129(6) Uani 0.25 1 d DG U P A -1
C9D C 0.6124(4) 0.5951(3) 0.8316(3) 0.137(6) Uani 0.25 1 d DG U P A -1
C10D C 0.5847(4) 0.5646(2) 0.8394(2) 0.133(6) Uani 0.25 1 d DG U P A -1
C11D C 0.5249(4) 0.5623(2) 0.84834(18) 0.129(6) Uani 0.25 1 d DG U P A -1
C12D C 0.4955(4) 0.5957(2) 0.85284(17) 0.121(6) Uani 0.25 1 d DG U P A -1
C13D C 0.4336(4) 0.5909(2) 0.84515(18) 0.102(5) Uani 0.25 1 d DG U P A -1
C14D C 0.4034(4) 0.6237(2) 0.8324(2) 0.115(6) Uani 0.25 1 d DG U P A -1
C15D C 0.4316(4) 0.6547(2) 0.8253(2) 0.086(5) Uani 0.25 1 d DG U P A -1
C16D C 0.4098(4) 0.67542(17) 0.7875(3) 0.105(5) Uani 0.25 1 d DG U P A -1
C17D C 0.4638(4) 0.69217(15) 0.7717(3) 0.093(5) Uani 0.25 1 d DG U P A -1
C18D C 0.4651(4) 0.69404(13) 0.7306(3) 0.107(5) Uani 0.25 1 d DG U P A -1
C19D C 0.5200(4) 0.68690(14) 0.7105(3) 0.096(5) Uani 0.25 1 d DG U P A -1
C20D C 0.5655(4) 0.67889(17) 0.7321(3) 0.051(4) Uani 0.25 1 d DG U P A -1
C21D C 0.6080(3) 0.6593(2) 0.7144(3) 0.090(5) Uani 0.25 1 d DG U P A -1
C22D C 0.6494(3) 0.6354(2) 0.7392(3) 0.122(6) Uani 0.25 1 d DG U P A -1
C23D C 0.6579(3) 0.6038(2) 0.7140(3) 0.120(6) Uani 0.25 1 d DG U P A -1
C24D C 0.6665(3) 0.5699(3) 0.7323(3) 0.119(6) Uani 0.25 1 d DG U P A -1
C25D C 0.6626(3) 0.5677(3) 0.7772(3) 0.127(6) Uani 0.25 1 d DG U P A -1
C26D C 0.6331(3) 0.5328(2) 0.7840(3) 0.119(6) Uani 0.25 1 d DG U P A -1
C27D C 0.5977(4) 0.5316(2) 0.8154(3) 0.106(6) Uani 0.25 1 d DG U P A -1
C28D C 0.5422(4) 0.51371(19) 0.8092(2) 0.105(6) Uani 0.25 1 d DG U P A -1
C29D C 0.4985(4) 0.5321(2) 0.8305(2) 0.104(5) Uani 0.25 1 d DG U P A -1
C30D C 0.4407(4) 0.53297(19) 0.8160(2) 0.066(4) Uani 0.25 1 d DG U P A -1
C31D C 0.4086(4) 0.5610(2) 0.8274(2) 0.080(5) Uani 0.25 1 d DG U P A -1
C32D C 0.3623(3) 0.5731(2) 0.8014(2) 0.097(5) Uani 0.25 1 d DG U P A -1
C33D C 0.3550(3) 0.6103(2) 0.8040(3) 0.111(6) Uani 0.25 1 d DG U P A -1
C34D C 0.3402(3) 0.6303(2) 0.7709(3) 0.116(6) Uani 0.25 1 d DG U P A -1
C35D C 0.3682(3) 0.66415(18) 0.7627(3) 0.112(6) Uani 0.25 1 d DG U P A -1
C36D C 0.3713(3) 0.66704(18) 0.7193(3) 0.092(5) Uani 0.25 1 d DG U P A -1
C37D C 0.4188(4) 0.68321(15) 0.7027(3) 0.093(5) Uani 0.25 1 d DG U P A -1
C38D C 0.4425(4) 0.66663(17) 0.6688(2) 0.090(5) Uani 0.25 1 d DG U P A -1
C39D C 0.5041(4) 0.66976(16) 0.6732(2) 0.085(5) Uani 0.25 1 d DG U P A -1
C40D C 0.5409(4) 0.64375(19) 0.6576(2) 0.073(5) Uani 0.25 1 d DG U P A -1
C41D C 0.5940(3) 0.6409(2) 0.6774(3) 0.108(5) Uani 0.25 1 d DG U P A -1
C42D C 0.6225(3) 0.6074(2) 0.6770(3) 0.114(6) Uani 0.25 1 d DG U P A -1
C43D C 0.5966(3) 0.5796(2) 0.6586(3) 0.108(5) Uani 0.25 1 d DG U P A -1
C44D C 0.6042(3) 0.5431(2) 0.6764(3) 0.108(6) Uani 0.25 1 d DG U P A -1
C45D C 0.6395(3) 0.5422(2) 0.7127(3) 0.119(6) Uani 0.25 1 d DG U P A -1
C46D C 0.6161(3) 0.5159(2) 0.7473(3) 0.112(6) Uani 0.25 1 d DG U P A -1
C47D C 0.5687(4) 0.49955(17) 0.7365(3) 0.104(5) Uani 0.25 1 d DG U P A -1
C48D C 0.5270(4) 0.49826(16) 0.7732(3) 0.090(5) Uani 0.25 1 d DG U P A -1
C49D C 0.4727(4) 0.49923(14) 0.7550(2) 0.076(5) Uani 0.25 1 d DG U P A -1
C50D C 0.4272(4) 0.51440(16) 0.7776(2) 0.063(4) Uani 0.25 1 d DG U P A -1
C51D C 0.3820(3) 0.52951(17) 0.7493(2) 0.059(4) Uani 0.25 1 d DG U P A -1
C52D C 0.3514(3) 0.5565(2) 0.7638(3) 0.074(5) Uani 0.25 1 d DG U P A -1
C53D C 0.3309(3) 0.5794(2) 0.7298(3) 0.086(5) Uani 0.25 1 d DG U P A -1
C54D C 0.3277(3) 0.6149(2) 0.7328(3) 0.096(5) Uani 0.25 1 d DG U P A -1
C55D C 0.3450(3) 0.6382(2) 0.7001(3) 0.088(5) Uani 0.25 1 d DG U P A -1
C56D C 0.3678(3) 0.6226(2) 0.6689(2) 0.057(4) Uani 0.25 1 d DG U P A -1
C57D C 0.4202(4) 0.63762(19) 0.6504(2) 0.076(5) Uani 0.25 1 d DG U P A -1
C58D C 0.4534(4) 0.6101(2) 0.63635(17) 0.068(5) Uani 0.25 1 d DG U P A -1
C59D C 0.4239(4) 0.5767(2) 0.64416(18) 0.058(4) Uani 0.25 1 d DG U P A -1
C60D C 0.4565(4) 0.54692(18) 0.65406(18) 0.070(5) Uani 0.25 1 d DG U P A -1
C61D C 0.5124(4) 0.54676(19) 0.6477(2) 0.054(4) Uani 0.25 1 d DG U P A -1
C62D C 0.5536(4) 0.52406(18) 0.6715(2) 0.095(5) Uani 0.25 1 d DG U P A -1
C63D C 0.5348(4) 0.50356(15) 0.7019(3) 0.093(5) Uani 0.25 1 d DG U P A -1
C64D C 0.4768(4) 0.50374(14) 0.7091(2) 0.064(4) Uani 0.25 1 d DG U P A -1
C65D C 0.4335(4) 0.52249(15) 0.6878(2) 0.055(4) Uani 0.25 1 d DG U P A -1
C66D C 0.3848(3) 0.53265(17) 0.7074(2) 0.059(4) Uani 0.25 1 d DG U P A -1
C67D C 0.3530(3) 0.5641(2) 0.6947(2) 0.062(4) Uani 0.25 1 d DG U P A -1
C68D C 0.3723(3) 0.5849(2) 0.6651(2) 0.065(4) Uani 0.25 1 d DG U P A -1
C69D C 0.5129(4) 0.6120(2) 0.63796(19) 0.090(5) Uani 0.25 1 d DG U P A -1
C70D C 0.5429(4) 0.5814(2) 0.6403(2) 0.072(5) Uani 0.25 1 d DG U P A -1
C1D' C 0.5821(5) 0.6528(3) 0.8189(4) 0.089(3) Uani 0.25 1 d D U P B -2
C2D' C 0.5245(4) 0.6557(3) 0.8304(4) 0.089(3) Uani 0.25 1 d D U P B -2
C3D' C 0.4887(4) 0.6760(3) 0.8038(3) 0.082(3) Uani 0.25 1 d D U P B -2
C4D' C 0.5092(4) 0.6885(4) 0.7642(3) 0.071(3) Uani 0.25 1 d D U P B -2
C5D' C 0.5644(4) 0.6827(4) 0.7515(3) 0.080(3) Uani 0.25 1 d D U P B -2
C6D' C 0.6019(5) 0.6670(3) 0.7807(3) 0.081(3) Uani 0.25 1 d D U P B -2
C7D' C 0.6464(5) 0.6429(3) 0.7666(3) 0.082(3) Uani 0.25 1 d D U P B -2
C8D' C 0.6566(5) 0.6151(3) 0.7970(3) 0.085(3) Uani 0.25 1 d D U P B -2
C9D' C 0.6162(5) 0.6196(3) 0.8306(4) 0.090(3) Uani 0.25 1 d D U P B -2
C10' C 0.5906(5) 0.5917(3) 0.8486(4) 0.093(3) Uani 0.25 1 d D U P B -2
C11' C 0.5306(4) 0.5900(3) 0.8578(4) 0.093(3) Uani 0.25 1 d D U P B -2
C12' C 0.4987(4) 0.6224(3) 0.8492(5) 0.093(3) Uani 0.25 1 d D U P B -2
C13' C 0.4374(5) 0.6137(3) 0.8429(4) 0.080(3) Uani 0.25 1 d D U P B -2
C14' C 0.4066(5) 0.6406(3) 0.8176(3) 0.080(3) Uani 0.25 1 d D U P B -2
C15' C 0.4321(4) 0.6691(3) 0.8007(3) 0.073(3) Uani 0.25 1 d D U P B -2
C16' C 0.4105(4) 0.6778(3) 0.7571(3) 0.063(3) Uani 0.25 1 d D U P B -2
C17' C 0.4634(4) 0.6911(3) 0.7366(3) 0.068(3) Uani 0.25 1 d D U P B -2
C18' C 0.4649(4) 0.6825(3) 0.6967(3) 0.051(3) Uani 0.25 1 d D U P B -2
C19' C 0.5208(4) 0.6729(3) 0.6797(3) 0.065(3) Uani 0.25 1 d D U P B -2
C20' C 0.5649(5) 0.6723(4) 0.7047(3) 0.075(3) Uani 0.25 1 d D U P B -2
C21' C 0.6090(5) 0.6499(3) 0.6950(3) 0.082(3) Uani 0.25 1 d D U P B -2
C22' C 0.6506(5) 0.6350(3) 0.7276(3) 0.087(3) Uani 0.25 1 d D U P B -2
C23' C 0.6622(5) 0.5986(3) 0.7145(3) 0.091(3) Uani 0.25 1 d D U P B -2
C24' C 0.6728(5) 0.5718(3) 0.7441(3) 0.092(3) Uani 0.25 1 d D U P B -2
C25' C 0.6689(5) 0.5808(3) 0.7878(3) 0.089(3) Uani 0.25 1 d D U P B -2
C26' C 0.6419(5) 0.5485(3) 0.8061(3) 0.088(3) Uani 0.25 1 d D U P B -2
C27' C 0.6063(5) 0.5542(3) 0.8367(4) 0.089(3) Uani 0.25 1 d D U P B -2
C28' C 0.5525(4) 0.5339(3) 0.8362(4) 0.086(3) Uani 0.25 1 d D U P B -2
C29' C 0.5067(4) 0.5557(3) 0.8506(4) 0.088(3) Uani 0.25 1 d D U P B -2
C30' C 0.4498(5) 0.5511(3) 0.8348(4) 0.084(3) Uani 0.25 1 d D U P B -2
C31' C 0.4154(5) 0.5801(2) 0.8351(4) 0.081(3) Uani 0.25 1 d D U P B -2
C32' C 0.3704(5) 0.5836(2) 0.8049(3) 0.073(3) Uani 0.25 1 d D U P B -2
C33' C 0.3613(5) 0.6195(2) 0.7936(3) 0.073(3) Uani 0.25 1 d D U P B -2
C34' C 0.3454(6) 0.6293(3) 0.7553(3) 0.076(3) Uani 0.25 1 d D U P B -2
C35' C 0.3707(5) 0.6604(3) 0.7362(3) 0.064(3) Uani 0.25 1 d D U P B -2
C36' C 0.3733(5) 0.6525(3) 0.6937(3) 0.069(3) Uani 0.25 1 d D U P B -2
C37' C 0.4205(4) 0.6644(3) 0.6731(3) 0.059(3) Uani 0.25 1 d D U P B -2
C38' C 0.4459(4) 0.6410(2) 0.6456(3) 0.050(3) Uani 0.25 1 d D U P B -2
C39' C 0.5069(4) 0.6474(3) 0.6491(3) 0.055(3) Uani 0.25 1 d D U P B -2
C40' C 0.5456(4) 0.6189(2) 0.6437(4) 0.064(3) Uani 0.25 1 d D U P B -2
C41' C 0.5965(5) 0.6226(3) 0.6661(4) 0.083(3) Uani 0.25 1 d D U P B -2
C42' C 0.6277(5) 0.5916(2) 0.6779(4) 0.087(3) Uani 0.25 1 d D U P B -2
C43' C 0.6040(5) 0.5601(3) 0.6694(4) 0.091(3) Uani 0.25 1 d D U P B -2
C44' C 0.6139(5) 0.5307(3) 0.6994(3) 0.095(3) Uani 0.25 1 d D U P B -2
C45' C 0.6481(5) 0.5399(3) 0.7345(3) 0.095(3) Uani 0.25 1 d D U P B -2
C46' C 0.6270(5) 0.5229(3) 0.7765(3) 0.094(3) Uani 0.25 1 d D U P B -2
C47' C 0.5812(4) 0.5037(3) 0.7706(3) 0.091(3) Uani 0.25 1 d D U P B -2
C48' C 0.5391(4) 0.5104(3) 0.8061(3) 0.084(3) Uani 0.25 1 d D U P B -2
C49' C 0.4859(4) 0.5054(4) 0.7870(3) 0.072(3) Uani 0.25 1 d D U P B -2
C50' C 0.4385(5) 0.5242(3) 0.8033(3) 0.076(3) Uani 0.25 1 d D U P B -2
C51' C 0.3936(5) 0.5295(3) 0.7702(3) 0.064(3) Uani 0.25 1 d D U P B -2
C52' C 0.3605(5) 0.5582(3) 0.7745(3) 0.065(3) Uani 0.25 1 d D U P B -2
C53' C 0.3400(5) 0.5708(2) 0.7339(3) 0.070(3) Uani 0.25 1 d D U P B -2
C54' C 0.3333(6) 0.6052(2) 0.7238(3) 0.071(3) Uani 0.25 1 d D U P B -2
C55' C 0.3495(5) 0.6195(2) 0.6847(3) 0.069(3) Uani 0.25 1 d D U P B -2
C56' C 0.3731(5) 0.5973(2) 0.6596(3) 0.064(3) Uani 0.25 1 d D U P B -2
C57' C 0.4252(4) 0.6083(2) 0.6371(4) 0.063(3) Uani 0.25 1 d D U P B -2
C58' C 0.4602(4) 0.5789(2) 0.6330(4) 0.066(3) Uani 0.25 1 d D U P B -2
C59' C 0.4326(4) 0.5481(2) 0.6516(3) 0.061(3) Uani 0.25 1 d D U P B -2
C60' C 0.4668(4) 0.5230(3) 0.6724(3) 0.069(3) Uani 0.25 1 d D U P B -2
C61' C 0.5234(4) 0.5240(3) 0.6690(4) 0.072(3) Uani 0.25 1 d D U P B -2
C62' C 0.5656(4) 0.5096(3) 0.6998(3) 0.089(3) Uani 0.25 1 d D U P B -2
C63' C 0.5483(4) 0.4977(4) 0.7361(3) 0.090(3) Uani 0.25 1 d D U P B -2
C64' C 0.4901(4) 0.4985(4) 0.7416(3) 0.079(3) Uani 0.25 1 d D U P B -2
C65' C 0.4460(4) 0.5080(3) 0.7136(3) 0.063(3) Uani 0.25 1 d D U P B -2
C66' C 0.3964(5) 0.5216(3) 0.7291(3) 0.060(3) Uani 0.25 1 d D U P B -2
C67' C 0.3636(5) 0.5477(3) 0.7054(3) 0.064(3) Uani 0.25 1 d D U P B -2
C68' C 0.3805(5) 0.5606(3) 0.6696(3) 0.064(3) Uani 0.25 1 d D U P B -2
C69' C 0.5194(4) 0.5831(2) 0.6361(4) 0.058(3) Uani 0.25 1 d D U P B -2
C70' C 0.5514(4) 0.5555(3) 0.6499(4) 0.076(3) Uani 0.25 1 d D U P B -2

loop_
_atom_site_aniso_label
_atom_site_aniso_U_11
_atom_site_aniso_U_22
_atom_site_aniso_U_33
_atom_site_aniso_U_23
_atom_site_aniso_U_13
_atom_site_aniso_U_12
C1 0.021(2) 0.0168(16) 0.0150(16) -0.0016(12) -0.0012(15) -0.0011(13)
C2 0.021(2) 0.0266(19) 0.0163(16) -0.0002(14) 0.0001(16) 0.0000(15)
C3 0.020(2) 0.0269(19) 0.0195(17) -0.0005(14) 0.0011(16) -0.0009(15)
C4 0.020(2) 0.0164(15) 0.0185(17) -0.0009(12) -0.0007(15) -0.0009(13)
C5 0.015(2) 0.0173(16) 0.0224(18) 0.0012(13) -0.0011(15) -0.0008(13)
C6 0.016(2) 0.0280(19) 0.0169(16) 0.0010(14) -0.0027(15) 0.0018(15)
C7 0.021(3) 0.028(2) 0.0230(18) -0.0053(15) -0.0023(16) 0.0019(16)
C8 0.025(3) 0.036(2) 0.036(2) -0.0106(18) 0.000(2) 0.0052(18)
C9 0.018(3) 0.053(3) 0.033(2) -0.014(2) 0.002(2) 0.000(2)
C10 0.018(3) 0.048(3) 0.031(2) -0.0005(19) 0.0007(19) -0.0078(19)
C11 0.020(3) 0.032(2) 0.0219(18) 0.0017(15) -0.0018(17) -0.0047(16)
C12 0.033(3) 0.0226(19) 0.041(2) -0.0032(17) 0.001(2) 0.0013(17)
C13 0.025(3) 0.079(4) 0.061(4) -0.025(3) 0.010(3) -0.001(3)
C14 0.028(3) 0.030(2) 0.041(3) 0.0032(18) 0.000(2) -0.0088(18)
C15 0.018(2) 0.0166(16) 0.0212(17) 0.0016(13) -0.0025(15) -0.0001(13)
C16 0.019(2) 0.0244(18) 0.0217(18) 0.0002(14) -0.0024(16) -0.0018(15)
C17 0.018(2) 0.028(2) 0.0207(18) 0.0018(14) -0.0051(16) -0.0030(15)
C18 0.017(2) 0.0175(16) 0.0185(17) 0.0012(12) -0.0034(15) -0.0001(13)
C19 0.019(2) 0.0162(16) 0.0150(16) 0.0005(12) -0.0043(14) -0.0003(13)
C20 0.018(2) 0.0217(17) 0.0168(16) -0.0002(13) -0.0026(15) -0.0013(14)
C21 0.024(3) 0.0248(19) 0.0209(18) 0.0013(14) -0.0017(17) 0.0008(15)
C22 0.027(3) 0.028(2) 0.0220(19) 0.0048(15) -0.0041(17) 0.0046(16)
C23 0.029(3) 0.029(2) 0.0178(17) 0.0014(15) -0.0051(16) -0.0010(17)
C24 0.025(2) 0.0212(18) 0.0201(18) -0.0025(14) -0.0010(16) -0.0023(15)
C25 0.024(2) 0.0233(18) 0.0181(17) 0.0013(14) -0.0032(16) 0.0007(15)
C26 0.039(3) 0.0233(19) 0.0229(19) -0.0001(15) -0.0031(18) 0.0040(17)
C27 0.038(3) 0.0244(19) 0.0237(19) -0.0020(15) -0.0003(18) 0.0002(17)
C28 0.038(3) 0.028(2) 0.0204(19) 0.0007(15) 0.0001(18) 0.0020(18)
C29 0.043(3) 0.0242(19) 0.0222(19) 0.0020(15) 0.0019(19) 0.0024(18)
C30 0.042(3) 0.027(2) 0.025(2) 0.0016(16) 0.005(2) 0.0042(18)
C31 0.037(3) 0.0228(19) 0.0239(19) 0.0018(15) -0.0005(18) 0.0025(17)
C32 0.024(2) 0.0204(17) 0.0235(18) 0.0003(14) 0.0038(17) 0.0012(15)
C33 0.025(3) 0.036(2) 0.024(2) 0.0005(16) 0.0042(18) 0.0041(17)
C34 0.024(3) 0.034(2) 0.0242(19) 0.0031(16) 0.0040(18) 0.0047(17)
C35 0.022(2) 0.0171(16) 0.0249(18) 0.0027(13) 0.0025(17) 0.0000(14)
C36 0.023(2) 0.0165(16) 0.0250(19) 0.0009(13) 0.0002(17) 0.0007(14)
C37 0.027(3) 0.0223(18) 0.0233(19) 0.0018(14) 0.0035(17) 0.0023(15)
C38 0.033(3) 0.027(2) 0.025(2) -0.0019(15) 0.0025(18) -0.0021(17)
C39 0.033(3) 0.036(2) 0.026(2) -0.0025(17) -0.0028(19) -0.0016(19)
C40 0.031(3) 0.041(2) 0.024(2) 0.0018(17) -0.0035(19) 0.0045(19)
C41 0.030(3) 0.0259(19) 0.0236(19) 0.0026(15) 0.0006(18) 0.0071(17)
C42 0.026(3) 0.0223(18) 0.0219(18) 0.0015(14) -0.0008(17) 0.0014(15)
C43 0.021(2) 0.0171(16) 0.0269(19) 0.0018(14) 0.0007(17) 0.0026(14)
C44 0.021(3) 0.028(2) 0.029(2) 0.0017(16) -0.0037(18) 0.0041(16)
C45 0.021(3) 0.028(2) 0.028(2) 0.0015(15) -0.0003(17) 0.0016(16)
C46 0.015(2) 0.0204(17) 0.0274(19) -0.0007(14) -0.0015(16) 0.0020(14)
C47 0.020(2) 0.0180(17) 0.0264(19) -0.0008(14) 0.0017(16) -0.0002(14)
C48 0.018(2) 0.0263(19) 0.0214(18) 0.0006(14) -0.0009(16) -0.0011(15)
C49 0.020(3) 0.029(2) 0.026(2) 0.0054(15) -0.0028(17) -0.0006(16)
C50 0.022(3) 0.029(2) 0.032(2) 0.0095(16) -0.0021(18) -0.0029(16)
C51 0.024(3) 0.039(2) 0.0237(19) 0.0066(17) 0.0008(18) -0.0011(18)
C52 0.020(3) 0.036(2) 0.029(2) -0.0030(17) 0.0036(18) 0.0022(17)
C53 0.023(3) 0.028(2) 0.027(2) -0.0046(15) 0.0015(17) -0.0006(16)
C54 0.026(3) 0.025(2) 0.049(3) 0.0074(18) 0.001(2) 0.0027(17)
C55 0.025(3) 0.045(3) 0.042(3) 0.010(2) 0.006(2) -0.003(2)
C56 0.031(3) 0.026(2) 0.053(3) -0.0085(19) 0.009(2) 0.0019(18)
C57 0.022(2) 0.0193(17) 0.0213(18) -0.0012(13) -0.0009(16) 0.0025(14)
C58 0.025(3) 0.0200(18) 0.0221(18) 0.0026(14) -0.0006(16) -0.0003(15)
C59 0.023(3) 0.014(2) 0.023(3) 0.000 -0.008(2) 0.000
C60 0.027(3) 0.0150(16) 0.0258(19) -0.0003(13) -0.0077(17) -0.0006(14)
C61 0.020(2) 0.0164(17) 0.0248(18) 0.0009(13) -0.0069(16) 0.0001(14)
C62 0.025(3) 0.0163(17) 0.0230(18) 0.0004(13) -0.0089(16) 0.0011(14)
C63 0.019(3) 0.014(2) 0.025(3) 0.000 -0.008(2) 0.000
C64 0.021(3) 0.015(2) 0.020(2) 0.000 -0.003(2) 0.000
C65 0.022(2) 0.0125(15) 0.0221(17) 0.0013(12) -0.0070(16) 0.0021(13)
C66 0.022(2) 0.0179(17) 0.0220(18) 0.0031(13) -0.0066(16) 0.0007(14)
C67 0.022(2) 0.0161(16) 0.0227(18) -0.0006(13) -0.0071(16) 0.0023(14)
C68 0.032(3) 0.0228(18) 0.0196(18) 0.0019(14) -0.0042(17) 0.0000(16)
C69 0.027(3) 0.0232(19) 0.0249(19) 0.0025(15) -0.0024(17) -0.0028(16)
C70 0.024(3) 0.0215(18) 0.0247(19) -0.0044(14) -0.0021(17) 0.0012(15)
C71 0.027(3) 0.028(2) 0.0200(18) 0.0001(15) -0.0062(17) -0.0002(16)
C72 0.026(3) 0.0233(18) 0.0220(18) 0.0005(14) -0.0045(17) -0.0014(15)
C73 0.026(3) 0.033(2) 0.0240(19) -0.0023(16) -0.0044(18) 0.0009(17)
C74 0.029(3) 0.047(3) 0.038(3) -0.004(2) -0.005(2) -0.011(2)
C75 0.040(4) 0.056(3) 0.030(2) -0.016(2) -0.002(2) -0.012(2)
C76 0.030(3) 0.045(3) 0.043(3) 0.002(2) -0.013(2) 0.002(2)
C77 0.023(2) 0.0157(16) 0.0208(17) 0.0000(13) -0.0060(16) 0.0016(14)
C78 0.022(2) 0.0168(17) 0.0249(18) 0.0005(13) -0.0070(16) -0.0014(14)
C79 0.026(3) 0.0167(17) 0.030(2) 0.0011(14) -0.0062(17) 0.0033(15)
C80 0.024(3) 0.0156(17) 0.0276(19) -0.0004(14) -0.0066(17) 0.0019(14)
C81 0.024(3) 0.012(2) 0.024(3) 0.000 -0.006(2) 0.000
C82 0.023(3) 0.015(2) 0.022(2) 0.000 -0.003(2) 0.000
C83 0.023(2) 0.0182(17) 0.0222(18) -0.0014(13) -0.0056(16) 0.0013(14)
C84 0.021(2) 0.0219(18) 0.0223(18) -0.0007(14) -0.0033(16) 0.0000(15)
C85 0.020(2) 0.028(2) 0.028(2) -0.0030(15) -0.0055(17) 0.0024(16)
C86 0.030(3) 0.0213(18) 0.0231(19) -0.0025(14) -0.0067(17) 0.0042(16)
C87 0.033(3) 0.0234(19) 0.026(2) 0.0041(15) -0.0054(18) 0.0007(17)
C88 0.022(2) 0.0222(18) 0.030(2) 0.0030(15) -0.0019(17) -0.0003(15)
C89 0.040(3) 0.027(2) 0.028(2) 0.0022(16) -0.012(2) 0.0063(19)
C90 0.057(4) 0.040(3) 0.024(2) 0.0012(18) -0.009(2) 0.000(2)
C91 0.034(3) 0.047(3) 0.033(2) -0.002(2) -0.015(2) 0.014(2)
C92 0.064(4) 0.031(2) 0.038(3) 0.004(2) -0.020(3) 0.009(2)
C93 0.029(3) 0.0144(17) 0.031(2) -0.0003(14) -0.0048(18) -0.0002(15)
N8 0.025(3) 0.013(2) 0.025(2) 0.000 -0.007(2) 0.000
C94 0.018(3) 0.012(2) 0.033(3) 0.000 -0.003(2) 0.000
C95 0.034(3) 0.0181(17) 0.0221(18) 0.0029(14) 0.0014(17) 0.0016(15)
C97 0.037(3) 0.0188(18) 0.0214(19) -0.0011(14) 0.0016(17) 0.0020(16)
C1S 0.087(6) 0.047(3) 0.043(3) 0.018(3) 0.026(4) 0.009(3)
C2S 0.051(4) 0.058(4) 0.038(3) 0.015(2) -0.001(3) -0.007(3)
C3S 0.066(5) 0.051(3) 0.042(3) 0.011(2) 0.015(3) 0.002(3)
C4S 0.090(7) 0.103(6) 0.033(3) -0.004(3) 0.012(4) -0.055(5)
C5S 0.047(6) 0.183(12) 0.035(3) 0.021(5) -0.002(3) -0.030(6)
C6S 0.066(7) 0.149(9) 0.052(4) 0.057(5) 0.028(4) 0.050(6)
C7S 0.270(17) 0.047(4) 0.079(6) 0.013(4) 0.064(8) 0.006(7)
C8S 0.277(18) 0.157(11) 0.076(6) -0.060(7) 0.084(9) -0.160(12)
C1T 0.038(3) 0.052(3) 0.029(2) 0.003(2) 0.008(2) 0.011(2)
C2T 0.030(3) 0.071(4) 0.028(2) 0.007(2) -0.002(2) -0.001(2)
C3T 0.040(4) 0.064(4) 0.026(2) -0.002(2) 0.002(2) -0.014(3)
C4T 0.032(3) 0.043(3) 0.035(2) -0.004(2) 0.005(2) -0.005(2)
C5T 0.034(3) 0.046(3) 0.034(2) -0.003(2) -0.006(2) 0.006(2)
C6T 0.041(4) 0.049(3) 0.033(2) -0.006(2) -0.005(2) 0.008(2)
C7T 0.056(5) 0.061(4) 0.044(3) 0.010(3) 0.008(3) 0.022(3)
C8T 0.040(4) 0.045(3) 0.053(3) -0.004(2) 0.008(3) -0.006(2)
C1U 0.041(4) 0.048(3) 0.034(2) 0.010(2) 0.002(2) 0.003(2)
C2U 0.053(4) 0.034(3) 0.042(3) 0.005(2) 0.000(3) 0.001(2)
C3U 0.047(4) 0.036(3) 0.039(3) 0.008(2) -0.008(2) -0.004(2)
C4U 0.038(3) 0.044(3) 0.022(2) 0.0046(18) -0.004(2) 0.000(2)
C5U 0.055(4) 0.037(3) 0.040(3) -0.006(2) 0.002(3) 0.000(2)
C6U 0.048(4) 0.050(3) 0.048(3) -0.001(2) -0.001(3) -0.013(3)
C7U 0.045(5) 0.070(4) 0.077(5) 0.018(4) 0.007(4) 0.013(3)
C8U 0.044(4) 0.067(4) 0.034(3) 0.010(2) -0.002(2) 0.008(3)
C1V 0.044(4) 0.053(3) 0.044(3) 0.004(2) -0.009(3) -0.012(3)
C2V 0.055(5) 0.061(4) 0.044(3) 0.020(3) -0.007(3) -0.021(3)
C3V 0.047(4) 0.072(4) 0.044(3) 0.015(3) 0.001(3) -0.026(3)
C4V 0.035(4) 0.062(4) 0.047(3) 0.001(3) -0.007(3) -0.018(3)
C5V 0.049(4) 0.045(3) 0.041(3) 0.007(2) -0.004(3) -0.013(3)
C6V 0.044(4) 0.057(3) 0.032(2) 0.007(2) -0.003(2) -0.013(3)
C7V 0.056(5) 0.061(4) 0.063(4) 0.006(3) -0.008(3) 0.000(3)
C8V 0.048(5) 0.080(5) 0.068(4) 0.004(4) 0.006(4) -0.011(4)
C1W 0.039(4) 0.049(3) 0.054(3) 0.003(2) 0.014(3) 0.008(2)
C2W 0.053(4) 0.051(3) 0.044(3) 0.015(2) 0.012(3) 0.013(3)
C3W 0.050(4) 0.067(4) 0.044(3) 0.006(3) -0.002(3) 0.014(3)
C4W 0.035(4) 0.055(3) 0.055(3) 0.005(3) 0.001(3) 0.004(2)
C5W 0.046(4) 0.050(3) 0.048(3) 0.015(2) 0.005(3) 0.009(3)
C6W 0.043(4) 0.059(4) 0.043(3) 0.006(2) 0.006(3) 0.008(3)
C7W 0.058(5) 0.060(4) 0.082(5) -0.007(4) 0.023(4) -0.001(3)
C8W 0.054(5) 0.071(5) 0.090(6) 0.002(4) -0.001(4) -0.006(4)
C1X 0.042(4) 0.048(3) 0.043(3) 0.006(2) 0.004(3) -0.001(2)
C2X 0.041(4) 0.056(3) 0.046(3) 0.014(3) 0.002(3) 0.005(3)
C3X 0.042(4) 0.078(4) 0.035(3) 0.001(3) 0.002(3) 0.000(3)
C4X 0.036(4) 0.062(4) 0.047(3) -0.009(3) 0.011(3) -0.003(3)
C5X 0.042(4) 0.048(3) 0.044(3) 0.009(2) 0.008(3) 0.004(2)
C6X 0.040(4) 0.057(3) 0.033(3) 0.005(2) -0.002(2) 0.006(2)
C7X 0.051(5) 0.049(3) 0.079(5) 0.000(3) 0.010(4) -0.002(3)
C8X 0.061(5) 0.064(4) 0.073(5) -0.022(3) 0.023(4) -0.010(3)
C1Y 0.103(7) 0.034(3) 0.107(6) -0.015(3) 0.046(6) -0.008(4)
C2Y 0.054(5) 0.037(3) 0.087(5) -0.007(3) 0.007(4) -0.003(3)
C3Y 0.042(4) 0.039(3) 0.083(5) -0.009(3) 0.009(3) -0.003(2)
C4Y 0.044(4) 0.040(3) 0.095(5) -0.017(3) 0.003(4) 0.000(3)
C5Y 0.051(5) 0.060(4) 0.115(7) -0.022(4) 0.017(5) 0.008(3)
C6Y 0.063(6) 0.059(4) 0.119(7) -0.020(4) 0.045(5) 0.000(4)
C7Y 0.076(6) 0.060(4) 0.082(5) -0.011(4) -0.004(4) 0.009(4)
C8Y 0.153(11) 0.059(5) 0.109(8) -0.008(5) 0.048(7) 0.002(6)
C1Z 0.033(4) 0.053(3) 0.048(3) 0.002(2) -0.004(3) 0.005(2)
C2Z 0.043(4) 0.044(3) 0.054(3) 0.009(2) 0.000(3) -0.009(2)
C3Z 0.038(4) 0.036(3) 0.051(3) 0.002(2) -0.007(3) -0.003(2)
C4Z 0.034(3) 0.041(3) 0.042(3) 0.008(2) -0.008(2) 0.005(2)
C5Z 0.040(4) 0.034(3) 0.064(4) 0.009(2) 0.003(3) -0.006(2)
C6Z 0.046(4) 0.036(3) 0.067(4) -0.002(2) -0.006(3) -0.004(2)
C7Z 0.061(5) 0.085(5) 0.055(4) -0.010(4) 0.005(4) 0.002(4)
C8Z 0.056(5) 0.062(4) 0.046(3) 0.008(3) 0.001(3) 0.006(3)
N1 0.0185(19) 0.0164(14) 0.0167(14) -0.0004(11) -0.0018(13) -0.0007(12)
N2 0.0176(19) 0.0165(14) 0.0169(14) -0.0014(11) -0.0025(13) -0.0009(11)
N3 0.021(2) 0.0181(14) 0.0228(16) 0.0003(12) -0.0004(14) 0.0005(12)
N4 0.022(2) 0.0152(14) 0.0238(16) 0.0009(11) 0.0025(14) 0.0004(12)
N5 0.018(3) 0.017(2) 0.019(2) 0.000 -0.0054(18) 0.000
N6 0.026(3) 0.0112(19) 0.026(2) 0.000 -0.008(2) 0.000
N7 0.019(3) 0.0145(19) 0.022(2) 0.000 -0.0014(19) 0.000
O1 0.044(2) 0.0224(14) 0.0196(13) -0.0023(11) -0.0094(13) 0.0032(13)
O2 0.039(2) 0.0326(16) 0.0288(16) 0.0102(13) -0.0038(14) 0.0018(14)
O3 0.041(2) 0.0164(13) 0.0341(16) 0.0031(11) -0.0175(15) 0.0008(12)
O4 0.0245(18) 0.0184(12) 0.0238(14) 0.0025(10) -0.0117(12) -0.0010(11)
O5 0.0224(18) 0.0158(12) 0.0280(14) 0.0023(10) -0.0102(12) -0.0033(10)
O6 0.028(2) 0.0172(14) 0.066(2) 0.0009(14) -0.0171(17) 0.0023(12)
Zn1 0.0164(4) 0.0141(3) 0.0147(3) 0.000 -0.0021(2) 0.000
Zn2 0.0181(4) 0.0140(3) 0.0204(3) 0.000 0.0003(2) 0.000
C1D 0.125(7) 0.127(7) 0.124(7) 0.005(5) 0.010(5) 0.006(4)
C2D 0.111(7) 0.111(7) 0.115(7) 0.007(5) 0.007(5) -0.001(4)
C3D 0.087(6) 0.079(6) 0.084(6) -0.005(4) 0.010(4) 0.002(4)
C4D 0.074(6) 0.064(6) 0.081(6) -0.010(4) 0.017(4) -0.003(4)
C5D 0.101(6) 0.097(7) 0.101(6) -0.001(5) 0.002(4) -0.002(5)
C6D 0.117(7) 0.123(7) 0.121(7) 0.004(5) 0.001(4) -0.001(4)
C7D 0.118(7) 0.121(7) 0.121(7) -0.001(4) 0.006(5) -0.002(5)
C8D 0.129(7) 0.129(7) 0.130(7) -0.003(4) 0.004(5) 0.002(5)
C9D 0.136(7) 0.136(7) 0.139(7) 0.000(5) 0.009(5) 0.002(4)
C10D 0.131(7) 0.131(7) 0.137(7) -0.003(5) 0.007(5) 0.003(4)
C11D 0.129(7) 0.127(7) 0.132(7) -0.005(5) 0.005(5) 0.001(4)
C12D 0.121(7) 0.117(7) 0.125(7) -0.002(5) 0.005(5) 0.002(4)
C13D 0.103(6) 0.105(6) 0.099(7) 0.000(5) 0.016(5) -0.007(4)
C14D 0.114(7) 0.116(6) 0.115(7) -0.001(5) 0.010(5) -0.003(4)
C15D 0.085(6) 0.090(6) 0.086(6) -0.012(4) 0.013(4) -0.001(4)
C16D 0.100(7) 0.107(7) 0.106(7) -0.004(5) -0.001(4) 0.001(5)
C17D 0.099(6) 0.088(7) 0.090(6) 0.002(5) -0.003(4) -0.003(5)
C18D 0.106(6) 0.105(7) 0.110(6) 0.001(5) 0.004(4) -0.003(5)
C19D 0.098(6) 0.090(7) 0.101(6) 0.000(5) 0.001(4) -0.003(5)
C20D 0.057(5) 0.042(5) 0.052(5) 0.005(4) 0.011(4) -0.019(4)
C21D 0.089(6) 0.089(6) 0.093(6) 0.003(4) 0.013(4) -0.011(4)
C22D 0.117(7) 0.123(7) 0.126(7) 0.000(4) 0.009(5) 0.002(5)
C23D 0.118(7) 0.121(7) 0.120(7) 0.000(4) 0.006(5) 0.002(5)
C24D 0.118(7) 0.120(7) 0.118(7) 0.002(4) 0.005(5) -0.002(5)
C25D 0.126(7) 0.127(7) 0.128(7) 0.001(4) 0.007(5) 0.000(5)
C26D 0.117(7) 0.117(7) 0.122(7) -0.001(5) 0.003(5) 0.005(5)
C27D 0.105(7) 0.105(7) 0.106(7) 0.005(5) -0.004(4) 0.007(5)
C28D 0.108(7) 0.101(7) 0.105(7) 0.006(5) 0.002(4) 0.004(5)
C29D 0.104(6) 0.103(7) 0.105(7) 0.008(5) 0.009(5) 0.001(4)
C30D 0.077(6) 0.058(6) 0.063(6) 0.018(4) 0.018(4) -0.020(4)
C31D 0.075(6) 0.087(6) 0.082(6) 0.009(4) 0.028(4) -0.013(4)
C32D 0.096(7) 0.099(6) 0.096(6) -0.001(4) 0.012(5) -0.005(5)
C33D 0.112(7) 0.111(7) 0.110(7) -0.003(4) 0.003(5) 0.000(5)
C34D 0.118(7) 0.118(7) 0.114(7) 0.002(4) 0.009(5) -0.001(5)
C35D 0.113(7) 0.111(7) 0.110(6) -0.003(4) 0.002(4) 0.000(5)
C36D 0.091(7) 0.090(7) 0.093(6) -0.004(4) 0.009(4) 0.007(5)
C37D 0.094(6) 0.091(7) 0.094(6) 0.011(4) -0.004(4) 0.001(5)
C38D 0.090(6) 0.085(6) 0.095(6) 0.014(4) 0.002(4) 0.002(4)
C39D 0.089(6) 0.082(6) 0.085(6) 0.018(4) -0.003(4) -0.008(4)
C40D 0.077(6) 0.072(6) 0.072(6) 0.016(4) 0.021(4) -0.016(4)
C41D 0.111(7) 0.106(7) 0.109(7) -0.002(5) 0.012(4) -0.002(5)
C42D 0.114(7) 0.113(7) 0.117(7) 0.001(4) 0.005(5) 0.004(4)
C43D 0.103(7) 0.110(6) 0.112(7) 0.001(5) 0.008(5) 0.000(4)
C44D 0.106(7) 0.106(7) 0.111(7) 0.011(5) 0.000(4) 0.002(4)
C45D 0.119(7) 0.119(7) 0.119(7) 0.000(4) 0.003(4) -0.004(5)
C46D 0.115(7) 0.110(7) 0.112(7) 0.001(4) 0.003(5) 0.002(5)
C47D 0.100(6) 0.107(7) 0.106(6) 0.008(5) 0.007(4) 0.001(5)
C48D 0.094(6) 0.087(7) 0.090(6) 0.004(5) -0.002(4) 0.002(5)
C49D 0.078(6) 0.070(6) 0.081(6) 0.004(4) 0.015(4) -0.007(4)
C50D 0.069(6) 0.052(6) 0.069(6) 0.010(4) 0.015(4) -0.016(4)
C51D 0.059(6) 0.056(6) 0.063(5) 0.005(4) 0.009(4) -0.025(4)
C52D 0.068(6) 0.076(6) 0.078(6) 0.002(4) 0.011(4) -0.007(4)
C53D 0.082(7) 0.088(6) 0.089(6) 0.000(4) 0.006(5) -0.005(5)
C54D 0.094(7) 0.096(6) 0.098(6) -0.002(4) 0.008(5) 0.004(5)
C55D 0.086(7) 0.087(6) 0.089(6) 0.000(4) 0.001(5) 0.004(4)
C56D 0.050(6) 0.065(6) 0.055(6) 0.007(4) -0.012(4) 0.007(4)
C57D 0.079(6) 0.075(6) 0.071(6) 0.016(4) -0.010(4) -0.002(4)
C58D 0.067(6) 0.076(6) 0.059(6) 0.012(4) 0.000(4) -0.003(4)
C59D 0.061(6) 0.063(5) 0.051(6) -0.005(4) -0.002(4) -0.005(4)
C60D 0.073(6) 0.069(6) 0.067(6) -0.006(4) 0.005(4) -0.008(4)
C61D 0.057(5) 0.056(5) 0.050(5) -0.009(3) 0.008(3) 0.005(3)
C62D 0.096(6) 0.097(6) 0.093(7) 0.003(5) 0.003(4) 0.003(4)
C63D 0.090(6) 0.094(7) 0.094(6) 0.004(5) 0.010(4) 0.005(5)
C64D 0.075(6) 0.052(6) 0.066(6) -0.002(4) 0.005(4) -0.001(4)
C65D 0.055(6) 0.050(5) 0.059(5) -0.013(4) 0.004(4) -0.008(4)
C66D 0.056(6) 0.058(6) 0.062(5) -0.001(4) 0.005(4) -0.021(4)
C67D 0.059(6) 0.063(6) 0.066(6) -0.002(4) 0.002(4) -0.009(4)
C68D 0.060(6) 0.067(6) 0.065(6) -0.002(4) -0.010(4) -0.007(4)
C69D 0.094(6) 0.093(6) 0.084(7) 0.005(5) 0.011(5) -0.005(4)
C70D 0.074(6) 0.079(6) 0.062(6) -0.002(4) 0.012(4) 0.002(4)
C1D' 0.087(4) 0.090(5) 0.089(5) -0.007(4) 0.007(4) -0.001(4)
C2D' 0.088(4) 0.088(5) 0.090(5) -0.001(4) -0.001(4) -0.001(4)
C3D' 0.087(4) 0.079(5) 0.081(4) -0.002(4) 0.004(3) 0.004(4)
C4D' 0.076(4) 0.060(5) 0.077(4) -0.005(4) -0.002(3) -0.003(4)
C5D' 0.081(4) 0.076(5) 0.084(4) -0.001(4) 0.003(3) -0.005(4)
C6D' 0.077(4) 0.080(5) 0.086(4) -0.005(4) -0.002(3) -0.004(4)
C7D' 0.078(5) 0.085(4) 0.082(4) -0.002(3) 0.002(4) -0.004(4)
C8D' 0.083(5) 0.087(4) 0.085(4) -0.001(3) 0.000(4) 0.000(4)
C9D' 0.089(5) 0.092(4) 0.090(5) -0.001(4) 0.004(4) -0.001(3)
C10' 0.092(4) 0.092(4) 0.094(5) -0.004(4) 0.004(4) -0.003(3)
C11' 0.091(4) 0.092(4) 0.096(5) 0.004(4) 0.004(4) 0.002(3)
C12' 0.092(4) 0.093(4) 0.094(5) 0.005(4) 0.007(4) -0.001(3)
C13' 0.080(4) 0.084(4) 0.075(5) -0.004(4) 0.013(4) 0.006(3)
C14' 0.082(4) 0.080(4) 0.080(4) -0.004(4) 0.017(4) 0.007(4)
C15' 0.076(4) 0.071(4) 0.073(4) -0.008(4) 0.011(3) 0.014(4)
C16' 0.060(4) 0.060(4) 0.071(4) -0.005(4) 0.017(3) 0.015(4)
C17' 0.071(4) 0.059(5) 0.074(4) 0.002(4) 0.007(3) 0.001(4)
C18' 0.062(4) 0.038(4) 0.053(4) 0.021(3) 0.001(3) 0.003(3)
C19' 0.069(4) 0.061(4) 0.064(4) 0.013(4) 0.007(3) -0.009(4)
C20' 0.073(4) 0.074(5) 0.079(4) 0.008(4) 0.005(3) -0.013(4)
C21' 0.081(5) 0.084(4) 0.080(4) -0.001(4) 0.002(4) -0.008(4)
C22' 0.084(5) 0.092(4) 0.085(4) -0.002(3) 0.006(4) 0.000(4)
C23' 0.091(5) 0.094(4) 0.090(4) -0.003(3) 0.004(4) 0.002(4)
C24' 0.092(5) 0.095(4) 0.089(4) -0.002(3) 0.006(4) 0.001(4)
C25' 0.087(5) 0.092(4) 0.090(4) -0.002(3) 0.003(4) 0.006(4)
C26' 0.087(5) 0.090(4) 0.088(4) 0.004(4) 0.000(4) 0.007(4)
C27' 0.087(4) 0.090(4) 0.089(5) 0.005(4) -0.002(4) 0.005(4)
C28' 0.089(4) 0.083(4) 0.084(5) 0.007(4) -0.004(4) 0.000(3)
C29' 0.088(4) 0.090(4) 0.085(5) 0.005(4) 0.005(4) -0.004(3)
C30' 0.086(4) 0.086(4) 0.081(5) 0.005(4) 0.010(4) -0.003(3)
C31' 0.080(4) 0.087(4) 0.078(5) 0.003(4) 0.016(4) -0.003(3)
C32' 0.069(5) 0.079(4) 0.073(4) 0.001(3) 0.021(4) -0.007(4)
C33' 0.072(5) 0.077(4) 0.072(4) -0.004(3) 0.018(4) 0.007(4)
C34' 0.072(5) 0.077(4) 0.079(4) -0.004(3) 0.010(4) 0.006(4)
C35' 0.064(4) 0.061(4) 0.068(4) -0.002(3) 0.004(4) 0.018(4)
C36' 0.064(4) 0.068(4) 0.074(4) 0.006(3) -0.001(4) 0.007(4)
C37' 0.060(4) 0.054(4) 0.062(4) 0.025(3) -0.002(3) 0.010(3)
C38' 0.058(4) 0.053(4) 0.038(4) 0.025(3) -0.008(3) -0.002(3)
C39' 0.061(4) 0.055(4) 0.049(4) 0.023(3) 0.009(4) -0.007(3)
C40' 0.063(4) 0.073(4) 0.056(4) 0.006(4) 0.017(4) -0.006(3)
C41' 0.080(4) 0.088(4) 0.081(5) -0.001(4) 0.006(4) -0.001(4)
C42' 0.086(5) 0.089(4) 0.087(5) -0.002(4) 0.003(4) 0.003(4)
C43' 0.087(5) 0.090(4) 0.095(5) 0.001(4) 0.004(4) 0.002(4)
C44' 0.092(5) 0.097(5) 0.095(4) 0.002(4) 0.002(4) -0.004(4)
C45' 0.095(5) 0.096(5) 0.094(4) -0.004(4) 0.005(4) -0.001(4)
C46' 0.093(5) 0.093(5) 0.095(4) -0.002(4) 0.003(4) 0.004(4)
C47' 0.089(4) 0.090(5) 0.095(4) -0.003(4) 0.003(3) 0.005(4)
C48' 0.088(4) 0.078(5) 0.085(4) 0.007(4) -0.001(3) 0.002(4)
C49' 0.079(4) 0.062(5) 0.075(4) 0.014(4) 0.003(3) -0.008(4)
C50' 0.079(4) 0.072(5) 0.076(4) 0.013(4) 0.005(3) -0.012(4)
C51' 0.064(4) 0.062(4) 0.068(4) 0.011(3) 0.010(3) -0.015(4)
C52' 0.059(5) 0.068(4) 0.068(4) 0.005(3) 0.018(4) -0.011(4)
C53' 0.065(5) 0.071(4) 0.074(4) 0.001(3) 0.006(4) -0.004(4)
C54' 0.066(5) 0.071(4) 0.075(4) 0.000(3) 0.006(4) 0.006(4)
C55' 0.064(5) 0.069(4) 0.073(4) 0.003(3) -0.004(4) 0.002(4)
C56' 0.059(4) 0.069(4) 0.062(4) 0.004(3) -0.009(4) -0.003(3)
C57' 0.064(4) 0.070(4) 0.055(4) 0.007(4) -0.009(4) -0.002(3)
C58' 0.072(4) 0.073(4) 0.052(5) -0.008(4) 0.000(4) -0.001(3)
C59' 0.063(4) 0.063(4) 0.057(4) -0.016(4) -0.005(4) -0.004(3)
C60' 0.074(4) 0.064(4) 0.068(4) -0.011(4) 0.004(4) 0.001(4)
C61' 0.073(4) 0.071(4) 0.073(4) -0.010(4) 0.012(4) 0.011(4)
C62' 0.088(4) 0.088(5) 0.090(4) 0.003(4) 0.000(3) 0.000(4)
C63' 0.087(4) 0.090(5) 0.092(4) 0.001(4) 0.006(3) 0.006(4)
C64' 0.082(4) 0.071(5) 0.083(4) 0.001(4) 0.000(3) 0.001(4)
C65' 0.067(4) 0.053(4) 0.070(4) -0.004(4) 0.007(3) -0.006(4)
C66' 0.058(4) 0.051(4) 0.070(4) -0.001(3) 0.003(3) -0.016(3)
C67' 0.060(5) 0.063(4) 0.070(4) 0.001(3) -0.001(4) -0.007(4)
C68' 0.060(4) 0.066(4) 0.064(4) -0.006(4) -0.005(4) -0.007(3)
C69' 0.064(4) 0.067(4) 0.044(4) -0.008(4) 0.020(4) 0.005(3)
C70' 0.079(4) 0.077(4) 0.072(5) -0.007(4) 0.012(4) 0.005(3)

loop_
_atom_type_symbol
_atom_type_description
_atom_type_scat_dispersion_real
_atom_type_scat_dispersion_imag
_atom_type_scat_source
C C 0.0033 0.0016 'International Tables Vol C Tables 4.2.6.8 and 6.1.1.4'
H H 0.0000 0.0000 'International Tables Vol C Tables 4.2.6.8 and 6.1.1.4'
N N 0.0061 0.0033 'International Tables Vol C Tables 4.2.6.8 and 6.1.1.4'
O O 0.0106 0.0060 'International Tables Vol C Tables 4.2.6.8 and 6.1.1.4'
Zn Zn 0.2839 1.4301 'International Tables Vol C Tables 4.2.6.8 and 6.1.1.4'

loop_
_geom_angle_atom_site_label_1
_geom_angle_atom_site_label_2
_geom_angle_atom_site_label_3
_geom_angle
_geom_angle_site_symmetry_1
_geom_angle_site_symmetry_3
N1 C1 C19 125.3(3) . 2_656
N1 C1 C2 109.4(4) . .
C19 C1 C2 125.2(4) 2_656 .
C3 C2 C1 106.9(3) . .
C2 C3 C4 107.0(4) . .
N1 C4 C5 126.4(3) . .
N1 C4 C3 109.7(3) . .
C5 C4 C3 123.9(4) . .
C4 C5 C15 124.1(4) . .
C4 C5 C6 117.3(3) . .
C15 C5 C6 118.6(4) . .
C7 C6 C11 119.9(4) . .
C7 C6 C5 118.4(4) . .
C11 C6 C5 121.6(4) . .
C6 C7 C8 119.0(4) . .
C6 C7 C12 122.1(4) . .
C8 C7 C12 119.0(4) . .
C9 C8 C7 121.3(4) . .
C10 C9 C8 119.0(4) . .
C10 C9 C13 120.8(5) . .
C8 C9 C13 120.2(5) . .
C9 C10 C11 121.0(4) . .
C10 C11 C6 119.8(4) . .
C10 C11 C14 119.9(4) . .
C6 C11 C14 120.3(4) . .
N2 C15 C5 125.6(4) . .
N2 C15 C16 109.7(3) . .
C5 C15 C16 124.6(4) . .
C17 C16 C15 107.0(4) . .
C16 C17 C18 107.0(4) . .
N2 C18 C19 125.5(4) . .
N2 C18 C17 109.3(3) . .
C19 C18 C17 125.2(4) . .
C18 C19 C1 125.4(3) . 2_656
C18 C19 C20 117.3(4) . .
C1 C19 C20 117.3(3) 2_656 .
C21 C20 C25 119.5(4) . .
C21 C20 C19 120.4(3) . .
C25 C20 C19 120.1(3) . .
C22 C21 C20 120.3(4) . .
C21 C22 C23 120.7(4) . .
C22 C23 C24 119.4(4) . .
O1 C24 C25 124.7(4) . .
O1 C24 C23 114.9(4) . .
C25 C24 C23 120.4(4) . .
C24 C25 C20 119.8(4) . .
O1 C26 C27 107.3(3) . .
C26 C27 C28 112.1(4) . .
C27 C28 C29 112.1(4) . .
C30 C29 C28 113.2(4) . .
C31 C30 C29 115.9(4) . .
O2 C31 C30 107.6(4) . .
N4 C32 C47 125.7(4) . 2_656
N4 C32 C33 109.6(4) . .
C47 C32 C33 124.6(4) 2_656 .
C34 C33 C32 106.9(4) . .
C33 C34 C35 107.1(4) . .
N4 C35 C36 125.5(4) . .
N4 C35 C34 109.3(4) . .
C36 C35 C34 125.0(4) . .
C43 C36 C35 124.4(4) . .
C43 C36 C37 117.2(4) . .
C35 C36 C37 118.4(4) . .
C42 C37 C38 119.0(4) . .
C42 C37 C36 119.2(4) . .
C38 C37 C36 121.8(4) . .
C39 C38 C37 120.3(4) . .
C38 C39 C40 120.3(5) . .
C41 C40 C39 119.6(4) . .
O2 C41 C40 115.7(4) . .
O2 C41 C42 123.6(4) . .
C40 C41 C42 120.7(4) . .
C41 C42 C37 120.1(4) . .
N3 C43 C36 124.9(4) . .
N3 C43 C44 109.6(4) . .
C36 C43 C44 125.4(4) . .
C45 C44 C43 106.7(4) . .
C44 C45 C46 106.9(4) . .
N3 C46 C47 125.8(4) . .
N3 C46 C45 110.0(4) . .
C47 C46 C45 124.2(4) . .
C46 C47 C32 125.6(4) . 2_656
C46 C47 C48 117.1(4) . .
C32 C47 C48 117.3(4) 2_656 .
C53 C48 C49 119.8(4) . .
C53 C48 C47 121.8(4) . .
C49 C48 C47 118.3(4) . .
C50 C49 C48 119.0(4) . .
C50 C49 C54 119.9(4) . .
C48 C49 C54 121.1(4) . .
C49 C50 C51 121.9(4) . .
C52 C51 C50 118.5(4) . .
C52 C51 C55 121.3(4) . .
C50 C51 C55 120.2(4) . .
C51 C52 C53 121.0(4) . .
C52 C53 C48 119.7(4) . .
C52 C53 C56 120.5(4) . .
C48 C53 C56 119.8(4) . .
N5 C57 C58 122.8(4) . .
C59 C58 C57 118.1(4) . .
C58 C59 C58 119.9(5) 2_656 .
C58 C59 N6 120.0(2) 2_656 .
C58 C59 N6 120.0(2) . .
O3 C60 N6 120.7(4) . .
O3 C60 C61 123.3(4) . .
N6 C60 C61 116.0(4) . .
C62 C61 C63 120.5(4) . .
C62 C61 C60 118.4(4) . .
C63 C61 C60 121.0(4) . .
C61 C62 C66 120.1(4) . 2_656
C64 C63 C61 119.8(2) . .
C64 C63 C61 119.8(2) . 2_656
C61 C63 C61 120.3(5) . 2_656
C63 C64 C65 119.4(2) . .
C63 C64 C65 119.4(2) . 2_656
C65 C64 C65 121.1(5) . 2_656
C66 C65 C64 117.8(3) . .
C66 C65 C77 124.6(3) . .
C64 C65 C77 117.6(3) . .
O4 C66 C65 119.3(3) . .
O4 C66 C62 119.2(3) . 2_656
C65 C66 C62 121.0(4) . 2_656
C68 C67 O4 123.7(4) . .
C68 C67 C72 119.9(4) . .
O4 C67 C72 116.3(4) . .
C67 C68 C69 119.4(4) . .
C68 C69 C70 122.5(4) . .
C69 C70 C71 116.0(4) . .
C69 C70 C73 122.7(4) . .
C71 C70 C73 121.2(4) . .
C72 C71 C70 122.8(4) . .
C71 C72 C67 119.3(4) . .
C70 C73 C75 110.8(4) . .
C70 C73 C76 108.5(4) . .
C75 C73 C76 109.4(4) . .
C70 C73 C74 112.1(4) . .
C75 C73 C74 107.9(4) . .
C76 C73 C74 108.1(4) . .
C78 C77 C82 117.5(3) . .
C78 C77 C65 125.3(4) . .
C82 C77 C65 117.2(4) . .
O5 C78 C77 120.0(3) . .
O5 C78 C79 119.0(4) . .
C77 C78 C79 120.9(4) . .
C80 C79 C78 120.9(4) . .
C79 C80 C81 120.2(4) . .
C79 C80 C93 119.6(4) . .
C81 C80 C93 120.2(4) . .
C80 C81 C80 120.9(5) . 2_656
C80 C81 C82 119.5(2) . .
C80 C81 C82 119.5(2) 2_656 .
C81 C82 C77 119.3(2) . .
C81 C82 C77 119.3(2) . 2_656
C77 C82 C77 121.5(5) . 2_656
C84 C83 C88 121.2(4) . .
C84 C83 O5 117.7(4) . .
C88 C83 O5 121.0(4) . .
C83 C84 C85 119.4(4) . .
C86 C85 C84 121.6(4) . .
C85 C86 C87 117.9(4) . .
C85 C86 C89 122.5(4) . .
C87 C86 C89 119.6(4) . .
C88 C87 C86 121.3(4) . .
C87 C88 C83 118.5(4) . .
C91 C89 C92 108.2(4) . .
C91 C89 C86 112.2(4) . .
C92 C89 C86 108.7(4) . .
C91 C89 C90 109.6(4) . .
C92 C89 C90 109.2(4) . .
C86 C89 C90 108.8(4) . .
O6 C93 N8 120.6(4) . .
O6 C93 C80 123.3(4) . .
N8 C93 C80 116.1(4) . .
C93 N8 C93 126.1(5) . 2_656
C93 N8 C94 116.9(2) . .
C93 N8 C94 116.9(2) 2_656 .
C95 C94 C95 120.5(5) . 2_656
C95 C94 N8 119.8(2) . .
C95 C94 N8 119.7(2) 2_656 .
C97 C95 C94 117.4(4) 1_545 .
N7 C97 C95 123.4(4) . 1_565
C2S C1S C6S 115.9(7) . .
C2S C1S C7S 123.7(10) . .
C6S C1S C7S 120.3(10) . .
C3S C2S C1S 122.4(7) . .
C4S C3S C2S 121.3(7) . .
C5S C4S C3S 118.6(8) . .
C5S C4S C8S 120.6(11) . .
C3S C4S C8S 120.8(12) . .
C4S C5S C6S 121.2(8) . .
C5S C6S C1S 120.5(8) . .
C6T C1T C2T 117.7(5) . .
C6T C1T C7T 121.3(6) . .
C2T C1T C7T 120.9(5) . .
C3T C2T C1T 120.8(5) . .
C2T C3T C4T 122.0(5) . .
C3T C4T C5T 116.8(5) . .
C3T C4T C8T 122.0(5) . .
C5T C4T C8T 121.2(5) . .
C6T C5T C4T 121.6(5) . .
C5T C6T C1T 121.1(5) . .
C2U C1U C6U 117.0(6) . .
C2U C1U C7U 121.7(6) . .
C6U C1U C7U 121.3(6) . .
C3U C2U C1U 122.0(5) . .
C4U C3U C2U 121.0(5) . .
C3U C4U C5U 118.2(5) . .
C3U C4U C8U 120.8(5) . .
C5U C4U C8U 121.0(5) . .
C4U C5U C6U 120.5(5) . .
C1U C6U C5U 121.2(5) . .
C6V C1V C2V 117.1(6) . .
C6V C1V C7V 121.6(6) . .
C2V C1V C7V 121.3(6) . .
C3V C2V C1V 121.2(6) . .
C2V C3V C4V 121.1(5) . .
C5V C4V C3V 117.3(6) . .
C5V C4V C8V 121.0(6) . .
C3V C4V C8V 121.7(6) . .
C6V C5V C4V 121.8(6) . .
C5V C6V C1V 121.4(5) . .
C2W C1W C6W 117.1(6) . .
C2W C1W C7W 121.6(6) . .
C6W C1W C7W 121.3(7) . .
C3W C2W C1W 121.1(5) . .
C4W C3W C2W 121.6(6) . .
C3W C4W C5W 118.1(6) . .
C3W C4W C8W 121.8(7) . .
C5W C4W C8W 120.1(6) . .
C4W C5W C6W 121.1(5) . .
C5W C6W C1W 121.0(6) . .
C2X C1X C6X 116.8(6) . .
C2X C1X C7X 121.4(6) . .
C6X C1X C7X 121.8(6) . .
C1X C2X C3X 122.2(6) . .
C4X C3X C2X 120.6(6) . .
C3X C4X C5X 117.5(6) . .
C3X C4X C8X 120.7(7) . .
C5X C4X C8X 121.8(7) . .
C6X C5X C4X 121.6(6) . .
C5X C6X C1X 121.2(6) . .
C2Y C1Y C6Y 116.4(9) . .
C2Y C1Y C8Y 121.2(10) . .
C6Y C1Y C8Y 122.4(8) . .
C3Y C2Y C1Y 121.8(8) . .
C2Y C3Y C4Y 122.4(7) . .
C3Y C4Y C5Y 115.8(8) . .
C3Y C4Y C7Y 121.9(7) . .
C5Y C4Y C7Y 122.1(8) . .
C6Y C5Y C4Y 123.2(9) . .
C5Y C6Y C1Y 120.3(7) . .
C6Z C1Z C2Z 117.5(5) . .
C6Z C1Z C7Z 121.3(6) . .
C2Z C1Z C7Z 121.2(6) . .
C3Z C2Z C1Z 121.2(5) . .
C2Z C3Z C4Z 121.1(5) . .
C3Z C4Z C5Z 117.7(5) . .
C3Z C4Z C8Z 119.9(5) . .
C5Z C4Z C8Z 122.2(5) . .
C6Z C5Z C4Z 120.8(5) . .
C5Z C6Z C1Z 121.6(5) . .
C4 N1 C1 107.0(3) . .
C4 N1 Zn1 125.0(3) . .
C1 N1 Zn1 127.4(3) . .
C15 N2 C18 106.9(3) . .
C15 N2 Zn1 125.5(3) . .
C18 N2 Zn1 127.3(3) . .
C43 N3 C46 106.7(4) . .
C43 N3 Zn2 128.8(3) . .
C46 N3 Zn2 124.1(3) . .
C35 N4 C32 107.1(3) . .
C35 N4 Zn2 128.2(3) . .
C32 N4 Zn2 123.3(3) . .
C57 N5 C57 118.1(4) 2_656 .
C57 N5 Zn1 120.9(2) 2_656 .
C57 N5 Zn1 120.9(2) . .
C60 N6 C60 125.6(4) . 2_656
C60 N6 C59 117.2(2) . .
C60 N6 C59 117.2(2) 2_656 .
C97 N7 C97 118.1(5) . 2_656
C97 N7 Zn2 121.0(2) . .
C97 N7 Zn2 121.0(2) 2_656 .
C24 O1 C26 117.9(3) . .
C41 O2 C31 116.8(4) . .
C66 O4 C67 118.8(3) . .
C78 O5 C83 117.2(3) . .
N1 Zn1 N1 161.63(17) 2_656 .
N1 Zn1 N2 88.77(13) 2_656 .
N1 Zn1 N2 88.51(13) . .
N1 Zn1 N2 88.51(13) 2_656 2_656
N1 Zn1 N2 88.77(13) . 2_656
N2 Zn1 N2 162.91(17) . 2_656
N1 Zn1 N5 99.18(9) 2_656 .
N1 Zn1 N5 99.18(9) . .
N2 Zn1 N5 98.55(9) . .
N2 Zn1 N5 98.55(9) 2_656 .
N3 Zn2 N3 165.48(18) . 2_656
N3 Zn2 N4 90.22(14) . 2_656
N3 Zn2 N4 87.75(14) 2_656 2_656
N3 Zn2 N4 87.75(14) . .
N3 Zn2 N4 90.22(14) 2_656 .
N4 Zn2 N4 163.89(17) 2_656 .
N3 Zn2 N7 97.26(9) . .
N3 Zn2 N7 97.26(9) 2_656 .
N4 Zn2 N7 98.05(9) 2_656 .
N4 Zn2 N7 98.06(9) . .
C2D C1D C6D 123.2 . .
C2D C1D C9D 121.0 . .
C6D C1D C9D 108.6 . .
C3D C2D C1D 116.7 . .
C3D C2D C12D 116.6 . .
C1D C2D C12D 115.4 . .
C15D C3D C2D 121.0 . .
C15D C3D C4D 112.3 . .
C2D C3D C4D 118.5 . .
C17D C4D C5D 123.9 . .
C17D C4D C3D 107.1 . .
C5D C4D C3D 123.9 . .
C4D C5D C6D 116.7 . .
C4D C5D C20D 113.1 . .
C6D C5D C20D 118.9 . .
C5D C6D C1D 120.1 . .
C5D C6D C7D 120.7 . .
C1D C6D C7D 107.8 . .
C22D C7D C8D 117.3 . .
C22D C7D C6D 122.7 . .
C8D C7D C6D 109.4 . .
C25D C8D C7D 125.5 . .
C25D C8D C9D 115.5 . .
C7D C8D C9D 108.1 . .
C10D C9D C8D 122.4 . .
C10D C9D C1D 119.3 . .
C8D C9D C1D 106.1 . .
C9D C10D C11D 124.7 . .
C9D C10D C27D 119.4 . .
C11D C10D C27D 106.1 . .
C29D C11D C12D 122.7 . .
C29D C11D C10D 112.1 . .
C12D C11D C10D 116.2 . .
C11D C12D C13D 110.4 . .
C11D C12D C2D 122.6 . .
C13D C12D C2D 121.0 . .
C31D C13D C14D 112.0 . .
C31D C13D C12D 124.6 . .
C14D C13D C12D 113.8 . .
C15D C14D C13D 122.2 . .
C15D C14D C33D 122.2 . .
C13D C14D C33D 103.4 . .
C3D C15D C14D 124.6 . .
C3D C15D C16D 107.7 . .
C14D C15D C16D 115.2 . .
C35D C16D C15D 123.2 . .
C35D C16D C17D 122.0 . .
C15D C16D C17D 103.4 . .
C18D C17D C4D 121.0 . .
C18D C17D C16D 114.6 . .
C4D C17D C16D 109.4 . .
C17D C18D C37D 124.3 . .
C17D C18D C19D 119.1 . .
C37D C18D C19D 108.2 . .
C20D C19D C39D 122.8 . .
C20D C19D C18D 120.9 . .
C39D C19D C18D 105.2 . .
C19D C20D C21D 119.6 . .
C19D C20D C5D 120.6 . .
C21D C20D C5D 115.4 . .
C20D C21D C41D 118.0 . .
C20D C21D C22D 123.1 . .
C41D C21D C22D 106.4 . .
C7D C22D C23D 121.5 . .
C7D C22D C21D 118.9 . .
C23D C22D C21D 106.2 . .
C24D C23D C42D 120.3 . .
C24D C23D C22D 120.8 . .
C42D C23D C22D 107.9 . .
C45D C24D C23D 115.8 . .
C45D C24D C25D 111.8 . .
C23D C24D C25D 117.2 . .
C8D C25D C24D 117.5 . .
C8D C25D C26D 124.9 . .
C24D C25D C26D 104.4 . .
C27D C26D C46D 118.2 . .
C27D C26D C25D 116.6 . .
C46D C26D C25D 112.6 . .
C26D C27D C28D 119.0 . .
C26D C27D C10D 120.8 . .
C28D C27D C10D 104.3 . .
C48D C28D C29D 117.5 . .
C48D C28D C27D 120.9 . .
C29D C28D C27D 111.3 . .
C11D C29D C30D 121.0 . .
C11D C29D C28D 106.0 . .
C30D C29D C28D 123.0 . .
C31D C30D C29D 117.6 . .
C31D C30D C50D 120.5 . .
C29D C30D C50D 116.2 . .
C30D C31D C13D 121.0 . .
C30D C31D C32D 120.2 . .
C13D C31D C32D 106.7 . .
C52D C32D C33D 118.5 . .
C52D C32D C31D 119.2 . .
C33D C32D C31D 112.0 . .
C34D C33D C32D 122.3 . .
C34D C33D C14D 117.5 . .
C32D C33D C14D 105.9 . .
C33D C34D C54D 121.4 . .
C33D C34D C35D 122.1 . .
C54D C34D C35D 105.8 . .
C16D C35D C36D 121.3 . .
C16D C35D C34D 119.7 . .
C36D C35D C34D 107.0 . .
C55D C36D C37D 120.6 . .
C55D C36D C35D 110.5 . .
C37D C36D C35D 119.7 . .
C36D C37D C38D 117.6 . .
C36D C37D C18D 117.9 . .
C38D C37D C18D 107.9 . .
C57D C38D C37D 123.6 . .
C57D C38D C39D 118.5 . .
C37D C38D C39D 108.5 . .
C19D C39D C40D 119.0 . .
C19D C39D C38D 110.0 . .
C40D C39D C38D 122.1 . .
C41D C40D C39D 116.0 . .
C41D C40D C69D 120.5 . .
C39D C40D C69D 116.3 . .
C40D C41D C21D 121.9 . .
C40D C41D C42D 118.5 . .
C21D C41D C42D 110.4 . .
C43D C42D C41D 119.4 . .
C43D C42D C23D 122.3 . .
C41D C42D C23D 109.1 . .
C42D C43D C70D 123.1 . .
C42D C43D C44D 119.9 . .
C70D C43D C44D 107.7 . .
C62D C44D C45D 123.2 . .
C62D C44D C43D 110.0 . .
C45D C44D C43D 113.8 . .
C24D C45D C44D 127.8 . .
C24D C45D C46D 107.8 . .
C44D C45D C46D 113.4 . .
C47D C46D C26D 130.7 . .
C47D C46D C45D 114.3 . .
C26D C46D C45D 103.2 . .
C46D C47D C63D 129.1 . .
C46D C47D C48D 111.0 . .
C63D C47D C48D 105.9 . .
C28D C48D C49D 124.5 . .
C28D C48D C47D 120.1 . .
C49D C48D C47D 105.3 . .
C48D C49D C50D 118.7 . .
C48D C49D C64D 109.1 . .
C50D C49D C64D 123.0 . .
C49D C50D C30D 119.5 . .
C49D C50D C51D 110.9 . .
C30D C50D C51D 118.1 . .
C52D C51D C66D 109.7 . .
C52D C51D C50D 116.6 . .
C66D C51D C50D 125.7 . .
C51D C52D C32D 124.8 . .
C51D C52D C53D 109.8 . .
C32D C52D C53D 116.4 . .
C54D C53D C67D 119.6 . .
C54D C53D C52D 123.2 . .
C67D C53D C52D 104.7 . .
C53D C54D C34D 117.9 . .
C53D C54D C55D 121.9 . .
C34D C54D C55D 110.8 . .
C56D C55D C36D 121.0 . .
C56D C55D C54D 116.0 . .
C36D C55D C54D 105.8 . .
C55D C56D C68D 123.1 . .
C55D C56D C57D 120.9 . .
C68D C56D C57D 105.9 . .
C38D C57D C58D 122.7 . .
C38D C57D C56D 115.8 . .
C58D C57D C56D 109.6 . .
C57D C58D C69D 122.0 . .
C57D C58D C59D 107.7 . .
C69D C58D C59D 121.1 . .
C60D C59D C68D 121.8 . .
C60D C59D C58D 118.2 . .
C68D C59D C58D 108.1 . .
C61D C60D C59D 120.2 . .
C61D C60D C65D 118.9 . .
C59D C60D C65D 115.9 . .
C60D C61D C62D 122.9 . .
C60D C61D C70D 119.8 . .
C62D C61D C70D 106.0 . .
C63D C62D C44D 121.2 . .
C63D C62D C61D 119.0 . .
C44D C62D C61D 107.3 . .
C62D C63D C47D 118.4 . .
C62D C63D C64D 118.6 . .
C47D C63D C64D 113.5 . .
C63D C64D C65D 127.9 . .
C63D C64D C49D 106.0 . .
C65D C64D C49D 118.0 . .
C66D C65D C64D 120.4 . .
C66D C65D C60D 119.1 . .
C64D C65D C60D 112.5 . .
C51D C66D C65D 120.8 . .
C51D C66D C67D 107.8 . .
C65D C66D C67D 121.1 . .
C68D C67D C53D 119.8 . .
C68D C67D C66D 119.9 . .
C53D C67D C66D 108.0 . .
C67D C68D C56D 119.4 . .
C67D C68D C59D 122.1 . .
C56D C68D C59D 108.6 . .
C70D C69D C58D 118.6 . .
C70D C69D C40D 116.1 . .
C58D C69D C40D 118.3 . .
C69D C70D C43D 122.2 . .
C69D C70D C61D 119.6 . .
C43D C70D C61D 108.8 . .
C2D' C1D' C6D' 122.9(6) . .
C2D' C1D' C9D' 119.5(6) . .
C6D' C1D' C9D' 109.3(4) . .
C3D' C2D' C1D' 115.2(6) . .
C3D' C2D' C12' 117.1(6) . .
C1D' C2D' C12' 116.2(6) . .
C15' C3D' C2D' 119.9(6) . .
C15' C3D' C4D' 110.9(5) . .
C2D' C3D' C4D' 120.2(6) . .
C17' C4D' C5D' 121.8(6) . .
C17' C4D' C3D' 108.5(5) . .
C5D' C4D' C3D' 123.9(6) . .
C4D' C5D' C6D' 115.3(6) . .
C4D' C5D' C20' 112.0(6) . .
C6D' C5D' C20' 121.4(6) . .
C5D' C6D' C1D' 121.7(6) . .
C5D' C6D' C7D' 118.8(6) . .
C1D' C6D' C7D' 107.4(5) . .
C22' C7D' C8D' 118.7(6) . .
C22' C7D' C6D' 121.7(6) . .
C8D' C7D' C6D' 109.1(5) . .
C25' C8D' C7D' 124.3(6) . .
C25' C8D' C9D' 114.9(6) . .
C7D' C8D' C9D' 109.2(5) . .
C10' C9D' C8D' 122.6(6) . .
C10' C9D' C1D' 120.3(6) . .
C8D' C9D' C1D' 104.8(4) . .
C9D' C10' C11' 125.1(7) . .
C9D' C10' C27' 119.4(6) . .
C11' C10' C27' 105.2(4) . .
C29' C11' C12' 122.4(7) . .
C29' C11' C10' 112.5(5) . .
C12' C11' C10' 114.9(6) . .
C11' C12' C13' 109.4(5) . .
C11' C12' C2D' 123.6(6) . .
C13' C12' C2D' 121.6(6) . .
C31' C13' C14' 110.7(5) . .
C31' C13' C12' 125.4(7) . .
C14' C13' C12' 112.1(5) . .
C15' C14' C13' 123.7(6) . .
C15' C14' C33' 121.1(6) . .
C13' C14' C33' 104.1(4) . .
C3D' C15' C14' 124.9(7) . .
C3D' C15' C16' 108.1(5) . .
C14' C15' C16' 114.4(6) . .
C35' C16' C17' 121.1(6) . .
C35' C16' C15' 125.3(6) . .
C17' C16' C15' 103.7(4) . .
C18' C17' C4D' 124.3(7) . .
C18' C17' C16' 113.8(6) . .
C4D' C17' C16' 108.7(5) . .
C17' C18' C37' 125.7(6) . .
C17' C18' C19' 118.7(6) . .
C37' C18' C19' 108.2(4) . .
C20' C19' C39' 125.9(7) . .
C20' C19' C18' 117.6(6) . .
C39' C19' C18' 104.4(5) . .
C19' C20' C21' 117.1(6) . .
C19' C20' C5D' 124.5(6) . .
C21' C20' C5D' 114.4(5) . .
C20' C21' C41' 117.4(7) . .
C20' C21' C22' 122.1(6) . .
C41' C21' C22' 107.7(5) . .
C7D' C22' C23' 121.1(6) . .
C7D' C22' C21' 121.3(6) . .
C23' C22' C21' 105.3(4) . .
C24' C23' C42' 120.8(6) . .
C24' C23' C22' 119.8(6) . .
C42' C23' C22' 108.1(5) . .
C45' C24' C23' 114.3(6) . .
C45' C24' C25' 112.4(5) . .
C23' C24' C25' 118.8(6) . .
C8D' C25' C24' 117.1(6) . .
C8D' C25' C26' 125.4(7) . .
C24' C25' C26' 104.2(4) . .
C27' C26' C46' 118.5(6) . .
C27' C26' C25' 117.0(6) . .
C46' C26' C25' 112.2(5) . .
C26' C27' C28' 118.0(6) . .
C26' C27' C10' 120.3(6) . .
C28' C27' C10' 105.4(5) . .
C48' C28' C29' 117.0(6) . .
C48' C28' C27' 121.2(6) . .
C29' C28' C27' 110.7(5) . .
C30' C29' C11' 121.9(7) . .
C30' C29' C28' 121.0(6) . .
C11' C29' C28' 105.9(5) . .
C31' C30' C29' 116.7(6) . .
C31' C30' C50' 118.3(6) . .
C29' C30' C50' 118.5(6) . .
C30' C31' C13' 121.1(7) . .
C30' C31' C32' 119.6(6) . .
C13' C31' C32' 107.6(5) . .
C52' C32' C33' 116.9(6) . .
C52' C32' C31' 121.8(6) . .
C33' C32' C31' 111.8(5) . .
C34' C33' C32' 122.6(6) . .
C34' C33' C14' 119.7(6) . .
C32' C33' C14' 105.7(5) . .
C33' C34' C54' 123.1(6) . .
C33' C34' C35' 121.1(6) . .
C54' C34' C35' 106.3(5) . .
C16' C35' C36' 123.3(6) . .
C16' C35' C34' 118.3(6) . .
C36' C35' C34' 106.5(5) . .
C55' C36' C37' 120.5(6) . .
C55' C36' C35' 111.0(5) . .
C37' C36' C35' 118.4(6) . .
C36' C37' C38' 118.3(6) . .
C36' C37' C18' 117.6(6) . .
C38' C37' C18' 108.7(5) . .
C57' C38' C37' 122.8(6) . .
C57' C38' C39' 120.9(6) . .
C37' C38' C39' 107.0(4) . .
C19' C39' C40' 118.1(6) . .
C19' C39' C38' 111.3(5) . .
C40' C39' C38' 120.1(6) . .
C41' C40' C39' 113.8(5) . .
C41' C40' C69' 121.1(6) . .
C39' C40' C69' 115.9(6) . .
C40' C41' C21' 125.0(6) . .
C40' C41' C42' 118.9(6) . .
C21' C41' C42' 109.1(5) . .
C43' C42' C41' 118.0(6) . .
C43' C42' C23' 123.4(6) . .
C41' C42' C23' 109.7(5) . .
C42' C43' C70' 124.5(7) . .
C42' C43' C44' 118.3(6) . .
C70' C43' C44' 108.6(5) . .
C62' C44' C45' 124.7(6) . .
C62' C44' C43' 109.2(5) . .
C45' C44' C43' 114.5(6) . .
C24' C45' C44' 128.7(7) . .
C24' C45' C46' 107.3(5) . .
C44' C45' C46' 114.0(6) . .
C47' C46' C26' 131.6(7) . .
C47' C46' C45' 112.3(6) . .
C26' C46' C45' 103.7(4) . .
C46' C47' C63' 130.6(7) . .
C46' C47' C48' 110.1(6) . .
C63' C47' C48' 106.5(5) . .
C28' C48' C49' 126.3(7) . .
C28' C48' C47' 120.5(6) . .
C49' C48' C47' 103.4(4) . .
C48' C49' C50' 117.7(6) . .
C48' C49' C64' 111.4(5) . .
C50' C49' C64' 122.3(6) . .
C49' C50' C30' 118.9(6) . .
C49' C50' C51' 109.4(5) . .
C30' C50' C51' 121.3(6) . .
C52' C51' C66' 109.2(5) . .
C52' C51' C50' 115.2(6) . .
C66' C51' C50' 127.8(6) . .
C51' C52' C32' 123.4(7) . .
C51' C52' C53' 109.4(5) . .
C32' C52' C53' 117.4(6) . .
C54' C53' C67' 118.7(6) . .
C54' C53' C52' 124.1(6) . .
C67' C53' C52' 106.0(5) . .
C53' C54' C34' 115.6(6) . .
C53' C54' C55' 122.7(6) . .
C34' C54' C55' 110.6(5) . .
C56' C55' C36' 121.5(7) . .
C56' C55' C54' 116.6(6) . .
C36' C55' C54' 105.4(5) . .
C55' C56' C68' 121.5(6) . .
C55' C56' C57' 120.3(6) . .
C68' C56' C57' 106.3(5) . .
C38' C57' C58' 122.5(6) . .
C38' C57' C56' 116.3(6) . .
C58' C57' C56' 109.1(5) . .
C57' C58' C69' 119.6(6) . .
C57' C58' C59' 108.1(5) . .
C69' C58' C59' 121.0(6) . .
C60' C59' C68' 119.8(6) . .
C60' C59' C58' 118.5(6) . .
C68' C59' C58' 107.8(5) . .
C61' C60' C59' 119.6(6) . .
C61' C60' C65' 115.7(6) . .
C59' C60' C65' 117.9(5) . .
C60' C61' C62' 124.7(6) . .
C60' C61' C70' 120.7(6) . .
C62' C61' C70' 106.1(4) . .
C63' C62' C44' 118.7(7) . .
C63' C62' C61' 119.9(6) . .
C44' C62' C61' 107.9(5) . .
C62' C63' C47' 119.5(6) . .
C62' C63' C64' 116.5(6) . .
C47' C63' C64' 114.5(5) . .
C63' C64' C65' 128.7(6) . .
C63' C64' C49' 104.0(4) . .
C65' C64' C49' 121.1(6) . .
C66' C65' C64' 117.7(6) . .
C66' C65' C60' 118.9(6) . .
C64' C65' C60' 113.9(6) . .
C51' C66' C65' 120.9(6) . .
C51' C66' C67' 109.0(5) . .
C65' C66' C67' 119.3(6) . .
C68' C67' C53' 119.7(6) . .
C68' C67' C66' 122.4(6) . .
C53' C67' C66' 106.5(5) . .
C67' C68' C56' 120.6(6) . .
C67' C68' C59' 121.5(6) . .
C56' C68' C59' 108.4(4) . .
C70' C69' C58' 118.3(5) . .
C70' C69' C40' 114.9(6) . .
C58' C69' C40' 121.0(6) . .
C69' C70' C43' 122.1(6) . .
C69' C70' C61' 119.8(6) . .
C43' C70' C61' 108.0(5) . .

loop_
_geom_bond_atom_site_label_1
_geom_bond_atom_site_label_2
_geom_bond_distance
_geom_bond_site_symmetry_2
C1 N1 1.373(5) .
C1 C19 1.407(6) 2_656
C1 C2 1.449(5) .
C2 C3 1.354(6) .
C3 C4 1.449(5) .
C4 N1 1.362(5) .
C4 C5 1.402(6) .
C5 C15 1.403(5) .
C5 C6 1.496(6) .
C6 C7 1.400(6) .
C6 C11 1.400(6) .
C7 C8 1.402(6) .
C7 C12 1.504(6) .
C8 C9 1.391(7) .
C9 C10 1.385(8) .
C9 C13 1.511(7) .
C10 C11 1.394(7) .
C11 C14 1.510(6) .
C15 N2 1.367(5) .
C15 C16 1.438(6) .
C16 C17 1.355(6) .
C17 C18 1.444(6) .
C18 N2 1.370(5) .
C18 C19 1.403(5) .
C19 C1 1.407(6) 2_656
C19 C20 1.494(5) .
C20 C21 1.389(6) .
C20 C25 1.402(5) .
C21 C22 1.382(6) .
C22 C23 1.386(6) .
C23 C24 1.393(6) .
C24 O1 1.370(5) .
C24 C25 1.387(6) .
C26 O1 1.433(5) .
C26 C27 1.508(6) .
C27 C28 1.524(6) .
C28 C29 1.527(6) .
C29 C30 1.522(6) .
C30 C31 1.515(6) .
C31 O2 1.428(6) .
C32 N4 1.372(6) .
C32 C47 1.407(6) 2_656
C32 C33 1.435(6) .
C33 C34 1.356(7) .
C34 C35 1.445(6) .
C35 N4 1.360(5) .
C35 C36 1.412(7) .
C36 C43 1.411(6) .
C36 C37 1.490(6) .
C37 C42 1.396(5) .
C37 C38 1.404(6) .
C38 C39 1.387(7) .
C39 C40 1.390(7) .
C40 C41 1.384(7) .
C41 O2 1.367(5) .
C41 C42 1.391(6) .
C43 N3 1.366(5) .
C43 C44 1.448(7) .
C44 C45 1.358(6) .
C45 C46 1.439(6) .
C46 N3 1.369(5) .
C46 C47 1.400(6) .
C47 C32 1.407(6) 2_656
C47 C48 1.497(6) .
C48 C53 1.398(6) .
C48 C49 1.404(6) .
C49 C50 1.384(6) .
C49 C54 1.512(6) .
C50 C51 1.391(7) .
C51 C52 1.388(6) .
C51 C55 1.521(7) .
C52 C53 1.392(6) .
C53 C56 1.511(6) .
C57 N5 1.340(4) .
C57 C58 1.388(5) .
C58 C59 1.382(5) .
C59 C58 1.382(5) 2_656
C59 N6 1.437(6) .
C60 O3 1.210(5) .
C60 N6 1.407(5) .
C60 C61 1.475(5) .
C61 C62 1.365(6) .
C61 C63 1.407(5) .
C62 C66 1.405(5) 2_656
C63 C64 1.402(7) .
C63 C61 1.407(5) 2_656
C64 C65 1.432(5) .
C64 C65 1.432(5) 2_656
C65 C66 1.400(5) .
C65 C77 1.470(5) .
C66 O4 1.370(5) .
C66 C62 1.405(5) 2_656
C67 C68 1.379(6) .
C67 O4 1.395(5) .
C67 C72 1.400(5) .
C68 C69 1.389(7) .
C69 C70 1.394(6) .
C70 C71 1.403(6) .
C70 C73 1.515(7) .
C71 C72 1.371(7) .
C73 C75 1.531(6) .
C73 C76 1.537(7) .
C73 C74 1.538(7) .
C77 C78 1.398(6) .
C77 C82 1.434(5) .
C78 O5 1.355(5) .
C78 C79 1.407(5) .
C79 C80 1.353(6) .
C80 C81 1.410(5) .
C80 C93 1.476(5) .
C81 C80 1.410(5) 2_656
C81 C82 1.413(7) .
C82 C77 1.434(5) 2_656
C83 C84 1.356(6) .
C83 C88 1.397(6) .
C83 O5 1.406(5) .
C84 C85 1.395(6) .
C85 C86 1.377(6) .
C86 C87 1.398(7) .
C86 C89 1.538(6) .
C87 C88 1.388(6) .
C89 C91 1.525(8) .
C89 C92 1.536(7) .
C89 C90 1.549(7) .
C93 O6 1.211(6) .
C93 N8 1.397(5) .
N8 C93 1.397(5) 2_656
N8 C94 1.440(6) .
C94 C95 1.380(5) .
C94 C95 1.380(5) 2_656
C95 C97 1.376(5) 1_545
C97 N7 1.330(5) .
C97 C95 1.376(5) 1_565
C1S C2S 1.372(10) .
C1S C6S 1.408(14) .
C1S C7S 1.505(12) .
C2S C3S 1.360(9) .
C3S C4S 1.356(11) .
C4S C5S 1.353(15) .
C4S C8S 1.500(13) .
C5S C6S 1.382(16) .
C1T C6T 1.384(8) .
C1T C2T 1.389(8) .
C1T C7T 1.503(8) .
C2T C3T 1.378(9) .
C3T C4T 1.385(8) .
C4T C5T 1.390(7) .
C4T C8T 1.493(8) .
C5T C6T 1.381(8) .
C1U C2U 1.381(8) .
C1U C6U 1.383(8) .
C1U C7U 1.500(9) .
C2U C3U 1.380(9) .
C3U C4U 1.369(8) .
C4U C5U 1.382(8) .
C4U C8U 1.504(8) .
C5U C6U 1.399(9) .
C1V C6V 1.388(8) .
C1V C2V 1.401(9) .
C1V C7V 1.492(10) .
C2V C3V 1.379(11) .
C3V C4V 1.390(9) .
C4V C5V 1.388(8) .
C4V C8V 1.495(11) .
C5V C6V 1.369(9) .
C1W C2W 1.385(9) .
C1W C6W 1.393(8) .
C1W C7W 1.491(10) .
C2W C3W 1.382(10) .
C3W C4W 1.365(9) .
C4W C5W 1.379(9) .
C4W C8W 1.512(10) .
C5W C6W 1.383(9) .
C1X C2X 1.371(9) .
C1X C6X 1.407(8) .
C1X C7X 1.501(9) .
C2X C3X 1.390(9) .
C3X C4X 1.379(9) .
C4X C5X 1.396(9) .
C4X C8X 1.504(9) .
C5X C6X 1.361(9) .
C1Y C2Y 1.373(11) .
C1Y C6Y 1.441(14) .
C1Y C8Y 1.509(15) .
C2Y C3Y 1.372(11) .
C3Y C4Y 1.389(11) .
C4Y C5Y 1.394(11) .
C4Y C7Y 1.490(12) .
C5Y C6Y 1.348(14) .
C1Z C6Z 1.379(9) .
C1Z C2Z 1.386(8) .
C1Z C7Z 1.507(9) .
C2Z C3Z 1.373(9) .
C3Z C4Z 1.382(8) .
C4Z C5Z 1.391(8) .
C4Z C8Z 1.506(9) .
C5Z C6Z 1.371(9) .
N1 Zn1 2.058(3) .
N2 Zn1 2.064(4) .
N3 Zn2 2.055(4) .
N4 Zn2 2.059(3) .
N5 C57 1.340(4) 2_656
N5 Zn1 2.154(4) .
N6 C60 1.407(5) 2_656
N7 C97 1.330(5) 2_656
N7 Zn2 2.121(4) .
Zn1 N1 2.058(3) 2_656
Zn1 N2 2.064(4) 2_656
Zn2 N3 2.055(4) 2_656
Zn2 N4 2.059(3) 2_656
C1D C2D 1.4152 .
C1D C6D 1.4406 .
C1D C9D 1.5097 .
C2D C3D 1.4012 .
C2D C12D 1.5245 .
C3D C15D 1.3446 .
C3D C4D 1.4725 .
C4D C17D 1.3746 .
C4D C5D 1.3877 .
C5D C6D 1.3916 .
C5D C20D 1.5736 .
C6D C7D 1.4716 .
C7D C22D 1.3120 .
C7D C8D 1.4459 .
C8D C25D 1.3550 .
C8D C9D 1.4846 .
C9D C10D 1.3458 .
C10D C11D 1.4445 .
C10D C27D 1.5041 .
C11D C29D 1.4059 .
C11D C12D 1.4395 .
C12D C13D 1.4685 .
C13D C31D 1.3799 .
C13D C14D 1.4683 .
C14D C15D 1.3623 .
C14D C33D 1.5164 .
C15D C16D 1.5211 .
C16D C35D 1.3067 .
C16D C17D 1.5228 .
C17D C18D 1.3400 .
C18D C37D 1.4395 .
C18D C19D 1.4934 .
C19D C20D 1.2842 .
C19D C39D 1.4085 .
C20D C21D 1.3834 .
C21D C41D 1.4127 .
C21D C22D 1.5212 .
C22D C23D 1.4606 .
C23D C24D 1.4136 .
C23D C42D 1.4346 .
C24D C45D 1.3613 .
C24D C25D 1.4683 .
C25D C26D 1.4994 .
C26D C27D 1.3460 .
C26D C46D 1.3927 .
C27D C28D 1.4677 .
C28D C48D 1.3395 .
C28D C29D 1.4361 .
C29D C30D 1.4120 .
C30D C31D 1.3523 .
C30D C50D 1.4514 .
C31D C32D 1.4173 .
C32D C52D 1.3848 .
C32D C33D 1.4090 .
C33D C34D 1.3416 .
C34D C54D 1.3872 .
C34D C35D 1.4607 .
C35D C36D 1.4189 .
C36D C55D 1.3809 .
C36D C37D 1.3980 .
C37D C38D 1.4023 .
C38D C57D 1.3365 .
C38D C39D 1.4491 .
C39D C40D 1.4103 .
C40D C41D 1.3781 .
C40D C69D 1.4898 .
C41D C42D 1.4219 .
C42D C43D 1.3341 .
C43D C70D 1.3688 .
C43D C44D 1.4924 .
C44D C62D 1.3858 .
C44D C45D 1.4099 .
C45D C46D 1.6098 .
C46D C47D 1.3023 .
C47D C63D 1.3544 .
C47D C48D 1.5776 .
C48D C49D 1.3788 .
C49D C50D 1.4394 .
C49D C64D 1.5087 .
C50D C51D 1.4831 .
C51D C52D 1.3391 .
C51D C66D 1.3708 .
C52D C53D 1.4641 .
C53D C54D 1.3359 .
C53D C67D 1.3984 .
C54D C55D 1.4474 .
C55D C56D 1.3065 .
C56D C68D 1.4192 .
C56D C57D 1.5022 .
C57D C58D 1.3815 .
C58D C69D 1.3931 .
C58D C59D 1.4601 .
C59D C60D 1.3820 .
C59D C68D 1.4484 .
C60D C61D 1.3344 .
C60D C65D 1.5457 .
C61D C62D 1.4786 .
C61D C70D 1.5062 .
C62D C63D 1.3446 .
C63D C64D 1.3883 .
C64D C65D 1.3924 .
C65D C66D 1.3858 .
C66D C67D 1.4429 .
C67D C68D 1.3358 .
C69D C70D 1.3436 .
C1D' C2D' 1.421(4) .
C1D' C6D' 1.449(5) .
C1D' C9D' 1.516(5) .
C2D' C3D' 1.403(4) .
C2D' C12' 1.527(5) .
C3D' C15' 1.348(5) .
C3D' C4D' 1.472(5) .
C4D' C17' 1.368(4) .
C4D' C5D' 1.391(4) .
C5D' C6D' 1.394(4) .
C5D' C20' 1.572(5) .
C6D' C7D' 1.472(5) .
C7D' C22' 1.312(4) .
C7D' C8D' 1.446(5) .
C8D' C25' 1.355(4) .
C8D' C9D' 1.489(5) .
C9D' C10' 1.355(4) .
C10' C11' 1.452(5) .
C10' C27' 1.508(5) .
C11' C29' 1.417(5) .
C11' C12' 1.445(5) .
C12' C13' 1.477(5) .
C13' C31' 1.381(5) .
C13' C14' 1.469(5) .
C14' C15' 1.355(4) .
C14' C33' 1.512(5) .
C15' C16' 1.520(5) .
C16' C35' 1.303(4) .
C16' C17' 1.518(5) .
C17' C18' 1.339(4) .
C18' C37' 1.435(4) .
C18' C19' 1.490(5) .
C19' C20' 1.285(4) .
C19' C39' 1.409(5) .
C20' C21' 1.377(5) .
C21' C41' 1.412(5) .
C21' C22' 1.514(5) .
C22' C23' 1.457(5) .
C23' C24' 1.407(5) .
C23' C42' 1.432(5) .
C24' C45' 1.357(5) .
C24' C25' 1.467(5) .
C25' C26' 1.500(5) .
C26' C27' 1.346(5) .
C26' C46' 1.392(5) .
C27' C28' 1.471(5) .
C28' C48' 1.344(4) .
C28' C29' 1.443(5) .
C29' C30' 1.416(4) .
C30' C31' 1.354(4) .
C30' C50' 1.451(5) .
C31' C32' 1.413(5) .
C32' C52' 1.384(4) .
C32' C33' 1.406(5) .
C33' C34' 1.335(4) .
C34' C54' 1.386(5) .
C34' C35' 1.458(5) .
C35' C36' 1.418(4) .
C36' C55' 1.380(5) .
C36' C37' 1.393(4) .
C37' C38' 1.406(5) .
C38' C57' 1.341(4) .
C38' C39' 1.448(4) .
C39' C40' 1.416(4) .
C40' C41' 1.375(4) .
C40' C69' 1.491(4) .
C41' C42' 1.416(5) .
C42' C43' 1.326(4) .
C43' C70' 1.369(4) .
C43' C44' 1.485(5) .
C44' C62' 1.382(5) .
C44' C45' 1.406(4) .
C45' C46' 1.607(5) .
C46' C47' 1.298(4) .
C47' C63' 1.350(4) .
C47' C48' 1.574(5) .
C48' C49' 1.379(5) .
C49' C50' 1.435(4) .
C49' C64' 1.508(5) .
C50' C51' 1.483(4) .
C51' C52' 1.339(5) .
C51' C66' 1.374(4) .
C52' C53' 1.463(4) .
C53' C54' 1.335(4) .
C53' C67' 1.399(5) .
C54' C55' 1.448(5) .
C55' C56' 1.309(4) .
C56' C68' 1.424(5) .
C56' C57' 1.507(5) .
C57' C58' 1.385(5) .
C58' C69' 1.396(4) .
C58' C59' 1.468(5) .
C59' C60' 1.390(4) .
C59' C68' 1.455(5) .
C60' C61' 1.334(4) .
C60' C65' 1.551(5) .
C61' C62' 1.476(5) .
C61' C70' 1.502(5) .
C62' C63' 1.340(5) .
C63' C64' 1.383(5) .
C64' C65' 1.392(4) .
C65' C66' 1.386(4) .
C66' C67' 1.445(4) .
C67' C68' 1.338(4) .
C69' C70' 1.343(4) .

loop_
_geom_torsion_atom_site_label_1
_geom_torsion_atom_site_label_2
_geom_torsion_atom_site_label_3
_geom_torsion_atom_site_label_4
_geom_torsion
_geom_torsion_site_symmetry_1
_geom_torsion_site_symmetry_4
N1 C1 C2 C3 1.4(4) . .
C19 C1 C2 C3 -175.2(4) 2_656 .
C1 C2 C3 C4 -1.2(4) . .
C2 C3 C4 N1 0.7(4) . .
C2 C3 C4 C5 -176.6(4) . .
N1 C4 C5 C15 -9.3(6) . .
C3 C4 C5 C15 167.6(4) . .
N1 C4 C5 C6 170.2(3) . .
C3 C4 C5 C6 -12.9(5) . .
C4 C5 C6 C7 -87.1(5) . .
C15 C5 C6 C7 92.4(5) . .
C4 C5 C6 C11 91.5(5) . .
C15 C5 C6 C11 -89.0(5) . .
C11 C6 C7 C8 -1.1(6) . .
C5 C6 C7 C8 177.5(4) . .
C11 C6 C7 C12 179.4(4) . .
C5 C6 C7 C12 -2.0(6) . .
C6 C7 C8 C9 -0.5(7) . .
C12 C7 C8 C9 179.0(5) . .
C7 C8 C9 C10 1.4(8) . .
C7 C8 C9 C13 -179.8(5) . .
C8 C9 C10 C11 -0.7(8) . .
C13 C9 C10 C11 -179.4(5) . .
C9 C10 C11 C6 -0.9(7) . .
C9 C10 C11 C14 -179.4(5) . .
C7 C6 C11 C10 1.8(6) . .
C5 C6 C11 C10 -176.7(4) . .
C7 C6 C11 C14 -179.7(4) . .
C5 C6 C11 C14 1.7(6) . .
C4 C5 C15 N2 11.0(6) . .
C6 C5 C15 N2 -168.4(3) . .
C4 C5 C15 C16 -166.2(4) . .
C6 C5 C15 C16 14.4(6) . .
N2 C15 C16 C17 -0.5(4) . .
C5 C15 C16 C17 177.0(4) . .
C15 C16 C17 C18 1.6(4) . .
C16 C17 C18 N2 -2.2(4) . .
C16 C17 C18 C19 177.6(4) . .
N2 C18 C19 C1 -0.1(6) . 2_656
C17 C18 C19 C1 -179.9(4) . 2_656
N2 C18 C19 C20 177.0(3) . .
C17 C18 C19 C20 -2.8(5) . .
C18 C19 C20 C21 -64.7(5) . .
C1 C19 C20 C21 112.6(4) 2_656 .
C18 C19 C20 C25 115.3(4) . .
C1 C19 C20 C25 -67.4(5) 2_656 .
C25 C20 C21 C22 0.8(7) . .
C19 C20 C21 C22 -179.2(4) . .
C20 C21 C22 C23 -0.4(7) . .
C21 C22 C23 C24 -0.6(7) . .
C22 C23 C24 O1 -179.5(4) . .
C22 C23 C24 C25 1.3(7) . .
O1 C24 C25 C20 179.9(4) . .
C23 C24 C25 C20 -1.0(7) . .
C21 C20 C25 C24 0.0(6) . .
C19 C20 C25 C24 179.9(4) . .
O1 C26 C27 C28 179.4(4) . .
C26 C27 C28 C29 178.3(4) . .
C27 C28 C29 C30 -169.7(4) . .
C28 C29 C30 C31 -66.8(6) . .
C29 C30 C31 O2 -68.7(5) . .
N4 C32 C33 C34 -1.0(5) . .
C47 C32 C33 C34 176.6(4) 2_656 .
C32 C33 C34 C35 1.7(5) . .
C33 C34 C35 N4 -1.9(5) . .
C33 C34 C35 C36 173.9(4) . .
N4 C35 C36 C43 3.9(6) . .
C34 C35 C36 C43 -171.1(4) . .
N4 C35 C36 C37 -176.3(3) . .
C34 C35 C36 C37 8.6(6) . .
C43 C36 C37 C42 -119.9(4) . .
C35 C36 C37 C42 60.4(5) . .
C43 C36 C37 C38 57.6(5) . .
C35 C36 C37 C38 -122.2(5) . .
C42 C37 C38 C39 2.1(7) . .
C36 C37 C38 C39 -175.3(4) . .
C37 C38 C39 C40 -1.7(7) . .
C38 C39 C40 C41 -0.4(7) . .
C39 C40 C41 O2 -178.1(4) . .
C39 C40 C41 C42 2.0(7) . .
O2 C41 C42 C37 178.6(4) . .
C40 C41 C42 C37 -1.5(7) . .
C38 C37 C42 C41 -0.5(6) . .
C36 C37 C42 C41 177.0(4) . .
C35 C36 C43 N3 -1.2(6) . .
C37 C36 C43 N3 179.1(3) . .
C35 C36 C43 C44 176.5(4) . .
C37 C36 C43 C44 -3.2(6) . .
N3 C43 C44 C45 3.2(5) . .
C36 C43 C44 C45 -174.8(4) . .
C43 C44 C45 C46 -2.4(5) . .
C44 C45 C46 N3 0.9(5) . .
C44 C45 C46 C47 -176.5(4) . .
N3 C46 C47 C32 -9.7(6) . 2_656
C45 C46 C47 C32 167.3(4) . 2_656
N3 C46 C47 C48 167.7(4) . .
C45 C46 C47 C48 -15.3(6) . .
C46 C47 C48 C53 87.8(5) . .
C32 C47 C48 C53 -94.6(5) 2_656 .
C46 C47 C48 C49 -90.0(5) . .
C32 C47 C48 C49 87.6(5) 2_656 .
C53 C48 C49 C50 1.1(6) . .
C47 C48 C49 C50 178.9(4) . .
C53 C48 C49 C54 -178.5(4) . .
C47 C48 C49 C54 -0.7(6) . .
C48 C49 C50 C51 0.5(7) . .
C54 C49 C50 C51 -179.9(4) . .
C49 C50 C51 C52 -0.7(7) . .
C49 C50 C51 C55 179.1(4) . .
C50 C51 C52 C53 -0.6(7) . .
C55 C51 C52 C53 179.6(4) . .
C51 C52 C53 C48 2.1(7) . .
C51 C52 C53 C56 -177.1(5) . .
C49 C48 C53 C52 -2.4(6) . .
C47 C48 C53 C52 179.9(4) . .
C49 C48 C53 C56 176.9(4) . .
C47 C48 C53 C56 -0.9(6) . .
N5 C57 C58 C59 1.9(6) . .
C57 C58 C59 C58 -0.9(3) . 2_656
C57 C58 C59 N6 179.1(3) . .
O3 C60 C61 C62 1.8(7) . .
N6 C60 C61 C62 -178.7(4) . .
O3 C60 C61 C63 179.4(4) . .
N6 C60 C61 C63 -1.0(5) . .
C63 C61 C62 C66 6.1(6) . 2_656
C60 C61 C62 C66 -176.3(4) . 2_656
C62 C61 C63 C64 -1.9(5) . .
C60 C61 C63 C64 -179.5(3) . .
C62 C61 C63 C61 178.1(5) . 2_656
C60 C61 C63 C61 0.5(3) . 2_656
C61 C63 C64 C65 172.0(3) . .
C61 C63 C64 C65 -8.0(3) 2_656 .
C61 C63 C64 C65 -8.0(3) . 2_656
C61 C63 C64 C65 172.0(3) 2_656 2_656
C63 C64 C65 C66 13.4(4) . .
C65 C64 C65 C66 -166.6(4) 2_656 .
C63 C64 C65 C77 -167.1(3) . .
C65 C64 C65 C77 12.9(3) 2_656 .
C64 C65 C66 O4 162.8(3) . .
C77 C65 C66 O4 -16.6(6) . .
C64 C65 C66 C62 -9.4(6) . 2_656
C77 C65 C66 C62 171.1(4) . 2_656
O4 C67 C68 C69 -176.9(4) . .
C72 C67 C68 C69 -1.7(6) . .
C67 C68 C69 C70 1.1(6) . .
C68 C69 C70 C71 0.5(6) . .
C68 C69 C70 C73 177.8(4) . .
C69 C70 C71 C72 -1.5(6) . .
C73 C70 C71 C72 -178.8(4) . .
C70 C71 C72 C67 0.9(6) . .
C68 C67 C72 C71 0.7(6) . .
O4 C67 C72 C71 176.3(4) . .
C69 C70 C73 C75 132.7(5) . .
C71 C70 C73 C75 -50.2(6) . .
C69 C70 C73 C76 -107.2(5) . .
C71 C70 C73 C76 70.0(5) . .
C69 C70 C73 C74 12.1(6) . .
C71 C70 C73 C74 -170.7(4) . .
C66 C65 C77 C78 -28.3(6) . .
C64 C65 C77 C78 152.2(4) . .
C66 C65 C77 C82 153.7(4) . .
C64 C65 C77 C82 -25.7(5) . .
C82 C77 C78 O5 168.7(3) . .
C65 C77 C78 O5 -9.3(6) . .
C82 C77 C78 C79 -7.4(6) . .
C65 C77 C78 C79 174.7(4) . .
O5 C78 C79 C80 -179.4(4) . .
C77 C78 C79 C80 -3.3(6) . .
C78 C79 C80 C81 6.7(6) . .
C78 C79 C80 C93 -175.4(4) . .
C79 C80 C81 C80 -179.0(5) . 2_656
C93 C80 C81 C80 3.1(3) . 2_656
C79 C80 C81 C82 1.0(5) . .
C93 C80 C81 C82 -176.9(3) . .
C80 C81 C82 C77 -11.8(3) . .
C80 C81 C82 C77 168.2(3) 2_656 .
C80 C81 C82 C77 168.2(3) . 2_656
C80 C81 C82 C77 -11.8(3) 2_656 2_656
C78 C77 C82 C81 14.7(4) . .
C65 C77 C82 C81 -167.2(2) . .
C78 C77 C82 C77 -165.3(4) . 2_656
C65 C77 C82 C77 12.8(2) . 2_656
C88 C83 C84 C85 2.3(6) . .
O5 C83 C84 C85 179.0(3) . .
C83 C84 C85 C86 0.7(6) . .
C84 C85 C86 C87 -2.6(6) . .
C84 C85 C86 C89 177.9(4) . .
C85 C86 C87 C88 1.6(6) . .
C89 C86 C87 C88 -178.9(4) . .
C86 C87 C88 C83 1.3(6) . .
C84 C83 C88 C87 -3.3(6) . .
O5 C83 C88 C87 -179.9(4) . .
C85 C86 C89 C91 -4.0(6) . .
C87 C86 C89 C91 176.6(4) . .
C85 C86 C89 C92 -123.6(5) . .
C87 C86 C89 C92 56.9(6) . .
C85 C86 C89 C90 117.6(5) . .
C87 C86 C89 C90 -61.9(5) . .
C79 C80 C93 O6 -3.6(7) . .
C81 C80 C93 O6 174.3(4) . .
C79 C80 C93 N8 176.1(4) . .
C81 C80 C93 N8 -6.0(5) . .
O6 C93 N8 C93 -177.4(5) . 2_656
C80 C93 N8 C93 2.9(3) . 2_656
O6 C93 N8 C94 2.6(5) . .
C80 C93 N8 C94 -177.1(3) . .
C93 N8 C94 C95 -105.2(3) . .
C93 N8 C94 C95 74.8(3) 2_656 .
C93 N8 C94 C95 74.8(3) . 2_656
C93 N8 C94 C95 -105.2(3) 2_656 2_656
C95 C94 C95 C97 0.2(3) 2_656 1_545
N8 C94 C95 C97 -179.8(3) . 1_545
C6S C1S C2S C3S -1.0(8) . .
C7S C1S C2S C3S 179.2(6) . .
C1S C2S C3S C4S -1.3(9) . .
C2S C3S C4S C5S 3.2(9) . .
C2S C3S C4S C8S -176.1(6) . .
C3S C4S C5S C6S -2.9(10) . .
C8S C4S C5S C6S 176.4(7) . .
C4S C5S C6S C1S 0.7(10) . .
C2S C1S C6S C5S 1.2(9) . .
C7S C1S C6S C5S -178.9(6) . .
C6T C1T C2T C3T -0.7(8) . .
C7T C1T C2T C3T 177.4(5) . .
C1T C2T C3T C4T 0.2(8) . .
C2T C3T C4T C5T 0.5(8) . .
C2T C3T C4T C8T -179.8(5) . .
C3T C4T C5T C6T -0.7(8) . .
C8T C4T C5T C6T 179.6(5) . .
C4T C5T C6T C1T 0.1(9) . .
C2T C1T C6T C5T 0.6(8) . .
C7T C1T C6T C5T -177.5(5) . .
C6U C1U C2U C3U 0.1(8) . .
C7U C1U C2U C3U 178.0(6) . .
C1U C2U C3U C4U 0.0(8) . .
C2U C3U C4U C5U -0.2(8) . .
C2U C3U C4U C8U 179.9(5) . .
C3U C4U C5U C6U 0.4(8) . .
C8U C4U C5U C6U -179.7(5) . .
C2U C1U C6U C5U 0.1(8) . .
C7U C1U C6U C5U -177.8(6) . .
C4U C5U C6U C1U -0.3(9) . .
C6V C1V C2V C3V -0.6(10) . .
C7V C1V C2V C3V 179.9(6) . .
C1V C2V C3V C4V -1.7(10) . .
C2V C3V C4V C5V 3.2(10) . .
C2V C3V C4V C8V -176.9(7) . .
C3V C4V C5V C6V -2.5(9) . .
C8V C4V C5V C6V 177.7(6) . .
C4V C5V C6V C1V 0.2(10) . .
C2V C1V C6V C5V 1.4(9) . .
C7V C1V C6V C5V -179.2(6) . .
C6W C1W C2W C3W -0.7(9) . .
C7W C1W C2W C3W 178.2(6) . .
C1W C2W C3W C4W 1.6(10) . .
C2W C3W C4W C5W -1.9(10) . .
C2W C3W C4W C8W 179.6(7) . .
C3W C4W C5W C6W 1.3(10) . .
C8W C4W C5W C6W 179.8(6) . .
C4W C5W C6W C1W -0.5(10) . .
C2W C1W C6W C5W 0.2(9) . .
C7W C1W C6W C5W -178.8(6) . .
C6X C1X C2X C3X -0.2(9) . .
C7X C1X C2X C3X 178.5(6) . .
C1X C2X C3X C4X -0.3(10) . .
C2X C3X C4X C5X 1.4(9) . .
C2X C3X C4X C8X -178.6(6) . .
C3X C4X C5X C6X -2.2(9) . .
C8X C4X C5X C6X 177.9(6) . .
C4X C5X C6X C1X 1.8(9) . .
C2X C1X C6X C5X -0.6(9) . .
C7X C1X C6X C5X -179.2(6) . .
C6Y C1Y C2Y C3Y -1.0(10) . .
C8Y C1Y C2Y C3Y 178.6(7) . .
C1Y C2Y C3Y C4Y 1.1(10) . .
C2Y C3Y C4Y C5Y -1.0(9) . .
C2Y C3Y C4Y C7Y -177.9(6) . .
C3Y C4Y C5Y C6Y 0.8(11) . .
C7Y C4Y C5Y C6Y 177.7(7) . .
C4Y C5Y C6Y C1Y -0.8(12) . .
C2Y C1Y C6Y C5Y 0.9(11) . .
C8Y C1Y C6Y C5Y -178.8(8) . .
C6Z C1Z C2Z C3Z -0.5(10) . .
C7Z C1Z C2Z C3Z 176.4(6) . .
C1Z C2Z C3Z C4Z 0.3(10) . .
C2Z C3Z C4Z C5Z -0.4(9) . .
C2Z C3Z C4Z C8Z -177.2(6) . .
C3Z C4Z C5Z C6Z 0.8(9) . .
C8Z C4Z C5Z C6Z 177.5(6) . .
C4Z C5Z C6Z C1Z -1.1(10) . .
C2Z C1Z C6Z C5Z 0.9(10) . .
C7Z C1Z C6Z C5Z -176.0(7) . .
C5 C4 N1 C1 177.4(4) . .
C3 C4 N1 C1 0.2(4) . .
C5 C4 N1 Zn1 -11.3(5) . .
C3 C4 N1 Zn1 171.4(2) . .
C19 C1 N1 C4 175.7(3) 2_656 .
C2 C1 N1 C4 -0.9(4) . .
C19 C1 N1 Zn1 4.7(5) 2_656 .
C2 C1 N1 Zn1 -171.9(2) . .
C5 C15 N2 C18 -178.4(3) . .
C16 C15 N2 C18 -0.9(4) . .
C5 C15 N2 Zn1 8.1(5) . .
C16 C15 N2 Zn1 -174.4(2) . .
C19 C18 N2 C15 -178.0(3) . .
C17 C18 N2 C15 1.9(4) . .
C19 C18 N2 Zn1 -4.6(5) . .
C17 C18 N2 Zn1 175.3(2) . .
C36 C43 N3 C46 175.4(4) . .
C44 C43 N3 C46 -2.6(4) . .
C36 C43 N3 Zn2 2.6(6) . .
C44 C43 N3 Zn2 -175.4(3) . .
C47 C46 N3 C43 178.5(4) . .
C45 C46 N3 C43 1.1(4) . .
C47 C46 N3 Zn2 -8.3(5) . .
C45 C46 N3 Zn2 174.3(3) . .
C36 C35 N4 C32 -174.4(4) . .
C34 C35 N4 C32 1.3(4) . .
C36 C35 N4 Zn2 -7.8(5) . .
C34 C35 N4 Zn2 167.9(3) . .
C47 C32 N4 C35 -177.7(4) 2_656 .
C33 C32 N4 C35 -0.2(4) . .
C47 C32 N4 Zn2 14.8(5) 2_656 .
C33 C32 N4 Zn2 -167.7(3) . .
C58 C57 N5 C57 -1.0(3) . 2_656
C58 C57 N5 Zn1 179.0(3) . .
O3 C60 N6 C60 -180.0(5) . 2_656
C61 C60 N6 C60 0.5(3) . 2_656
O3 C60 N6 C59 0.0(5) . .
C61 C60 N6 C59 -179.5(3) . .
C58 C59 N6 C60 -60.4(3) 2_656 .
C58 C59 N6 C60 119.6(3) . .
C58 C59 N6 C60 119.6(3) 2_656 2_656
C58 C59 N6 C60 -60.4(3) . 2_656
C95 C97 N7 C97 0.2(4) 1_565 2_656
C95 C97 N7 Zn2 -179.8(4) 1_565 .
C25 C24 O1 C26 -3.5(6) . .
C23 C24 O1 C26 177.4(4) . .
C27 C26 O1 C24 -174.9(4) . .
C40 C41 O2 C31 161.8(4) . .
C42 C41 O2 C31 -18.3(6) . .
C30 C31 O2 C41 -161.8(4) . .
C65 C66 O4 C67 140.9(4) . .
C62 C66 O4 C67 -46.7(5) 2_656 .
C68 C67 O4 C66 -28.1(5) . .
C72 C67 O4 C66 156.5(4) . .
C77 C78 O5 C83 143.3(4) . .
C79 C78 O5 C83 -40.6(5) . .
C84 C83 O5 C78 147.4(4) . .
C88 C83 O5 C78 -35.9(5) . .
C6D C1D C2D C3D -3.8 . .
C9D C1D C2D C3D -150.9 . .
C6D C1D C2D C12D 138.8 . .
C9D C1D C2D C12D -8.2 . .
C1D C2D C3D C15D 153.1 . .
C12D C2D C3D C15D 10.9 . .
C1D C2D C3D C4D 7.1 . .
C12D C2D C3D C4D -135.2 . .
C15D C3D C4D C17D 3.9 . .
C2D C3D C4D C17D 152.7 . .
C15D C3D C4D C5D -151.5 . .
C2D C3D C4D C5D -2.7 . .
C17D C4D C5D C6D -156.7 . .
C3D C4D C5D C6D -5.4 . .
C17D C4D C5D C20D -13.3 . .
C3D C4D C5D C20D 138.0 . .
C4D C5D C6D C1D 8.7 . .
C20D C5D C6D C1D -132.5 . .
C4D C5D C6D C7D 147.8 . .
C20D C5D C6D C7D 6.6 . .
C2D C1D C6D C5D -4.4 . .
C9D C1D C6D C5D 146.1 . .
C2D C1D C6D C7D -148.2 . .
C9D C1D C6D C7D 2.4 . .
C5D C6D C7D C22D -2.6 . .
C1D C6D C7D C22D 140.9 . .
C5D C6D C7D C8D -146.1 . .
C1D C6D C7D C8D -2.6 . .
C22D C7D C8D C25D -1.9 . .
C6D C7D C8D C25D 143.8 . .
C22D C7D C8D C9D -144.0 . .
C6D C7D C8D C9D 1.7 . .
C25D C8D C9D C10D -4.9 . .
C7D C8D C9D C10D 141.4 . .
C25D C8D C9D C1D -146.6 . .
C7D C8D C9D C1D -0.3 . .
C2D C1D C9D C10D 6.9 . .
C6D C1D C9D C10D -144.4 . .
C2D C1D C9D C8D 150.0 . .
C6D C1D C9D C8D -1.3 . .
C8D C9D C10D C11D -136.1 . .
C1D C9D C10D C11D 0.9 . .
C8D C9D C10D C27D 5.0 . .
C1D C9D C10D C27D 141.9 . .
C9D C10D C11D C29D 142.1 . .
C27D C10D C11D C29D -3.2 . .
C9D C10D C11D C12D -6.1 . .
C27D C10D C11D C12D -151.4 . .
C29D C11D C12D C13D 12.6 . .
C10D C11D C12D C13D 157.2 . .
C29D C11D C12D C2D -140.4 . .
C10D C11D C12D C2D 4.2 . .
C3D C2D C12D C11D 145.5 . .
C1D C2D C12D C11D 2.8 . .
C3D C2D C12D C13D -4.8 . .
C1D C2D C12D C13D -147.5 . .
C11D C12D C13D C31D -13.3 . .
C2D C12D C13D C31D 140.2 . .
C11D C12D C13D C14D -156.3 . .
C2D C12D C13D C14D -2.8 . .
C31D C13D C14D C15D -142.6 . .
C12D C13D C14D C15D 5.1 . .
C31D C13D C14D C33D 0.2 . .
C12D C13D C14D C33D 148.0 . .
C2D C3D C15D C14D -9.4 . .
C4D C3D C15D C14D 138.6 . .
C2D C3D C15D C16D -149.0 . .
C4D C3D C15D C16D -1.1 . .
C13D C14D C15D C3D 0.7 . .
C33D C14D C15D C3D -135.3 . .
C13D C14D C15D C16D 137.7 . .
C33D C14D C15D C16D 1.7 . .
C3D C15D C16D C35D 142.0 . .
C14D C15D C16D C35D -1.9 . .
C3D C15D C16D C17D -1.8 . .
C14D C15D C16D C17D -145.7 . .
C5D C4D C17D C18D 13.9 . .
C3D C4D C17D C18D -141.5 . .
C5D C4D C17D C16D 150.5 . .
C3D C4D C17D C16D -4.9 . .
C35D C16D C17D C18D -0.5 . .
C15D C16D C17D C18D 143.9 . .
C35D C16D C17D C4D -140.1 . .
C15D C16D C17D C4D 4.2 . .
C4D C17D C18D C37D 137.8 . .
C16D C17D C18D C37D 3.3 . .
C4D C17D C18D C19D -6.5 . .
C16D C17D C18D C19D -141.0 . .
C17D C18D C19D C20D 0.3 . .
C37D C18D C19D C20D -149.1 . .
C17D C18D C19D C39D 145.1 . .
C37D C18D C19D C39D -4.3 . .
C39D C19D C20D C21D 16.0 . .
C18D C19D C20D C21D 154.6 . .
C39D C19D C20D C5D -139.3 . .
C18D C19D C20D C5D -0.7 . .
C4D C5D C20D C19D 6.8 . .
C6D C5D C20D C19D 149.3 . .
C4D C5D C20D C21D -149.5 . .
C6D C5D C20D C21D -6.9 . .
C19D C20D C21D C41D -16.3 . .
C5D C20D C21D C41D 140.3 . .
C19D C20D C21D C22D -153.0 . .
C5D C20D C21D C22D 3.5 . .
C8D C7D C22D C23D 4.4 . .
C6D C7D C22D C23D -136.4 . .
C8D C7D C22D C21D 139.7 . .
C6D C7D C22D C21D -1.1 . .
C20D C21D C22D C7D 0.3 . .
C41D C21D C22D C7D -140.6 . .
C20D C21D C22D C23D 141.7 . .
C41D C21D C22D C23D 0.8 . .
C7D C22D C23D C24D -5.8 . .
C21D C22D C23D C24D -145.9 . .
C7D C22D C23D C42D 138.2 . .
C21D C22D C23D C42D -1.9 . .
C42D C23D C24D C45D 0.0 . .
C22D C23D C24D C45D 139.6 . .
C42D C23D C24D C25D -135.5 . .
C22D C23D C24D C25D 4.1 . .
C7D C8D C25D C24D 0.4 . .
C9D C8D C25D C24D 140.1 . .
C7D C8D C25D C26D -134.4 . .
C9D C8D C25D C26D 5.3 . .
C45D C24D C25D C8D -138.8 . .
C23D C24D C25D C8D -1.5 . .
C45D C24D C25D C26D 4.3 . .
C23D C24D C25D C26D 141.6 . .
C8D C25D C26D C27D -6.0 . .
C24D C25D C26D C27D -145.5 . .
C8D C25D C26D C46D 135.3 . .
C24D C25D C26D C46D -4.2 . .
C46D C26D C27D C28D -2.2 . .
C25D C26D C27D C28D 136.9 . .
C46D C26D C27D C10D -133.5 . .
C25D C26D C27D C10D 5.6 . .
C9D C10D C27D C26D -5.6 . .
C11D C10D C27D C26D 141.9 . .
C9D C10D C27D C28D -142.9 . .
C11D C10D C27D C28D 4.6 . .
C26D C27D C28D C48D 1.2 . .
C10D C27D C28D C48D 139.4 . .
C26D C27D C28D C29D -142.9 . .
C10D C27D C28D C29D -4.7 . .
C12D C11D C29D C30D -0.3 . .
C10D C11D C29D C30D -146.2 . .
C12D C11D C29D C28D 146.1 . .
C10D C11D C29D C28D 0.3 . .
C48D C28D C29D C11D -142.6 . .
C27D C28D C29D C11D 2.9 . .
C48D C28D C29D C30D 3.0 . .
C27D C28D C29D C30D 148.5 . .
C11D C29D C30D C31D -13.4 . .
C28D C29D C30D C31D -154.1 . .
C11D C29D C30D C50D 140.1 . .
C28D C29D C30D C50D -0.6 . .
C29D C30D C31D C13D 13.1 . .
C50D C30D C31D C13D -139.2 . .
C29D C30D C31D C32D 150.6 . .
C50D C30D C31D C32D -1.7 . .
C14D C13D C31D C30D 144.4 . .
C12D C13D C31D C30D 0.7 . .
C14D C13D C31D C32D 1.9 . .
C12D C13D C31D C32D -141.7 . .
C30D C31D C32D C52D -1.7 . .
C13D C31D C32D C52D 141.1 . .
C30D C31D C32D C33D -146.3 . .
C13D C31D C32D C33D -3.5 . .
C52D C32D C33D C34D -2.8 . .
C31D C32D C33D C34D 142.1 . .
C52D C32D C33D C14D -141.3 . .
C31D C32D C33D C14D 3.6 . .
C15D C14D C33D C34D -0.2 . .
C13D C14D C33D C34D -143.0 . .
C15D C14D C33D C32D 140.6 . .
C13D C14D C33D C32D -2.2 . .
C32D C33D C34D C54D 4.0 . .
C14D C33D C34D C54D 138.1 . .
C32D C33D C34D C35D -135.3 . .
C14D C33D C34D C35D -1.3 . .
C15D C16D C35D C36D -137.5 . .
C17D C16D C35D C36D -0.1 . .
C15D C16D C35D C34D 0.5 . .
C17D C16D C35D C34D 137.8 . .
C33D C34D C35D C16D 1.2 . .
C54D C34D C35D C16D -143.5 . .
C33D C34D C35D C36D 144.5 . .
C54D C34D C35D C36D -0.3 . .
C16D C35D C36D C55D 145.1 . .
C34D C35D C36D C55D 2.5 . .
C16D C35D C36D C37D -1.9 . .
C34D C35D C36D C37D -144.5 . .
C55D C36D C37D C38D -7.3 . .
C35D C36D C37D C38D 136.4 . .
C55D C36D C37D C18D -139.2 . .
C35D C36D C37D C18D 4.4 . .
C17D C18D C37D C36D -5.4 . .
C19D C18D C37D C36D 142.1 . .
C17D C18D C37D C38D -141.5 . .
C19D C18D C37D C38D 5.9 . .
C36D C37D C38D C57D 4.0 . .
C18D C37D C38D C57D 140.3 . .
C36D C37D C38D C39D -141.5 . .
C18D C37D C38D C39D -5.2 . .
C20D C19D C39D C40D -2.9 . .
C18D C19D C39D C40D -146.8 . .
C20D C19D C39D C38D 145.1 . .
C18D C19D C39D C38D 1.2 . .
C57D C38D C39D C19D -145.0 . .
C37D C38D C39D C19D 2.5 . .
C57D C38D C39D C40D 1.8 . .
C37D C38D C39D C40D 149.3 . .
C19D C39D C40D C41D -9.3 . .
C38D C39D C40D C41D -153.3 . .
C19D C39D C40D C69D 141.4 . .
C38D C39D C40D C69D -2.6 . .
C39D C40D C41D C21D 8.6 . .
C69D C40D C41D C21D -140.8 . .
C39D C40D C41D C42D 152.3 . .
C69D C40D C41D C42D 2.9 . .
C20D C21D C41D C40D 3.7 . .
C22D C21D C41D C40D 147.0 . .
C20D C21D C41D C42D -142.6 . .
C22D C21D C41D C42D 0.7 . .
C40D C41D C42D C43D -1.9 . .
C21D C41D C42D C43D 145.7 . .
C40D C41D C42D C23D -149.6 . .
C21D C41D C42D C23D -2.0 . .
C24D C23D C42D C43D 0.1 . .
C22D C23D C42D C43D -144.1 . .
C24D C23D C42D C41D 146.6 . .
C22D C23D C42D C41D 2.4 . .
C41D C42D C43D C70D -1.0 . .
C23D C42D C43D C70D 142.3 . .
C41D C42D C43D C44D -143.5 . .
C23D C42D C43D C44D -0.3 . .
C42D C43D C44D C62D 143.3 . .
C70D C43D C44D C62D -4.4 . .
C42D C43D C44D C45D 0.4 . .
C70D C43D C44D C45D -147.3 . .
C23D C24D C45D C44D 0.2 . .
C25D C24D C45D C44D 138.0 . .
C23D C24D C45D C46D -140.9 . .
C25D C24D C45D C46D -3.0 . .
C62D C44D C45D C24D -137.7 . .
C43D C44D C45D C24D -0.4 . .
C62D C44D C45D C46D 1.6 . .
C43D C44D C45D C46D 138.9 . .
C27D C26D C46D C47D 3.6 . .
C25D C26D C46D C47D -137.0 . .
C27D C26D C46D C45D 143.0 . .
C25D C26D C46D C45D 2.4 . .
C24D C45D C46D C47D 147.6 . .
C44D C45D C46D C47D 0.3 . .
C24D C45D C46D C26D 0.3 . .
C44D C45D C46D C26D -146.9 . .
C26D C46D C47D C63D 130.6 . .
C45D C46D C47D C63D -5.4 . .
C26D C46D C47D C48D -3.1 . .
C45D C46D C47D C48D -139.1 . .
C29D C28D C48D C49D 1.0 . .
C27D C28D C48D C49D -141.0 . .
C29D C28D C48D C47D 141.1 . .
C27D C28D C48D C47D -0.9 . .
C46D C47D C48D C28D 1.6 . .
C63D C47D C48D C28D -142.7 . .
C46D C47D C48D C49D 148.4 . .
C63D C47D C48D C49D 4.1 . .
C28D C48D C49D C50D -7.0 . .
C47D C48D C49D C50D -151.9 . .
C28D C48D C49D C64D 140.8 . .
C47D C48D C49D C64D -4.1 . .
C48D C49D C50D C30D 9.2 . .
C64D C49D C50D C30D -134.0 . .
C48D C49D C50D C51D 152.0 . .
C64D C49D C50D C51D 8.8 . .
C31D C30D C50D C49D 147.2 . .
C29D C30D C50D C49D -5.5 . .
C31D C30D C50D C51D 7.0 . .
C29D C30D C50D C51D -145.6 . .
C49D C50D C51D C52D -152.4 . .
C30D C50D C51D C52D -9.0 . .
C49D C50D C51D C66D -6.9 . .
C30D C50D C51D C66D 136.5 . .
C66D C51D C52D C32D -144.7 . .
C50D C51D C52D C32D 6.0 . .
C66D C51D C52D C53D 1.1 . .
C50D C51D C52D C53D 151.8 . .
C33D C32D C52D C51D 141.6 . .
C31D C32D C52D C51D -0.7 . .
C33D C32D C52D C53D -2.1 . .
C31D C32D C52D C53D -144.4 . .
C51D C52D C53D C54D -142.6 . .
C32D C52D C53D C54D 6.3 . .
C51D C52D C53D C67D -1.2 . .
C32D C52D C53D C67D 147.7 . .
C67D C53D C54D C34D -141.4 . .
C52D C53D C54D C34D -5.3 . .
C67D C53D C54D C55D 1.9 . .
C52D C53D C54D C55D 137.9 . .
C33D C34D C54D C53D 0.1 . .
C35D C34D C54D C53D 145.1 . .
C33D C34D C54D C55D -147.0 . .
C35D C34D C54D C55D -2.0 . .
C37D C36D C55D C56D 8.5 . .
C35D C36D C55D C56D -138.1 . .
C37D C36D C55D C54D 143.0 . .
C35D C36D C55D C54D -3.6 . .
C53D C54D C55D C56D -4.9 . .
C34D C54D C55D C56D 140.6 . .
C53D C54D C55D C36D -142.0 . .
C34D C54D C55D C36D 3.5 . .
C36D C55D C56D C68D 134.4 . .
C54D C55D C56D C68D 4.3 . .
C36D C55D C56D C57D -6.0 . .
C54D C55D C56D C57D -136.2 . .
C37D C38D C57D C58D -140.5 . .
C39D C38D C57D C58D 1.8 . .
C37D C38D C57D C56D -1.6 . .
C39D C38D C57D C56D 140.8 . .
C55D C56D C57D C38D 2.6 . .
C68D C56D C57D C38D -143.8 . .
C55D C56D C57D C58D 146.6 . .
C68D C56D C57D C58D 0.3 . .
C38D C57D C58D C69D -4.5 . .
C56D C57D C58D C69D -145.6 . .
C38D C57D C58D C59D 142.4 . .
C56D C57D C58D C59D 1.3 . .
C57D C58D C59D C60D -145.9 . .
C69D C58D C59D C60D 1.3 . .
C57D C58D C59D C68D -2.3 . .
C69D C58D C59D C68D 144.9 . .
C68D C59D C60D C61D -153.0 . .
C58D C59D C60D C61D -14.6 . .
C68D C59D C60D C65D 1.8 . .
C58D C59D C60D C65D 140.2 . .
C59D C60D C61D C62D 154.4 . .
C65D C60D C61D C62D 0.3 . .
C59D C60D C61D C70D 15.8 . .
C65D C60D C61D C70D -138.3 . .
C45D C44D C62D C63D 1.0 . .
C43D C44D C62D C63D -137.8 . .
C45D C44D C62D C61D 142.4 . .
C43D C44D C62D C61D 3.6 . .
C60D C61D C62D C63D -2.6 . .
C70D C61D C62D C63D 140.7 . .
C60D C61D C62D C44D -145.0 . .
C70D C61D C62D C44D -1.7 . .
C44D C62D C63D C47D -5.4 . .
C61D C62D C63D C47D -142.6 . .
C44D C62D C63D C64D 139.0 . .
C61D C62D C63D C64D 1.8 . .
C46D C47D C63D C62D 8.2 . .
C48D C47D C63D C62D 143.6 . .
C46D C47D C63D C64D -137.9 . .
C48D C47D C63D C64D -2.5 . .
C62D C63D C64D C65D 1.4 . .
C47D C63D C64D C65D 147.4 . .
C62D C63D C64D C49D -146.0 . .
C47D C63D C64D C49D 0.1 . .
C48D C49D C64D C63D 2.8 . .
C50D C49D C64D C63D 149.0 . .
C48D C49D C64D C65D -148.3 . .
C50D C49D C64D C65D -2.1 . .
C63D C64D C65D C66D -151.9 . .
C49D C64D C65D C66D -7.9 . .
C63D C64D C65D C60D -3.5 . .
C49D C64D C65D C60D 140.5 . .
C61D C60D C65D C66D 151.4 . .
C59D C60D C65D C66D -3.8 . .
C61D C60D C65D C64D 2.5 . .
C59D C60D C65D C64D -152.7 . .
C52D C51D C66D C65D 145.1 . .
C50D C51D C66D C65D -2.3 . .
C52D C51D C66D C67D -0.4 . .
C50D C51D C66D C67D -147.8 . .
C64D C65D C66D C51D 10.2 . .
C60D C65D C66D C51D -136.2 . .
C64D C65D C66D C67D 151.2 . .
C60D C65D C66D C67D 4.8 . .
C54D C53D C67D C68D 2.0 . .
C52D C53D C67D C68D -141.1 . .
C54D C53D C67D C66D 144.0 . .
C52D C53D C67D C66D 0.9 . .
C51D C66D C67D C68D 141.6 . .
C65D C66D C67D C68D -3.7 . .
C51D C66D C67D C53D -0.4 . .
C65D C66D C67D C53D -145.7 . .
C53D C67D C68D C56D -2.6 . .
C66D C67D C68D C56D -140.2 . .
C53D C67D C68D C59D 139.2 . .
C66D C67D C68D C59D 1.6 . .
C55D C56D C68D C67D -0.7 . .
C57D C56D C68D C67D 144.7 . .
C55D C56D C68D C59D -147.1 . .
C57D C56D C68D C59D -1.7 . .
C60D C59D C68D C67D -0.8 . .
C58D C59D C68D C67D -142.9 . .
C60D C59D C68D C56D 144.6 . .
C58D C59D C68D C56D 2.5 . .
C57D C58D C69D C70D 153.1 . .
C59D C58D C69D C70D 10.5 . .
C57D C58D C69D C40D 3.4 . .
C59D C58D C69D C40D -139.1 . .
C41D C40D C69D C70D -1.1 . .
C39D C40D C69D C70D -150.4 . .
C41D C40D C69D C58D 149.3 . .
C39D C40D C69D C58D 0.0 . .
C58D C69D C70D C43D -152.1 . .
C40D C69D C70D C43D -1.8 . .
C58D C69D C70D C61D -9.4 . .
C40D C69D C70D C61D 140.9 . .
C42D C43D C70D C69D 2.9 . .
C44D C43D C70D C69D 149.4 . .
C42D C43D C70D C61D -143.2 . .
C44D C43D C70D C61D 3.2 . .
C60D C61D C70D C69D -3.5 . .
C62D C61D C70D C69D -148.3 . .
C60D C61D C70D C43D 143.7 . .
C62D C61D C70D C43D -1.0 . .
C6D' C1D' C2D' C3D' -5.2(16) . .
C9D' C1D' C2D' C3D' -150.1(11) . .
C6D' C1D' C2D' C12' 137.2(11) . .
C9D' C1D' C2D' C12' -7.6(15) . .
C1D' C2D' C3D' C15' 152.4(11) . .
C12' C2D' C3D' C15' 10.3(16) . .
C1D' C2D' C3D' C4D' 8.3(16) . .
C12' C2D' C3D' C4D' -133.8(12) . .
C15' C3D' C4D' C17' 3.3(14) . .
C2D' C3D' C4D' C17' 150.3(11) . .
C15' C3D' C4D' C5D' -150.1(12) . .
C2D' C3D' C4D' C5D' -3.0(18) . .
C17' C4D' C5D' C6D' -155.9(11) . .
C3D' C4D' C5D' C6D' -6.0(17) . .
C17' C4D' C5D' C20' -11.5(16) . .
C3D' C4D' C5D' C20' 138.5(12) . .
C4D' C5D' C6D' C1D' 9.2(15) . .
C20' C5D' C6D' C1D' -131.6(11) . .
C4D' C5D' C6D' C7D' 146.9(11) . .
C20' C5D' C6D' C7D' 6.1(15) . .
C2D' C1D' C6D' C5D' -3.9(16) . .
C9D' C1D' C6D' C5D' 144.1(11) . .
C2D' C1D' C6D' C7D' -145.7(11) . .
C9D' C1D' C6D' C7D' 2.2(12) . .
C5D' C6D' C7D' C22' -2.0(16) . .
C1D' C6D' C7D' C22' 141.2(11) . .
C5D' C6D' C7D' C8D' -146.4(10) . .
C1D' C6D' C7D' C8D' -3.2(12) . .
C22' C7D' C8D' C25' -1.7(16) . .
C6D' C7D' C8D' C25' 143.8(11) . .
C22' C7D' C8D' C9D' -142.6(11) . .
C6D' C7D' C8D' C9D' 3.0(12) . .
C25' C8D' C9D' C10' -4.4(15) . .
C7D' C8D' C9D' C10' 140.5(11) . .
C25' C8D' C9D' C1D' -146.5(10) . .
C7D' C8D' C9D' C1D' -1.6(12) . .
C2D' C1D' C9D' C10' 5.6(16) . .
C6D' C1D' C9D' C10' -143.5(11) . .
C2D' C1D' C9D' C8D' 148.8(11) . .
C6D' C1D' C9D' C8D' -0.4(12) . .
C8D' C9D' C10' C11' -135.3(11) . .
C1D' C9D' C10' C11' 1.2(16) . .
C8D' C9D' C10' C27' 4.5(15) . .
C1D' C9D' C10' C27' 141.0(10) . .
C9D' C10' C11' C29' 141.2(12) . .
C27' C10' C11' C29' -3.2(13) . .
C9D' C10' C11' C12' -5.0(16) . .
C27' C10' C11' C12' -149.4(11) . .
C29' C11' C12' C13' 14.1(16) . .
C10' C11' C12' C13' 156.6(10) . .
C29' C11' C12' C2D' -140.0(12) . .
C10' C11' C12' C2D' 2.5(17) . .
C3D' C2D' C12' C11' 145.5(12) . .
C1D' C2D' C12' C11' 3.7(17) . .
C3D' C2D' C12' C13' -5.6(17) . .
C1D' C2D' C12' C13' -147.4(12) . .
C11' C12' C13' C31' -16.2(16) . .
C2D' C12' C13' C31' 138.6(12) . .
C11' C12' C13' C14' -155.5(10) . .
C2D' C12' C13' C14' -0.7(16) . .
C31' C13' C14' C15' -142.6(11) . .
C12' C13' C14' C15' 2.7(15) . .
C31' C13' C14' C33' 1.3(12) . .
C12' C13' C14' C33' 146.6(10) . .
C2D' C3D' C15' C14' -9.0(17) . .
C4D' C3D' C15' C14' 138.1(11) . .
C2D' C3D' C15' C16' -148.4(11) . .
C4D' C3D' C15' C16' -1.3(13) . .
C13' C14' C15' C3D' 2.0(17) . .
C33' C14' C15' C3D' -136.1(11) . .
C13' C14' C15' C16' 139.2(10) . .
C33' C14' C15' C16' 1.1(14) . .
C3D' C15' C16' C35' 144.5(12) . .
C14' C15' C16' C35' 0.4(15) . .
C3D' C15' C16' C17' -0.9(12) . .
C14' C15' C16' C17' -145.0(10) . .
C5D' C4D' C17' C18' 12.1(18) . .
C3D' C4D' C17' C18' -141.9(11) . .
C5D' C4D' C17' C16' 150.2(11) . .
C3D' C4D' C17' C16' -3.8(13) . .
C35' C16' C17' C18' -1.4(14) . .
C15' C16' C17' C18' 145.9(10) . .
C35' C16' C17' C4D' -144.3(11) . .
C15' C16' C17' C4D' 2.9(12) . .
C4D' C17' C18' C37' 139.9(11) . .
C16' C17' C18' C37' 3.7(15) . .
C4D' C17' C18' C19' -6.6(16) . .
C16' C17' C18' C19' -142.9(10) . .
C17' C18' C19' C20' 2.3(16) . .
C37' C18' C19' C20' -149.6(11) . .
C17' C18' C19' C39' 147.2(10) . .
C37' C18' C19' C39' -4.7(11) . .
C39' C19' C20' C21' 16.3(19) . .
C18' C19' C20' C21' 152.9(11) . .
C39' C19' C20' C5D' -139.8(12) . .
C18' C19' C20' C5D' -3.2(18) . .
C4D' C5D' C20' C19' 7.7(18) . .
C6D' C5D' C20' C19' 149.7(13) . .
C4D' C5D' C20' C21' -149.0(12) . .
C6D' C5D' C20' C21' -7.0(16) . .
C19' C20' C21' C41' -17.8(17) . .
C5D' C20' C21' C41' 140.7(11) . .
C19' C20' C21' C22' -154.6(11) . .
C5D' C20' C21' C22' 3.9(16) . .
C8D' C7D' C22' C23' 3.3(15) . .
C6D' C7D' C22' C23' -137.8(10) . .
C8D' C7D' C22' C21' 140.0(10) . .
C6D' C7D' C22' C21' -1.1(16) . .
C20' C21' C22' C7D' -0.2(16) . .
C41' C21' C22' C7D' -140.5(11) . .
C20' C21' C22' C23' 142.3(11) . .
C41' C21' C22' C23' 2.0(12) . .
C7D' C22' C23' C24' -4.2(15) . .
C21' C22' C23' C24' -146.8(10) . .
C7D' C22' C23' C42' 139.7(11) . .
C21' C22' C23' C42' -2.8(12) . .
C42' C23' C24' C45' 0.3(14) . .
C22' C23' C24' C45' 139.7(10) . .
C42' C23' C24' C25' -136.1(10) . .
C22' C23' C24' C25' 3.2(14) . .
C7D' C8D' C25' C24' 0.9(15) . .
C9D' C8D' C25' C24' 139.8(9) . .
C7D' C8D' C25' C26' -133.7(10) . .
C9D' C8D' C25' C26' 5.2(14) . .
C45' C24' C25' C8D' -138.9(10) . .
C23' C24' C25' C8D' -1.6(14) . .
C45' C24' C25' C26' 4.3(12) . .
C23' C24' C25' C26' 141.6(10) . .
C8D' C25' C26' C27' -6.2(15) . .
C24' C25' C26' C27' -145.4(9) . .
C8D' C25' C26' C46' 135.5(11) . .
C24' C25' C26' C46' -3.6(11) . .
C46' C26' C27' C28' -2.3(14) . .
C25' C26' C27' C28' 137.1(9) . .
C46' C26' C27' C10' -133.5(10) . .
C25' C26' C27' C10' 5.8(13) . .
C9D' C10' C27' C26' -5.4(15) . .
C11' C10' C27' C26' 141.4(10) . .
C9D' C10' C27' C28' -141.9(11) . .
C11' C10' C27' C28' 4.9(11) . .
C26' C27' C28' C48' -0.1(14) . .
C10' C27' C28' C48' 137.6(11) . .
C26' C27' C28' C29' -142.8(10) . .
C10' C27' C28' C29' -5.1(11) . .
C12' C11' C29' C30' -0.5(17) . .
C10' C11' C29' C30' -143.8(11) . .
C12' C11' C29' C28' 143.4(12) . .
C10' C11' C29' C28' 0.1(13) . .
C48' C28' C29' C30' 3.0(16) . .
C27' C28' C29' C30' 147.5(11) . .
C48' C28' C29' C11' -141.2(11) . .
C27' C28' C29' C11' 3.2(12) . .
C11' C29' C30' C31' -13.6(17) . .
C28' C29' C30' C31' -152.2(11) . .
C11' C29' C30' C50' 137.6(12) . .
C28' C29' C30' C50' -1.0(17) . .
C29' C30' C31' C13' 12.0(17) . .
C50' C30' C31' C13' -139.3(11) . .
C29' C30' C31' C32' 150.6(11) . .
C50' C30' C31' C32' -0.7(17) . .
C14' C13' C31' C30' 143.2(11) . .
C12' C13' C31' C30' 3.5(17) . .
C14' C13' C31' C32' 0.3(13) . .
C12' C13' C31' C32' -139.4(11) . .
C30' C31' C32' C52' -0.3(16) . .
C13' C31' C32' C52' 143.2(11) . .
C30' C31' C32' C33' -145.6(11) . .
C13' C31' C32' C33' -2.0(13) . .
C52' C32' C33' C34' -2.0(16) . .
C31' C32' C33' C34' 145.1(11) . .
C52' C32' C33' C14' -144.3(10) . .
C31' C32' C33' C14' 2.8(12) . .
C15' C14' C33' C34' -1.0(15) . .
C13' C14' C33' C34' -146.1(11) . .
C15' C14' C33' C32' 142.6(11) . .
C13' C14' C33' C32' -2.4(11) . .
C32' C33' C34' C54' 3.9(17) . .
C14' C33' C34' C54' 141.2(10) . .
C32' C33' C34' C35' -137.9(11) . .
C14' C33' C34' C35' -0.5(16) . .
C17' C16' C35' C36' 0.2(16) . .
C15' C16' C35' C36' -139.7(10) . .
C17' C16' C35' C34' 138.0(10) . .
C15' C16' C35' C34' -1.9(16) . .
C33' C34' C35' C16' 1.9(16) . .
C54' C34' C35' C16' -145.4(11) . .
C33' C34' C35' C36' 146.1(11) . .
C54' C34' C35' C36' -1.2(12) . .
C16' C35' C36' C55' 144.5(11) . .
C34' C35' C36' C55' 2.5(12) . .
C16' C35' C36' C37' -1.1(15) . .
C34' C35' C36' C37' -143.0(10) . .
C55' C36' C37' C38' -5.4(14) . .
C35' C36' C37' C38' 136.9(10) . .
C55' C36' C37' C18' -139.2(10) . .
C35' C36' C37' C18' 3.0(14) . .
C17' C18' C37' C36' -4.7(15) . .
C19' C18' C37' C36' 144.7(9) . .
C17' C18' C37' C38' -142.6(11) . .
C19' C18' C37' C38' 6.8(11) . .
C36' C37' C38' C57' 2.9(14) . .
C18' C37' C38' C57' 140.5(10) . .
C36' C37' C38' C39' -143.6(9) . .
C18' C37' C38' C39' -6.1(11) . .
C20' C19' C39' C40' -2.9(16) . .
C18' C19' C39' C40' -143.9(10) . .
C20' C19' C39' C38' 142.0(12) . .
C18' C19' C39' C38' 1.0(12) . .
C57' C38' C39' C19' -144.2(10) . .
C37' C38' C39' C19' 3.1(12) . .
C57' C38' C39' C40' -0.1(15) . .
C37' C38' C39' C40' 147.3(10) . .
C19' C39' C40' C41' -8.0(15) . .
C38' C39' C40' C41' -149.7(11) . .
C19' C39' C40' C69' 139.3(10) . .
C38' C39' C40' C69' -2.4(15) . .
C39' C40' C41' C21' 5.6(17) . .
C69' C40' C41' C21' -139.9(12) . .
C39' C40' C41' C42' 153.1(11) . .
C69' C40' C41' C42' 7.7(17) . .
C20' C21' C41' C40' 7.3(17) . .
C22' C21' C41' C40' 149.7(12) . .
C20' C21' C41' C42' -142.9(12) . .
C22' C21' C41' C42' -0.4(13) . .
C40' C41' C42' C43' -5.2(18) . .
C21' C41' C42' C43' 147.1(12) . .
C40' C41' C42' C23' -153.6(12) . .
C21' C41' C42' C23' -1.4(14) . .
C24' C23' C42' C43' -0.2(17) . .
C22' C23' C42' C43' -143.7(12) . .
C24' C23' C42' C41' 146.2(11) . .
C22' C23' C42' C41' 2.7(13) . .
C41' C42' C43' C70' 0.2(18) . .
C23' C42' C43' C70' 144.1(12) . .
C41' C42' C43' C44' -144.0(11) . .
C23' C42' C43' C44' -0.2(18) . .
C42' C43' C44' C62' 145.5(12) . .
C70' C43' C44' C62' -4.0(13) . .
C42' C43' C44' C45' 0.4(15) . .
C70' C43' C44' C45' -149.1(11) . .
C23' C24' C45' C44' -0.1(16) . .
C25' C24' C45' C44' 139.2(11) . .
C23' C24' C45' C46' -142.7(9) . .
C25' C24' C45' C46' -3.5(12) . .
C62' C44' C45' C24' -139.3(11) . .
C43' C44' C45' C24' -0.3(16) . .
C62' C44' C45' C46' 1.4(15) . .
C43' C44' C45' C46' 140.4(10) . .
C27' C26' C46' C47' 5.2(17) . .
C25' C26' C46' C47' -136.0(12) . .
C27' C26' C46' C45' 142.8(10) . .
C25' C26' C46' C45' 1.6(11) . .
C24' C45' C46' C47' 148.1(10) . .
C44' C45' C46' C47' -0.7(13) . .
C24' C45' C46' C26' 1.1(12) . .
C44' C45' C46' C26' -147.7(10) . .
C26' C46' C47' C63' 131.1(12) . .
C45' C46' C47' C63' -3.9(16) . .
C26' C46' C47' C48' -4.4(16) . .
C45' C46' C47' C48' -139.4(9) . .
C29' C28' C48' C49' 1.1(17) . .
C27' C28' C48' C49' -139.4(11) . .
C29' C28' C48' C47' 141.1(10) . .
C27' C28' C48' C47' 0.6(16) . .
C46' C47' C48' C28' 1.4(14) . .
C63' C47' C48' C28' -144.9(11) . .
C46' C47' C48' C49' 149.2(11) . .
C63' C47' C48' C49' 2.9(12) . .
C28' C48' C49' C50' -7.0(18) . .
C47' C48' C49' C50' -152.3(10) . .
C28' C48' C49' C64' 141.6(12) . .
C47' C48' C49' C64' -3.7(13) . .
C48' C49' C50' C30' 8.7(16) . .
C64' C49' C50' C30' -136.3(12) . .
C48' C49' C50' C51' 154.0(11) . .
C64' C49' C50' C51' 9.1(15) . .
C31' C30' C50' C49' 145.9(12) . .
C29' C30' C50' C49' -4.9(16) . .
C31' C30' C50' C51' 4.7(17) . .
C29' C30' C50' C51' -146.1(11) . .
C49' C50' C51' C52' -151.9(11) . .
C30' C50' C51' C52' -7.5(16) . .
C49' C50' C51' C66' -6.4(16) . .
C30' C50' C51' C66' 138.0(12) . .
C66' C51' C52' C32' -145.1(11) . .
C50' C51' C52' C32' 6.6(16) . .
C66' C51' C52' C53' -0.5(13) . .
C50' C51' C52' C53' 151.3(10) . .
C33' C32' C52' C51' 140.6(11) . .
C31' C32' C52' C51' -3.0(17) . .
C33' C32' C52' C53' -1.5(15) . .
C31' C32' C52' C53' -145.1(10) . .
C51' C52' C53' C54' -143.5(11) . .
C32' C52' C53' C54' 3.6(16) . .
C51' C52' C53' C67' -0.4(13) . .
C32' C52' C53' C67' 146.6(11) . .
C67' C53' C54' C34' -140.7(10) . .
C52' C53' C54' C34' -2.0(16) . .
C67' C53' C54' C55' -0.1(16) . .
C52' C53' C54' C55' 138.6(10) . .
C33' C34' C54' C53' -1.8(16) . .
C35' C34' C54' C53' 144.7(10) . .
C33' C34' C54' C55' -146.9(11) . .
C35' C34' C54' C55' -0.5(12) . .
C37' C36' C55' C56' 6.3(15) . .
C35' C36' C55' C56' -138.4(10) . .
C37' C36' C55' C54' 142.0(10) . .
C35' C36' C55' C54' -2.8(12) . .
C53' C54' C55' C56' -2.0(15) . .
C34' C54' C55' C56' 140.2(10) . .
C53' C54' C55' C36' -140.2(11) . .
C34' C54' C55' C36' 2.0(12) . .
C36' C55' C56' C68' 133.3(10) . .
C54' C55' C56' C68' 2.2(14) . .
C36' C55' C56' C57' -4.5(14) . .
C54' C55' C56' C57' -135.6(9) . .
C37' C38' C57' C58' -139.6(10) . .
C39' C38' C57' C58' 2.5(15) . .
C37' C38' C57' C56' -1.2(14) . .
C39' C38' C57' C56' 140.9(9) . .
C55' C56' C57' C38' 1.9(14) . .
C68' C56' C57' C38' -141.4(10) . .
C55' C56' C57' C58' 145.6(10) . .
C68' C56' C57' C58' 2.2(12) . .
C38' C57' C58' C69' -2.2(15) . .
C56' C57' C58' C69' -143.2(10) . .
C38' C57' C58' C59' 141.7(10) . .
C56' C57' C58' C59' 0.7(12) . .
C57' C58' C59' C60' -143.6(10) . .
C69' C58' C59' C60' -0.3(14) . .
C57' C58' C59' C68' -3.4(12) . .
C69' C58' C59' C68' 139.9(10) . .
C68' C59' C60' C61' -147.0(11) . .
C58' C59' C60' C61' -11.6(16) . .
C68' C59' C60' C65' 3.0(15) . .
C58' C59' C60' C65' 138.4(10) . .
C59' C60' C61' C62' 155.3(11) . .
C65' C60' C61' C62' 4.6(17) . .
C59' C60' C61' C70' 11.8(17) . .
C65' C60' C61' C70' -138.8(11) . .
C45' C44' C62' C63' 2.1(16) . .
C43' C44' C62' C63' -138.7(11) . .
C45' C44' C62' C61' 142.7(11) . .
C43' C44' C62' C61' 1.9(12) . .
C60' C61' C62' C63' -7.2(17) . .
C70' C61' C62' C63' 140.6(11) . .
C60' C61' C62' C44' -147.2(12) . .
C70' C61' C62' C44' 0.5(12) . .
C44' C62' C63' C47' -6.2(16) . .
C61' C62' C63' C47' -142.1(11) . .
C44' C62' C63' C64' 138.5(11) . .
C61' C62' C63' C64' 2.6(15) . .
C46' C47' C63' C62' 7.8(18) . .
C48' C47' C63' C62' 144.4(11) . .
C46' C47' C63' C64' -137.6(12) . .
C48' C47' C63' C64' -1.0(14) . .
C62' C63' C64' C65' 4.2(19) . .
C47' C63' C64' C65' 150.6(13) . .
C62' C63' C64' C49' -147.6(11) . .
C47' C63' C64' C49' -1.2(14) . .
C48' C49' C64' C63' 3.3(14) . .
C50' C49' C64' C63' 150.2(12) . .
C48' C49' C64' C65' -151.3(12) . .
C50' C49' C64' C65' -4.4(18) . .
C63' C64' C65' C66' -152.5(12) . .
C49' C64' C65' C66' -4.8(17) . .
C63' C64' C65' C60' -6.4(18) . .
C49' C64' C65' C60' 141.3(11) . .
C61' C60' C65' C66' 147.3(12) . .
C59' C60' C65' C66' -3.9(16) . .
C61' C60' C65' C64' 1.6(15) . .
C59' C60' C65' C64' -149.6(11) . .
C52' C51' C66' C65' 145.1(11) . .
C50' C51' C66' C65' -2.1(17) . .
C52' C51' C66' C67' 1.2(13) . .
C50' C51' C66' C67' -146.0(11) . .
C64' C65' C66' C51' 7.8(16) . .
C60' C65' C66' C51' -136.5(11) . .
C64' C65' C66' C67' 148.1(11) . .
C60' C65' C66' C67' 3.7(15) . .
C54' C53' C67' C68' 2.2(15) . .
C52' C53' C67' C68' -143.2(11) . .
C54' C53' C67' C66' 146.5(10) . .
C52' C53' C67' C66' 1.1(12) . .
C51' C66' C67' C68' 141.6(11) . .
C65' C66' C67' C68' -2.9(16) . .
C51' C66' C67' C53' -1.4(12) . .
C65' C66' C67' C53' -146.0(11) . .
C53' C67' C68' C56' -2.1(16) . .
C66' C67' C68' C56' -140.6(10) . .
C53' C67' C68' C59' 140.4(10) . .
C66' C67' C68' C59' 2.0(16) . .
C55' C56' C68' C67' -0.2(16) . .
C57' C56' C68' C67' 142.6(11) . .
C55' C56' C68' C59' -147.1(10) . .
C57' C56' C68' C59' -4.3(11) . .
C60' C59' C68' C67' -2.1(15) . .
C58' C59' C68' C67' -141.7(11) . .
C60' C59' C68' C56' 144.4(10) . .
C58' C59' C68' C56' 4.8(12) . .
C57' C58' C69' C70' 151.2(11) . .
C59' C58' C69' C70' 12.0(16) . .
C57' C58' C69' C40' -0.5(16) . .
C59' C58' C69' C40' -139.8(11) . .
C41' C40' C69' C70' -5.1(16) . .
C39' C40' C69' C70' -149.9(11) . .
C41' C40' C69' C58' 147.5(12) . .
C39' C40' C69' C58' 2.7(16) . .
C58' C69' C70' C43' -153.2(11) . .
C40' C69' C70' C43' 0.2(17) . .
C58' C69' C70' C61' -11.9(17) . .
C40' C69' C70' C61' 141.5(11) . .
C42' C43' C70' C69' 2.3(19) . .
C44' C43' C70' C69' 149.4(12) . .
C42' C43' C70' C61' -143.0(12) . .
C44' C43' C70' C61' 4.2(13) . .
C60' C61' C70' C69' 0.2(17) . .
C62' C61' C70' C69' -149.2(11) . .
C60' C61' C70' C43' 146.4(12) . .
C62' C61' C70' C43' -3.0(13) . .
